data_7055760
loop_
_publ_author_name
'Rahman, Shofiur'
'Tomiyasu, Hirotsugu'
'Kawazoe, Hiroto'
'Zhao, Jiang-Lin'
'Cong, Hang'
'Ni, Xin-Long'
'Zeng, Xi'
'Elsegood, Mark R. J.'
'Warwick, Thomas G.'
'Teat, Simon J.'
'Redshaw, Carl'
'Georghiou, Paris E.'
'Yamato, Takehiko'

_publ_section_title
;
 A study of anion binding behaviour of 1,3-alternate
 thiacalix[4]arene-based receptors bearing urea moieties
;
_journal_issue 11
_journal_name_full 'New J. Chem.'
_journal_page_first 9245
_journal_paper_doi 10.1039/C6NJ00923A
_journal_volume 40
_journal_year 2016
_chemical_formula_moiety 'C144 H160 N8 O12 S8, C16 H36 N 1+, Cl 1-, 0.5(C H Cl3), C2 H3 N'
_chemical_formula_sum 'C162.5 H199.5 Cl2.5 N10 O12 S8'
_chemical_formula_weight 2829.91
_space_group_crystal_system triclinic
_space_group_IT_number 2
_space_group_name_Hall '-P 1'
_space_group_name_H-M_alt 'P -1'
_symmetry_space_group_name_Hall '-P 1'
_symmetry_space_group_name_H-M 'P -1'
_atom_sites_solution_hydrogens mixed
_atom_sites_solution_primary iterative
_atom_sites_solution_secondary difmap
_audit_creation_method SHELXL-2014/7
_audit_update_record
;
2016-07-12 deposited with the CCDC.
2016-09-08 downloaded from the CCDC.
;
_cell_angle_alpha 104.778(2)
_cell_angle_beta 94.065(2)
_cell_angle_gamma 92.353(2)
_cell_formula_units_Z 4
_cell_length_a 15.1315(5)
_cell_length_b 28.8618(11)
_cell_length_c 35.9491(13)
_cell_measurement_reflns_used 9728
_cell_measurement_temperature 100(2)
_cell_measurement_theta_max 25.19
_cell_measurement_theta_min 2.31
_cell_volume 15113.8(10)
_computing_cell_refinement 'Bruker SAINT'
_computing_data_collection 'Bruker APEX 2'
_computing_data_reduction 'Bruker SAINT'
_computing_molecular_graphics 'Bruker SHELXTL'
_computing_publication_material 'Bruker SHELXTL'
_computing_structure_refinement 'SHELXL-2014/7 (Sheldrick, 2014)'
_computing_structure_solution 'SHELXS-97 (Sheldrick, 2008)'
_diffrn_ambient_temperature 100(2)
_diffrn_detector_area_resol_mean 10.42
_diffrn_measured_fraction_theta_full 0.992
_diffrn_measured_fraction_theta_max 0.992
_diffrn_measurement_device_type 'Bruker D8 with PHOTON 100 detector'
_diffrn_measurement_method '\w/\q shutterless scans'
_diffrn_radiation_monochromator 'silicon 111'
_diffrn_radiation_type synchrotron
_diffrn_radiation_wavelength 0.7749
_diffrn_reflns_av_R_equivalents 0.0622
_diffrn_reflns_av_unetI/netI 0.0832
_diffrn_reflns_Laue_measured_fraction_full 0.992
_diffrn_reflns_Laue_measured_fraction_max 0.992
_diffrn_reflns_limit_h_max 16
_diffrn_reflns_limit_h_min -16
_diffrn_reflns_limit_k_max 31
_diffrn_reflns_limit_k_min -31
_diffrn_reflns_limit_l_max 39
_diffrn_reflns_limit_l_min -39
_diffrn_reflns_number 116001
_diffrn_reflns_point_group_measured_fraction_full 0.992
_diffrn_reflns_point_group_measured_fraction_max 0.992
_diffrn_reflns_theta_full 25.291
_diffrn_reflns_theta_max 25.291
_diffrn_reflns_theta_min 2.024
_diffrn_source 'Advanced Light Source station 11.3.1'
_exptl_absorpt_coefficient_mu 0.281
_exptl_absorpt_correction_T_max 0.989
_exptl_absorpt_correction_T_min 0.956
_exptl_absorpt_correction_type multi-scan
_exptl_absorpt_process_details 'SADABS v2012/1, Sheldrick, G.M., (2012)'
_exptl_crystal_colour colourless
_exptl_crystal_density_diffrn 1.244
_exptl_crystal_density_method 'not measured'
_exptl_crystal_description plate
_exptl_crystal_F_000 6044
_exptl_crystal_recrystallization_method 'Re-crystallisation from solvent: chloroform/acetonitrile'
_exptl_crystal_size_max 0.160
_exptl_crystal_size_mid 0.130
_exptl_crystal_size_min 0.040
_refine_diff_density_max 1.781
_refine_diff_density_min -0.858
_refine_diff_density_rms 0.069
_refine_ls_extinction_method none
_refine_ls_goodness_of_fit_ref 1.007
_refine_ls_hydrogen_treatment mixed
_refine_ls_matrix_type full
_refine_ls_number_parameters 3705
_refine_ls_number_reflns 42128
_refine_ls_number_restraints 256
_refine_ls_restrained_S_all 1.019
_refine_ls_R_factor_all 0.1100
_refine_ls_R_factor_gt 0.0675
_refine_ls_shift/su_max 0.002
_refine_ls_shift/su_mean 0.000
_refine_ls_structure_factor_coef Fsqd
_refine_ls_weighting_details 'w=1/[\s^2^(Fo^2^)+(0.0834P)^2^+25.3467P] where P=(Fo^2^+2Fc^2^)/3'
_refine_ls_weighting_scheme calc
_refine_ls_wR_factor_gt 0.1629
_refine_ls_wR_factor_ref 0.1848
_reflns_Friedel_coverage 0.000
_reflns_number_gt 27707
_reflns_number_total 42128
_reflns_threshold_expression 'I > 2\s(I)'
_cod_data_source_file c6nj00923a2.cif
_cod_data_source_block 4a
_cod_depositor_comments 'Adding full bibliography for 7055760.cif.'
_cod_original_cell_volume 15113.8(9)
_cod_original_formula_sum 'C162.50 H199.50 Cl2.50 N10 O12 S8'
_cod_database_code 7055760
_shelx_shelxl_version_number 2014/7
_shelx_space_group_comment
; 
The symmetry employed for this shelxl refinement is uniquely defined 
by the following loop, which should always be used as a source of 
symmetry information in preference to the above space-group names. 
They are only intended as comments. 
;
_shelx_estimated_absorpt_t_min 0.956
_shelx_estimated_absorpt_t_max 0.989

loop_
_space_group_symop_operation_xyz
'x, y, z'
'-x, -y, -z'

loop_
_atom_site_label
_atom_site_type_symbol
_atom_site_fract_x
_atom_site_fract_y
_atom_site_fract_z
_atom_site_U_iso_or_equiv
_atom_site_adp_type
_atom_site_occupancy
_atom_site_site_symmetry_order
_atom_site_calc_flag
_atom_site_refinement_flags_posn
_atom_site_refinement_flags_adp
_atom_site_refinement_flags_occupancy
_atom_site_disorder_assembly
_atom_site_disorder_group
Cl1 Cl 0.38006(8) 0.88271(5) 0.65917(5) 0.0469(4) Uani 1 1 d . . . . .
Cl2 Cl 0.36759(8) 0.38173(4) 0.64653(4) 0.0313(3) Uani 1 1 d . . . . .
S1 S 0.01631(8) 0.99203(4) 0.74609(4) 0.0273(3) Uani 1 1 d . . . . .
S2 S -0.01292(7) 1.18002(4) 0.73450(4) 0.0253(3) Uani 1 1 d . . . . .
S3 S 0.35373(7) 1.18560(4) 0.72317(3) 0.0236(3) Uani 1 1 d . . . . .
S4 S 0.38478(7) 1.01209(4) 0.76428(4) 0.0264(3) Uani 1 1 d . . . . .
O1 O 0.19663(19) 1.01584(11) 0.72205(9) 0.0235(7) Uani 1 1 d . . . . .
O2 O 0.05612(19) 1.10263(11) 0.77266(9) 0.0241(7) Uani 1 1 d . . . . .
O3 O 0.14589(19) 1.15846(10) 0.69296(9) 0.0241(7) Uani 1 1 d . . . . .
O4 O 0.33065(19) 1.11314(11) 0.77705(9) 0.0242(7) Uani 1 1 d . . . . .
C1 C 0.1983(3) 1.01172(16) 0.75937(13) 0.0222(11) Uani 1 1 d . . . . .
C2 C 0.2785(3) 1.01346(16) 0.78203(13) 0.0226(11) Uani 1 1 d . . . . .
C3 C 0.2766(3) 1.00924(16) 0.81944(13) 0.0227(11) Uani 1 1 d . . . . .
H3D H 0.3313 1.0112 0.8347 0.027 Uiso 1 1 calc R U . . .
C4 C 0.1981(3) 1.00217(16) 0.83565(14) 0.0235(11) Uani 1 1 d . . . . .
C5 C 0.1183(3) 1.00077(16) 0.81237(13) 0.0236(11) Uani 1 1 d . . . . .
H5 H 0.0633 0.9966 0.8227 0.028 Uiso 1 1 calc R U . . .
C6 C 0.1183(3) 1.00531(16) 0.77504(14) 0.0221(11) Uani 1 1 d . . . . .
C7 C 0.1967(3) 0.99352(18) 0.87574(14) 0.0294(12) Uani 1 1 d . . . . .
C8 C 0.1246(3) 1.02028(18) 0.89841(15) 0.0354(13) Uani 1 1 d . . . . .
H8A H 0.1353 1.0549 0.9016 0.053 Uiso 1 1 calc R U . . .
H8B H 0.1258 1.0136 0.9238 0.053 Uiso 1 1 calc R U . . .
H8C H 0.0665 1.0096 0.8843 0.053 Uiso 1 1 calc R U . . .
C9 C 0.1780(4) 0.93956(18) 0.87033(15) 0.0377(13) Uani 1 1 d . . . . .
H9A H 0.1221 0.9290 0.8543 0.057 Uiso 1 1 calc R U . . .
H9B H 0.1734 0.9330 0.8956 0.057 Uiso 1 1 calc R U . . .
H9C H 0.2265 0.9221 0.8576 0.057 Uiso 1 1 calc R U . . .
C10 C 0.2860(3) 1.0092(2) 0.89953(15) 0.0412(14) Uani 1 1 d . . . . .
H10A H 0.3315 0.9883 0.8880 0.062 Uiso 1 1 calc R U . . .
H10B H 0.2807 1.0069 0.9260 0.062 Uiso 1 1 calc R U . . .
H10C H 0.3027 1.0425 0.8998 0.062 Uiso 1 1 calc R U . . .
C11 C 0.0110(3) 1.08532(16) 0.73665(13) 0.0211(11) Uani 1 1 d . . . . .
C12 C -0.0026(3) 1.03601(16) 0.72086(13) 0.0200(10) Uani 1 1 d . . . . .
C13 C -0.0480(3) 1.01876(16) 0.68422(13) 0.0221(11) Uani 1 1 d . . . . .
H13 H -0.0547 0.9851 0.6731 0.027 Uiso 1 1 calc R U . . .
C14 C -0.0839(3) 1.04961(16) 0.66352(13) 0.0232(11) Uani 1 1 d . . . . .
C15 C -0.0694(3) 1.09843(16) 0.68020(13) 0.0215(11) Uani 1 1 d . . . . .
H15 H -0.0931 1.1202 0.6668 0.026 Uiso 1 1 calc R U . . .
C16 C -0.0212(3) 1.11690(16) 0.71609(13) 0.0217(11) Uani 1 1 d . . . . .
C17 C -0.1344(3) 1.03072(17) 0.62353(13) 0.0260(11) Uani 1 1 d D U . . .
C18 C -0.0837(6) 1.0456(4) 0.5925(3) 0.033(3) Uani 0.529(8) 1 d D U P A 1
H18A H -0.0241 1.0336 0.5926 0.049 Uiso 0.529(8) 1 calc R U P A 1
H18B H -0.1157 1.0322 0.5671 0.049 Uiso 0.529(8) 1 calc R U P A 1
H18C H -0.0789 1.0807 0.5979 0.049 Uiso 0.529(8) 1 calc R U P A 1
C19 C -0.1426(7) 0.9746(3) 0.6101(3) 0.035(3) Uani 0.529(8) 1 d D U P A 1
H19A H -0.0832 0.9623 0.6095 0.053 Uiso 0.529(8) 1 calc R U P A 1
H19B H -0.1761 0.9621 0.6281 0.053 Uiso 0.529(8) 1 calc R U P A 1
H19C H -0.1736 0.9644 0.5842 0.053 Uiso 0.529(8) 1 calc R U P A 1
C20 C -0.2252(6) 1.0485(4) 0.6241(3) 0.034(3) Uani 0.529(8) 1 d D U P A 1
H20A H -0.2570 1.0363 0.5986 0.051 Uiso 0.529(8) 1 calc R U P A 1
H20B H -0.2572 1.0372 0.6432 0.051 Uiso 0.529(8) 1 calc R U P A 1
H20C H -0.2212 1.0836 0.6310 0.051 Uiso 0.529(8) 1 calc R U P A 1
C18X C -0.0718(7) 1.0102(5) 0.5950(3) 0.044(3) Uani 0.471(8) 1 d D U P A 2
H18D H -0.1041 0.9982 0.5695 0.066 Uiso 0.471(8) 1 calc R U P A 2
H18E H -0.0266 1.0351 0.5941 0.066 Uiso 0.471(8) 1 calc R U P A 2
H18F H -0.0432 0.9838 0.6026 0.066 Uiso 0.471(8) 1 calc R U P A 2
C19X C -0.2076(7) 0.9922(4) 0.6259(3) 0.034(3) Uani 0.471(8) 1 d D U P A 2
H19D H -0.2483 1.0067 0.6450 0.051 Uiso 0.471(8) 1 calc R U P A 2
H19E H -0.2406 0.9801 0.6005 0.051 Uiso 0.471(8) 1 calc R U P A 2
H19F H -0.1797 0.9656 0.6335 0.051 Uiso 0.471(8) 1 calc R U P A 2
C20X C -0.1850(8) 1.0704(4) 0.6113(3) 0.038(3) Uani 0.471(8) 1 d D U P A 2
H20D H -0.2262 1.0835 0.6306 0.057 Uiso 0.471(8) 1 calc R U P A 2
H20E H -0.1426 1.0961 0.6092 0.057 Uiso 0.471(8) 1 calc R U P A 2
H20F H -0.2184 1.0569 0.5862 0.057 Uiso 0.471(8) 1 calc R U P A 2
C21 C 0.1696(3) 1.18084(15) 0.73093(13) 0.0202(10) Uani 1 1 d . . . . .
C22 C 0.0988(3) 1.19518(16) 0.75349(13) 0.0214(11) Uani 1 1 d . . . . .
C23 C 0.1122(3) 1.22565(15) 0.79040(13) 0.0214(11) Uani 1 1 d . . . . .
H23 H 0.0627 1.2344 0.8050 0.026 Uiso 1 1 calc R U . . .
C24 C 0.1977(3) 1.24360(16) 0.80642(13) 0.0216(11) Uani 1 1 d . . . . .
C25 C 0.2674(3) 1.22767(15) 0.78449(13) 0.0210(11) Uani 1 1 d . . . . .
H25 H 0.3261 1.2389 0.7950 0.025 Uiso 1 1 calc R U . . .
C26 C 0.2558(3) 1.19586(15) 0.74772(13) 0.0204(10) Uani 1 1 d . . . . .
C27 C 0.2179(3) 1.27891(16) 0.84626(13) 0.0202(10) Uani 1 1 d . . . . .
C28 C 0.2711(3) 1.32349(16) 0.84216(14) 0.0250(11) Uani 1 1 d . . . . .
H28A H 0.2788 1.3474 0.8672 0.038 Uiso 1 1 calc R U . . .
H28B H 0.2392 1.3371 0.8232 0.038 Uiso 1 1 calc R U . . .
H28C H 0.3295 1.3144 0.8335 0.038 Uiso 1 1 calc R U . . .
C29 C 0.1329(3) 1.29484(17) 0.86515(14) 0.0290(12) Uani 1 1 d . . . . .
H29A H 0.0990 1.2668 0.8686 0.043 Uiso 1 1 calc R U . . .
H29B H 0.0969 1.3104 0.8486 0.043 Uiso 1 1 calc R U . . .
H29C H 0.1482 1.3176 0.8904 0.043 Uiso 1 1 calc R U . . .
C30 C 0.2723(3) 1.25489(16) 0.87263(13) 0.0255(11) Uani 1 1 d . . . . .
H30A H 0.2391 1.2259 0.8748 0.038 Uiso 1 1 calc R U . . .
H30B H 0.2839 1.2772 0.8983 0.038 Uiso 1 1 calc R U . . .
H30C H 0.3287 1.2461 0.8618 0.038 Uiso 1 1 calc R U . . .
C31 C 0.3659(3) 1.09649(16) 0.74221(13) 0.0225(11) Uani 1 1 d . . . . .
C32 C 0.3763(3) 1.12371(15) 0.71594(13) 0.0213(11) Uani 1 1 d . . . . .
C33 C 0.4092(3) 1.10365(16) 0.68068(13) 0.0217(11) Uani 1 1 d . . . . .
H33 H 0.4161 1.1229 0.6631 0.026 Uiso 1 1 calc R U . . .
C34 C 0.4327(3) 1.05573(17) 0.67013(14) 0.0248(11) Uani 1 1 d . . . . .
C35 C 0.4181(3) 1.02883(17) 0.69603(14) 0.0269(12) Uani 1 1 d . . . . .
H35 H 0.4300 0.9958 0.6893 0.032 Uiso 1 1 calc R U . . .
C36 C 0.3865(3) 1.04858(16) 0.73157(13) 0.0236(11) Uani 1 1 d . . . . .
C37 C 0.4688(3) 1.03632(16) 0.63090(14) 0.0266(11) Uani 1 1 d D U . . .
C38 C 0.3985(4) 1.0381(2) 0.59904(16) 0.0338(16) Uani 0.841(6) 1 d D U P B 1
H38A H 0.3452 1.0188 0.6011 0.051 Uiso 0.841(6) 1 calc R U P B 1
H38B H 0.3836 1.0714 0.6016 0.051 Uiso 0.841(6) 1 calc R U P B 1
H38C H 0.4214 1.0253 0.5739 0.051 Uiso 0.841(6) 1 calc R U P B 1
C39 C 0.5521(4) 1.0660(2) 0.62832(17) 0.0355(17) Uani 0.841(6) 1 d D U P B 1
H39A H 0.5967 1.0644 0.6490 0.053 Uiso 0.841(6) 1 calc R U P B 1
H39B H 0.5756 1.0533 0.6033 0.053 Uiso 0.841(6) 1 calc R U P B 1
H39C H 0.5378 1.0994 0.6310 0.053 Uiso 0.841(6) 1 calc R U P B 1
C40 C 0.4935(4) 0.98390(19) 0.62543(17) 0.0307(15) Uani 0.841(6) 1 d D U P B 1
H40A H 0.4407 0.9639 0.6270 0.046 Uiso 0.841(6) 1 calc R U P B 1
H40B H 0.5165 0.9723 0.6001 0.046 Uiso 0.841(6) 1 calc R U P B 1
H40C H 0.5391 0.9822 0.6457 0.046 Uiso 0.841(6) 1 calc R U P B 1
C38X C 0.472(2) 1.0748(9) 0.6069(8) 0.041(7) Uani 0.159(6) 1 d D U P B 2
H38D H 0.4124 1.0869 0.6043 0.061 Uiso 0.159(6) 1 calc R U P B 2
H38E H 0.5139 1.1015 0.6201 0.061 Uiso 0.159(6) 1 calc R U P B 2
H38F H 0.4902 1.0601 0.5812 0.061 Uiso 0.159(6) 1 calc R U P B 2
C39X C 0.5581(12) 1.0189(10) 0.6342(8) 0.028(6) Uani 0.159(6) 1 d D U P B 2
H39D H 0.5783 1.0069 0.6084 0.042 Uiso 0.159(6) 1 calc R U P B 2
H39E H 0.5991 1.0453 0.6493 0.042 Uiso 0.159(6) 1 calc R U P B 2
H39F H 0.5565 0.9930 0.6473 0.042 Uiso 0.159(6) 1 calc R U P B 2
C40X C 0.4029(16) 0.9963(9) 0.6046(8) 0.035(7) Uani 0.159(6) 1 d D U P B 2
H40D H 0.3439 1.0088 0.6028 0.053 Uiso 0.159(6) 1 calc R U P B 2
H40E H 0.4239 0.9863 0.5788 0.053 Uiso 0.159(6) 1 calc R U P B 2
H40F H 0.3995 0.9687 0.6157 0.053 Uiso 0.159(6) 1 calc R U P B 2
C41 C 0.2075(3) 0.97120(17) 0.69496(14) 0.0311(12) Uani 1 1 d . . . . .
H41A H 0.1614 0.9468 0.6969 0.037 Uiso 1 1 calc R U . . .
H41B H 0.2665 0.9594 0.7001 0.037 Uiso 1 1 calc R U . . .
C42 C 0.1993(3) 0.97987(17) 0.65568(14) 0.0317(12) Uani 1 1 d . . . . .
H42A H 0.1360 0.9820 0.6475 0.038 Uiso 1 1 calc R U . . .
H42B H 0.2317 1.0105 0.6561 0.038 Uiso 1 1 calc R U . . .
N1 N 0.2359(3) 0.94067(16) 0.62893(13) 0.0374(11) Uani 1 1 d D . . . .
H1 H 0.272(3) 0.9235(14) 0.6377(13) 0.027(14) Uiso 1 1 d D . . . .
C43 C 0.2330(3) 0.93706(18) 0.59132(15) 0.0325(13) Uani 1 1 d . . . . .
O5 O 0.1862(2) 0.96162(12) 0.57487(10) 0.0344(8) Uani 1 1 d . . . . .
N2 N 0.2866(3) 0.90322(15) 0.57151(13) 0.0371(11) Uani 1 1 d D . . . .
H2 H 0.321(3) 0.8911(18) 0.5853(13) 0.045 Uiso 1 1 d D U . . .
C44 C 0.3028(4) 0.89771(18) 0.53218(15) 0.0355(13) Uani 1 1 d . . . . .
C45 C 0.2339(4) 0.89241(19) 0.50392(16) 0.0429(15) Uani 1 1 d . . . . .
H45 H 0.1743 0.8929 0.5106 0.052 Uiso 1 1 calc R U . . .
C46 C 0.2515(4) 0.8865(2) 0.46611(16) 0.0475(15) Uani 1 1 d . . . . .
H46 H 0.2037 0.8829 0.4468 0.057 Uiso 1 1 calc R U . . .
C47 C 0.3384(4) 0.88557(19) 0.45557(16) 0.0435(14) Uani 1 1 d . . . . .
H47 H 0.3503 0.8819 0.4294 0.052 Uiso 1 1 calc R U . . .
C48 C 0.4066(4) 0.8901(2) 0.48383(17) 0.0456(15) Uani 1 1 d . . . . .
H48 H 0.4662 0.8888 0.4771 0.055 Uiso 1 1 calc R U . . .
C49 C 0.3890(4) 0.89652(19) 0.52193(16) 0.0400(14) Uani 1 1 d . . . . .
H49 H 0.4367 0.9001 0.5413 0.048 Uiso 1 1 calc R U . . .
C50 C -0.0018(3) 1.11466(19) 0.80318(13) 0.0329(13) Uani 1 1 d . . . . .
H50A H -0.0373 1.0856 0.8044 0.040 Uiso 1 1 calc R U . . .
H50B H -0.0431 1.1384 0.7980 0.040 Uiso 1 1 calc R U . . .
C51 C 0.0519(3) 1.13508(17) 0.84078(13) 0.0259(11) Uani 1 1 d . . . . .
C52 C 0.0118(3) 1.16438(18) 0.87086(14) 0.0329(12) Uani 1 1 d . . . . .
H52 H -0.0471 1.1732 0.8665 0.039 Uiso 1 1 calc R U . . .
C53 C 0.0565(4) 1.18111(18) 0.90738(15) 0.0375(14) Uani 1 1 d . . . . .
H53 H 0.0279 1.2008 0.9278 0.045 Uiso 1 1 calc R U . . .
C54 C 0.1424(4) 1.1690(2) 0.91379(16) 0.0419(15) Uani 1 1 d . . . . .
H54 H 0.1729 1.1797 0.9387 0.050 Uiso 1 1 calc R U . . .
C55 C 0.1834(3) 1.14111(18) 0.88368(15) 0.0352(13) Uani 1 1 d . . . . .
H55 H 0.2429 1.1331 0.8880 0.042 Uiso 1 1 calc R U . . .
C56 C 0.1394(3) 1.12453(16) 0.84730(14) 0.0282(12) Uani 1 1 d . . . . .
H56 H 0.1691 1.1059 0.8267 0.034 Uiso 1 1 calc R U . . .
C57 C 0.1894(3) 1.11837(16) 0.67090(13) 0.0266(11) Uani 1 1 d . . . . .
H57A H 0.2082 1.0970 0.6872 0.032 Uiso 1 1 calc R U . . .
H57B H 0.2423 1.1295 0.6601 0.032 Uiso 1 1 calc R U . . .
C58 C 0.1203(3) 1.09257(17) 0.63887(13) 0.0282(12) Uani 1 1 d . . . . .
H58A H 0.0789 1.0726 0.6493 0.034 Uiso 1 1 calc R U . . .
H58B H 0.0856 1.1167 0.6300 0.034 Uiso 1 1 calc R U . . .
N3 N 0.1592(3) 1.06206(14) 0.60591(12) 0.0267(10) Uani 1 1 d D . . . .
H3 H 0.156(3) 1.0321(8) 0.6043(14) 0.032 Uiso 1 1 d D U . . .
C59 C 0.1881(3) 1.08110(18) 0.57809(15) 0.0316(12) Uani 1 1 d . . . . .
O6 O 0.1906(2) 1.12428(13) 0.58051(10) 0.0422(9) Uani 1 1 d . . . . .
N4 N 0.2123(3) 1.04757(14) 0.54643(12) 0.0302(10) Uani 1 1 d D . . . .
H4 H 0.220(3) 1.0196(10) 0.5492(15) 0.036 Uiso 1 1 d D U . . .
C60 C 0.2625(3) 1.05734(18) 0.51728(14) 0.0303(12) Uani 1 1 d . . . . .
C61 C 0.2588(4) 1.0999(2) 0.50642(16) 0.0427(14) Uani 1 1 d . . . . .
H61 H 0.2215 1.1239 0.5185 0.051 Uiso 1 1 calc R U . . .
C62 C 0.3098(4) 1.1070(2) 0.47801(17) 0.0508(16) Uani 1 1 d . . . . .
H62 H 0.3082 1.1365 0.4710 0.061 Uiso 1 1 calc R U . . .
C63 C 0.3623(4) 1.0728(2) 0.45964(17) 0.0488(16) Uani 1 1 d . . . . .
H63 H 0.3969 1.0783 0.4400 0.059 Uiso 1 1 calc R U . . .
C64 C 0.3648(4) 1.0297(2) 0.47001(16) 0.0434(15) Uani 1 1 d . . . . .
H64 H 0.4012 1.0055 0.4573 0.052 Uiso 1 1 calc R U . . .
C65 C 0.3148(3) 1.02173(19) 0.49862(15) 0.0364(13) Uani 1 1 d . . . . .
H65 H 0.3162 0.9921 0.5055 0.044 Uiso 1 1 calc R U . . .
C66 C 0.3853(3) 1.14926(18) 0.80598(14) 0.0310(12) Uani 1 1 d . . . . .
H66A H 0.3488 1.1636 0.8273 0.037 Uiso 1 1 calc R U . . .
H66B H 0.4047 1.1751 0.7943 0.037 Uiso 1 1 calc R U . . .
C67 C 0.4653(3) 1.13015(16) 0.82222(14) 0.0273(12) Uani 1 1 d . . . . .
C68 C 0.5445(3) 1.13080(18) 0.80458(16) 0.0378(14) Uani 1 1 d . . . . .
H68 H 0.5455 1.1416 0.7817 0.045 Uiso 1 1 calc R U . . .
C69 C 0.6213(4) 1.1161(2) 0.81985(19) 0.0552(18) Uani 1 1 d . . . . .
H69 H 0.6749 1.1169 0.8077 0.066 Uiso 1 1 calc R U . . .
C70 C 0.6198(5) 1.1002(2) 0.8526(2) 0.062(2) Uani 1 1 d . . . . .
H70 H 0.6724 1.0895 0.8629 0.074 Uiso 1 1 calc R U . . .
C71 C 0.5440(5) 1.0998(2) 0.87060(19) 0.0595(19) Uani 1 1 d . . . . .
H71 H 0.5440 1.0894 0.8936 0.071 Uiso 1 1 calc R U . . .
C72 C 0.4650(4) 1.11464(19) 0.85514(16) 0.0454(15) Uani 1 1 d . . . . .
H72 H 0.4118 1.1139 0.8676 0.054 Uiso 1 1 calc R U . . .
S1A S 0.84501(8) 0.74927(5) 0.85117(4) 0.0334(3) Uani 1 1 d . . . . .
S2A S 0.48620(8) 0.78110(4) 0.83031(4) 0.0326(3) Uani 1 1 d . . . . .
S3A S 0.56563(8) 0.97793(4) 0.86742(4) 0.0303(3) Uani 1 1 d . . . . .
S4A S 0.91835(8) 0.93501(4) 0.84262(4) 0.0301(3) Uani 1 1 d . . . . .
O1A O 0.8516(2) 0.83139(11) 0.81180(9) 0.0283(8) Uani 1 1 d . . . . .
O2A O 0.6734(2) 0.79671(12) 0.87542(9) 0.0331(8) Uani 1 1 d . . . . .
O3A O 0.5868(2) 0.87096(11) 0.82067(9) 0.0291(8) Uani 1 1 d . . . . .
O4A O 0.7549(2) 0.94391(11) 0.88857(10) 0.0307(8) Uani 1 1 d . . . . .
C1A C 0.8771(3) 0.84457(17) 0.85083(13) 0.0233(11) Uani 1 1 d . . . . .
C2A C 0.9080(3) 0.89148(16) 0.86896(14) 0.0259(11) Uani 1 1 d . . . . .
C3A C 0.9398(3) 0.90319(18) 0.90757(14) 0.0279(12) Uani 1 1 d . . . . .
H3E H 0.9624 0.9351 0.9194 0.033 Uiso 1 1 calc R U . . .
C4A C 0.9398(3) 0.86983(18) 0.92959(14) 0.0282(12) Uani 1 1 d . . . . .
C5A C 0.9037(3) 0.82420(17) 0.91139(14) 0.0255(11) Uani 1 1 d . . . . .
H5A H 0.8990 0.8012 0.9260 0.031 Uiso 1 1 calc R U . . .
C6A C 0.8739(3) 0.81084(16) 0.87220(14) 0.0241(11) Uani 1 1 d . . . . .
C7A C 0.9797(3) 0.88404(19) 0.97139(14) 0.0328(13) Uani 1 1 d . . . . .
C8A C 1.0804(3) 0.8941(2) 0.97156(15) 0.0437(15) Uani 1 1 d . . . . .
H8D H 1.1074 0.9023 0.9982 0.066 Uiso 1 1 calc R U . . .
H8E H 1.0915 0.9209 0.9601 0.066 Uiso 1 1 calc R U . . .
H8F H 1.1064 0.8654 0.9565 0.066 Uiso 1 1 calc R U . . .
C9A C 0.9629(4) 0.8443(2) 0.99167(16) 0.0565(18) Uani 1 1 d . . . . .
H9D H 0.8990 0.8361 0.9900 0.085 Uiso 1 1 calc R U . . .
H9E H 0.9858 0.8555 1.0188 0.085 Uiso 1 1 calc R U . . .
H9F H 0.9933 0.8158 0.9791 0.085 Uiso 1 1 calc R U . . .
C10A C 0.9406(4) 0.9297(2) 0.99425(15) 0.0469(15) Uani 1 1 d . . . . .
H10D H 0.8762 0.9242 0.9941 0.070 Uiso 1 1 calc R U . . .
H10E H 0.9533 0.9561 0.9824 0.070 Uiso 1 1 calc R U . . .
H10F H 0.9672 0.9383 1.0209 0.070 Uiso 1 1 calc R U . . .
C11A C 0.6687(3) 0.76910(16) 0.83789(14) 0.0267(12) Uani 1 1 d . . . . .
C12A C 0.7434(3) 0.74698(16) 0.82266(14) 0.0268(12) Uani 1 1 d . . . . .
C13A C 0.7384(3) 0.71892(17) 0.78480(15) 0.0295(12) Uani 1 1 d . . . . .
H13A H 0.7899 0.7043 0.7749 0.035 Uiso 1 1 calc R U . . .
C14A C 0.6599(3) 0.71188(16) 0.76116(14) 0.0288(12) Uani 1 1 d . . . . .
C15A C 0.5867(3) 0.73487(16) 0.77679(14) 0.0273(12) Uani 1 1 d . . . . .
H15A H 0.5326 0.7315 0.7610 0.033 Uiso 1 1 calc R U . . .
C16A C 0.5902(3) 0.76218(16) 0.81423(14) 0.0255(11) Uani 1 1 d . . . . .
C17A C 0.6526(3) 0.68027(18) 0.72000(15) 0.0349(12) Uani 1 1 d . U . . .
C18A C 0.7404(4) 0.6667(3) 0.7058(2) 0.110(3) Uani 1 1 d . U . . .
H18G H 0.7318 0.6393 0.6829 0.164 Uiso 1 1 calc R U . . .
H18H H 0.7775 0.6578 0.7260 0.164 Uiso 1 1 calc R U . . .
H18I H 0.7697 0.6939 0.6989 0.164 Uiso 1 1 calc R U . . .
C19A C 0.6015(5) 0.6335(2) 0.7207(2) 0.078(2) Uani 1 1 d . U . . .
H19G H 0.5413 0.6404 0.7279 0.117 Uiso 1 1 calc R U . . .
H19H H 0.6322 0.6192 0.7396 0.117 Uiso 1 1 calc R U . . .
H19I H 0.5986 0.6110 0.6950 0.117 Uiso 1 1 calc R U . . .
C20A C 0.5979(6) 0.7013(3) 0.69315(18) 0.081(2) Uani 1 1 d . U . . .
H20G H 0.6251 0.7326 0.6930 0.121 Uiso 1 1 calc R U . . .
H20H H 0.5380 0.7052 0.7017 0.121 Uiso 1 1 calc R U . . .
H20I H 0.5946 0.6798 0.6671 0.121 Uiso 1 1 calc R U . . .
C21A C 0.5406(3) 0.87787(17) 0.85302(14) 0.0251(11) Uani 1 1 d . . . . .
C22A C 0.5020(3) 0.83854(16) 0.86281(14) 0.0261(11) Uani 1 1 d . . . . .
C23A C 0.4638(3) 0.84414(17) 0.89777(14) 0.0292(12) Uani 1 1 d . . . . .
H23A H 0.4387 0.8166 0.9040 0.035 Uiso 1 1 calc R U . . .
C24A C 0.4614(3) 0.88901(17) 0.92375(14) 0.0261(11) Uani 1 1 d . . . . .
C25A C 0.4995(3) 0.92761(17) 0.91310(14) 0.0276(12) Uani 1 1 d . . . . .
H25A H 0.4994 0.9587 0.9302 0.033 Uiso 1 1 calc R U . . .
C26A C 0.5378(3) 0.92285(17) 0.87840(14) 0.0276(12) Uani 1 1 d . . . . .
C27A C 0.4187(3) 0.89508(17) 0.96170(14) 0.0299(12) Uani 1 1 d . . . . .
C28A C 0.4299(5) 0.8509(2) 0.97734(18) 0.0603(18) Uani 1 1 d . . . . .
H28D H 0.3985 0.8228 0.9593 0.090 Uiso 1 1 calc R U . . .
H28E H 0.4053 0.8563 1.0025 0.090 Uiso 1 1 calc R U . . .
H28F H 0.4931 0.8452 0.9803 0.090 Uiso 1 1 calc R U . . .
C29A C 0.3198(4) 0.9005(3) 0.95463(18) 0.0630(19) Uani 1 1 d . . . . .
H29D H 0.3106 0.9315 0.9491 0.094 Uiso 1 1 calc R U . . .
H29E H 0.2902 0.8988 0.9777 0.094 Uiso 1 1 calc R U . . .
H29F H 0.2950 0.8746 0.9326 0.094 Uiso 1 1 calc R U . . .
C30A C 0.4627(5) 0.9374(3) 0.99245(18) 0.078(2) Uani 1 1 d . . . . .
H30D H 0.5272 0.9350 0.9937 0.117 Uiso 1 1 calc R U . . .
H30E H 0.4413 0.9373 1.0175 0.117 Uiso 1 1 calc R U . . .
H30F H 0.4480 0.9674 0.9860 0.117 Uiso 1 1 calc R U . . .
C31A C 0.7405(3) 0.95509(16) 0.85395(14) 0.0271(12) Uani 1 1 d . . . . .
C32A C 0.6596(3) 0.96950(16) 0.84055(14) 0.0261(12) Uani 1 1 d . . . . .
C33A C 0.6512(3) 0.98121(16) 0.80547(14) 0.0272(12) Uani 1 1 d . . . . .
H33A H 0.5964 0.9920 0.7974 0.033 Uiso 1 1 calc R U . . .
C34A C 0.7206(3) 0.97763(16) 0.78159(14) 0.0262(11) Uani 1 1 d . . . . .
C35A C 0.7985(3) 0.95966(16) 0.79395(14) 0.0247(11) Uani 1 1 d . . . . .
H35A H 0.8457 0.9547 0.7776 0.030 Uiso 1 1 calc R U . . .
C36A C 0.8090(3) 0.94886(16) 0.82934(14) 0.0259(12) Uani 1 1 d . . . . .
C37A C 0.7144(3) 0.99175(17) 0.74360(14) 0.0274(12) Uani 1 1 d . . . . .
C38A C 0.6206(3) 1.00462(19) 0.73265(15) 0.0352(13) Uani 1 1 d . . . . .
H38G H 0.5791 0.9767 0.7296 0.053 Uiso 1 1 calc R U . . .
H38H H 0.6199 1.0141 0.7083 0.053 Uiso 1 1 calc R U . . .
H38I H 0.6029 1.0313 0.7531 0.053 Uiso 1 1 calc R U . . .
C39A C 0.7772(3) 1.03653(16) 0.74851(14) 0.0278(12) Uani 1 1 d . . . . .
H39G H 0.7588 1.0627 0.7692 0.042 Uiso 1 1 calc R U . . .
H39H H 0.7749 1.0463 0.7243 0.042 Uiso 1 1 calc R U . . .
H39I H 0.8380 1.0291 0.7552 0.042 Uiso 1 1 calc R U . . .
C40A C 0.7423(3) 0.95116(18) 0.71090(15) 0.0373(13) Uani 1 1 d . . . . .
H40G H 0.8048 0.9455 0.7161 0.056 Uiso 1 1 calc R U . . .
H40H H 0.7343 0.9602 0.6864 0.056 Uiso 1 1 calc R U . . .
H40I H 0.7055 0.9218 0.7092 0.056 Uiso 1 1 calc R U . . .
C41A C 0.9265(3) 0.8167(2) 0.78929(15) 0.0410(14) Uani 1 1 d . . . . .
H41C H 0.9621 0.7951 0.8009 0.049 Uiso 1 1 calc R U . . .
H41D H 0.9651 0.8452 0.7892 0.049 Uiso 1 1 calc R U . . .
C42A C 0.8926(4) 0.79136(19) 0.74912(15) 0.0407(14) Uani 1 1 d . . . . .
H42C H 0.9417 0.7743 0.7359 0.049 Uiso 1 1 calc R U . . .
H42D H 0.8458 0.7669 0.7502 0.049 Uiso 1 1 calc R U . . .
N1A N 0.8569(3) 0.82161(16) 0.72624(13) 0.0353(11) Uani 1 1 d D . . . .
H1A H 0.8026(16) 0.8260(19) 0.7233(15) 0.042 Uiso 1 1 d D U . . .
C43A C 0.9096(4) 0.83608(18) 0.70151(15) 0.0340(13) Uani 1 1 d . . . . .
O5A O 0.9907(2) 0.83369(13) 0.70371(10) 0.0426(10) Uani 1 1 d . . . . .
N2A N 0.8638(3) 0.85349(15) 0.67381(12) 0.0316(10) Uani 1 1 d D . . . .
H2A H 0.8092(15) 0.8449(17) 0.6719(14) 0.038 Uiso 1 1 d D U . . .
C44A C 0.9014(3) 0.86204(18) 0.64156(16) 0.0354(13) Uani 1 1 d . . . . .
C45A C 0.9888(4) 0.87972(18) 0.64293(18) 0.0417(14) Uani 1 1 d . . . . .
H45A H 1.0248 0.8880 0.6667 0.050 Uiso 1 1 calc R U . . .
C46A C 1.0226(5) 0.8851(2) 0.6100(2) 0.0627(19) Uani 1 1 d . . . . .
H46A H 1.0826 0.8970 0.6113 0.075 Uiso 1 1 calc R U . . .
C47A C 0.9743(6) 0.8743(3) 0.5759(2) 0.089(3) Uani 1 1 d . . . . .
H47A H 1.0001 0.8777 0.5534 0.107 Uiso 1 1 calc R U . . .
C48A C 0.8853(6) 0.8579(3) 0.5738(2) 0.099(3) Uani 1 1 d . . . . .
H48A H 0.8497 0.8511 0.5500 0.119 Uiso 1 1 calc R U . . .
C49A C 0.8494(4) 0.8516(2) 0.60680(19) 0.0613(19) Uani 1 1 d . . . . .
H49A H 0.7892 0.8401 0.6055 0.074 Uiso 1 1 calc R U . . .
C50A C 0.6544(4) 0.7702(2) 0.90216(15) 0.0438(15) Uani 1 1 d . . . . .
H50C H 0.6957 0.7442 0.9004 0.053 Uiso 1 1 calc R U . . .
H50D H 0.5931 0.7555 0.8962 0.053 Uiso 1 1 calc R U . . .
C51A C 0.6641(3) 0.8032(2) 0.94251(15) 0.0419(15) Uani 1 1 d . . . . .
C52A C 0.6523(4) 0.7837(3) 0.97285(18) 0.0581(18) Uani 1 1 d . . . . .
H52A H 0.6389 0.7501 0.9681 0.070 Uiso 1 1 calc R U . . .
C53A C 0.6598(5) 0.8128(3) 1.01097(19) 0.072(2) Uani 1 1 d . . . . .
H53A H 0.6508 0.7994 1.0321 0.086 Uiso 1 1 calc R U . . .
C54A C 0.6806(4) 0.8615(3) 1.0170(2) 0.070(2) Uani 1 1 d . . . . .
H54A H 0.6872 0.8817 1.0426 0.084 Uiso 1 1 calc R U . . .
C55A C 0.6916(4) 0.8808(3) 0.98691(18) 0.0572(18) Uani 1 1 d . . . . .
H55A H 0.7044 0.9144 0.9917 0.069 Uiso 1 1 calc R U . . .
C56A C 0.6845(3) 0.8523(2) 0.94922(17) 0.0482(16) Uani 1 1 d . . . . .
H56A H 0.6935 0.8661 0.9283 0.058 Uiso 1 1 calc R U . . .
C57A C 0.5375(3) 0.86897(18) 0.78456(13) 0.0303(12) Uani 1 1 d . . . . .
H57C H 0.5144 0.9005 0.7845 0.036 Uiso 1 1 calc R U . . .
H57D H 0.4871 0.8446 0.7795 0.036 Uiso 1 1 calc R U . . .
C58A C 0.6044(3) 0.85522(18) 0.75475(14) 0.0296(12) Uani 1 1 d . . . . .
H58C H 0.6547 0.8797 0.7607 0.035 Uiso 1 1 calc R U . . .
H58D H 0.6278 0.8240 0.7558 0.035 Uiso 1 1 calc R U . . .
N3A N 0.5630(3) 0.85169(15) 0.71636(12) 0.0311(10) Uani 1 1 d D . . . .
H3A H 0.514(2) 0.8639(17) 0.7128(14) 0.037 Uiso 1 1 d D U . . .
C59A C 0.6061(3) 0.83383(17) 0.68457(15) 0.0296(12) Uani 1 1 d . . . . .
O6A O 0.6815(2) 0.81903(12) 0.68697(9) 0.0313(8) Uani 1 1 d . . . . .
N4A N 0.5606(3) 0.83371(15) 0.65083(12) 0.0307(10) Uani 1 1 d D . . . .
H4A H 0.517(2) 0.8509(15) 0.6537(15) 0.037 Uiso 1 1 d D U . . .
C60A C 0.5812(3) 0.81219(17) 0.61311(14) 0.0288(12) Uani 1 1 d . . . . .
C61A C 0.6393(3) 0.77516(18) 0.60414(15) 0.0339(13) Uani 1 1 d . . . . .
H61A H 0.6699 0.7645 0.6242 0.041 Uiso 1 1 calc R U . . .
C62A C 0.6518(3) 0.75421(19) 0.56591(16) 0.0366(13) Uani 1 1 d . . . . .
H62A H 0.6919 0.7294 0.5598 0.044 Uiso 1 1 calc R U . . .
C63A C 0.6068(3) 0.76880(19) 0.53643(16) 0.0374(13) Uani 1 1 d . . . . .
H63A H 0.6157 0.7540 0.5103 0.045 Uiso 1 1 calc R U . . .
C64A C 0.5489(4) 0.80502(19) 0.54521(16) 0.0380(13) Uani 1 1 d . . . . .
H64A H 0.5178 0.8152 0.5251 0.046 Uiso 1 1 calc R U . . .
C65A C 0.5363(3) 0.82644(18) 0.58329(15) 0.0321(12) Uani 1 1 d . . . . .
H65A H 0.4963 0.8513 0.5891 0.039 Uiso 1 1 calc R U . . .
C66A C 0.7446(3) 0.97983(17) 0.92391(14) 0.0317(12) Uani 1 1 d . . . . .
H66C H 0.7763 0.9703 0.9456 0.038 Uiso 1 1 calc R U . . .
H66D H 0.6809 0.9805 0.9284 0.038 Uiso 1 1 calc R U . . .
C67A C 0.7790(3) 1.03019(18) 0.92422(14) 0.0300(12) Uani 1 1 d . . . . .
C68A C 0.8624(3) 1.03898(18) 0.91365(14) 0.0300(12) Uani 1 1 d . . . . .
H68A H 0.8994 1.0130 0.9058 0.036 Uiso 1 1 calc R U . . .
C69A C 0.8933(3) 1.08454(18) 0.91418(15) 0.0336(13) Uani 1 1 d . . . . .
H69A H 0.9504 1.0899 0.9060 0.040 Uiso 1 1 calc R U . . .
C70A C 0.8411(3) 1.12251(19) 0.92659(14) 0.0334(13) Uani 1 1 d . . . . .
H70A H 0.8624 1.1542 0.9273 0.040 Uiso 1 1 calc R U . . .
C71A C 0.7584(3) 1.11473(18) 0.93796(14) 0.0333(13) Uani 1 1 d . . . . .
H71A H 0.7228 1.1410 0.9470 0.040 Uiso 1 1 calc R U . . .
C72A C 0.7271(3) 1.06858(18) 0.93624(14) 0.0322(12) Uani 1 1 d . . . . .
H72A H 0.6691 1.0632 0.9434 0.039 Uiso 1 1 calc R U . . .
S1B S -0.01227(7) 0.47839(4) 0.73872(4) 0.0258(3) Uani 1 1 d . . . . .
S2B S -0.03188(7) 0.66867(4) 0.73319(4) 0.0259(3) Uani 1 1 d . . . . .
S3B S 0.33686(7) 0.67820(4) 0.72828(4) 0.0259(3) Uani 1 1 d . . . . .
S4B S 0.35748(7) 0.49596(4) 0.75329(4) 0.0254(3) Uani 1 1 d . . . . .
O1B O 0.16761(19) 0.50238(11) 0.71329(9) 0.0244(7) Uani 1 1 d . . . . .
O2B O 0.03509(19) 0.58770(11) 0.76755(8) 0.0248(7) Uani 1 1 d . . . . .
O3B O 0.1318(2) 0.65147(11) 0.69385(9) 0.0270(8) Uani 1 1 d . . . . .
O4B O 0.34143(19) 0.60336(11) 0.77839(9) 0.0253(8) Uani 1 1 d . . . . .
C1B C 0.1711(3) 0.49739(16) 0.75043(13) 0.0216(11) Uani 1 1 d . . . . .
C2B C 0.2518(3) 0.49751(16) 0.77178(13) 0.0221(11) Uani 1 1 d . . . . .
C3B C 0.2512(3) 0.48955(16) 0.80815(13) 0.0219(11) Uani 1 1 d . . . . .
H3F H 0.3063 0.4896 0.8226 0.026 Uiso 1 1 calc R U . . .
C4B C 0.1732(3) 0.48151(16) 0.82452(13) 0.0218(11) Uani 1 1 d . . . . .
C5B C 0.0935(3) 0.48335(16) 0.80314(13) 0.0240(11) Uani 1 1 d . . . . .
H5B H 0.0391 0.4797 0.8140 0.029 Uiso 1 1 calc R U . . .
C6B C 0.0918(3) 0.49033(16) 0.76667(13) 0.0214(11) Uani 1 1 d . . . . .
C7B C 0.1722(3) 0.46948(17) 0.86326(13) 0.0236(11) Uani 1 1 d . . . . .
C8B C 0.1167(3) 0.42223(16) 0.85779(14) 0.0260(11) Uani 1 1 d . . . . .
H8G H 0.0547 0.4268 0.8505 0.039 Uiso 1 1 calc R U . . .
H8H H 0.1205 0.4124 0.8820 0.039 Uiso 1 1 calc R U . . .
H8I H 0.1395 0.3973 0.8374 0.039 Uiso 1 1 calc R U . . .
C9B C 0.1299(3) 0.50933(17) 0.89235(14) 0.0285(12) Uani 1 1 d . . . . .
H9G H 0.1651 0.5397 0.8962 0.043 Uiso 1 1 calc R U . . .
H9H H 0.1283 0.5008 0.9170 0.043 Uiso 1 1 calc R U . . .
H9I H 0.0693 0.5128 0.8823 0.043 Uiso 1 1 calc R U . . .
C10B C 0.2655(3) 0.46245(17) 0.87937(14) 0.0277(11) Uani 1 1 d . . . . .
H10G H 0.2922 0.4371 0.8607 0.041 Uiso 1 1 calc R U . . .
H10H H 0.2620 0.4532 0.9037 0.041 Uiso 1 1 calc R U . . .
H10I H 0.3021 0.4925 0.8841 0.041 Uiso 1 1 calc R U . . .
C11B C -0.0124(3) 0.57291(16) 0.73203(13) 0.0217(11) Uani 1 1 d . . . . .
C12B C -0.0302(3) 0.52399(16) 0.71485(13) 0.0214(11) Uani 1 1 d . . . . .
C13B C -0.0772(3) 0.50900(16) 0.67838(13) 0.0215(11) Uani 1 1 d . . . . .
H13B H -0.0876 0.4756 0.6666 0.026 Uiso 1 1 calc R U . . .
C14B C -0.1088(3) 0.54149(16) 0.65900(13) 0.0221(11) Uani 1 1 d . . . . .
C15B C -0.0894(3) 0.58990(16) 0.67638(13) 0.0223(11) Uani 1 1 d . . . . .
H15B H -0.1087 0.6129 0.6633 0.027 Uiso 1 1 calc R U . . .
C16B C -0.0421(3) 0.60578(16) 0.71260(13) 0.0212(11) Uani 1 1 d . . . . .
C17B C -0.1602(3) 0.52554(17) 0.61881(13) 0.0266(11) Uani 1 1 d . . . . .
C18B C -0.2005(5) 0.4756(2) 0.6105(2) 0.086(3) Uani 1 1 d . . . . .
H18J H -0.2353 0.4676 0.5855 0.128 Uiso 1 1 calc R U . . .
H18K H -0.2392 0.4732 0.6308 0.128 Uiso 1 1 calc R U . . .
H18L H -0.1533 0.4532 0.6100 0.128 Uiso 1 1 calc R U . . .
C19B C -0.0997(4) 0.5302(3) 0.58871(16) 0.069(2) Uani 1 1 d . . . . .
H19J H -0.0536 0.5071 0.5876 0.103 Uiso 1 1 calc R U . . .
H19K H -0.0720 0.5628 0.5952 0.103 Uiso 1 1 calc R U . . .
H19L H -0.1339 0.5236 0.5635 0.103 Uiso 1 1 calc R U . . .
C20B C -0.2375(4) 0.5572(2) 0.61669(17) 0.0601(19) Uani 1 1 d . . . . .
H20J H -0.2721 0.5454 0.5917 0.090 Uiso 1 1 calc R U . . .
H20K H -0.2146 0.5903 0.6196 0.090 Uiso 1 1 calc R U . . .
H20L H -0.2756 0.5563 0.6375 0.090 Uiso 1 1 calc R U . . .
C21B C 0.1517(3) 0.66979(16) 0.73264(13) 0.0221(11) Uani 1 1 d . . . . .
C22B C 0.0787(3) 0.68172(16) 0.75447(13) 0.0224(11) Uani 1 1 d . . . . .
C23B C 0.0890(3) 0.70866(16) 0.79232(13) 0.0246(11) Uani 1 1 d . . . . .
H23B H 0.0378 0.7160 0.8060 0.030 Uiso 1 1 calc R U . . .
C24B C 0.1729(3) 0.72546(16) 0.81113(13) 0.0235(11) Uani 1 1 d . . . . .
C25B C 0.2447(3) 0.71081(16) 0.79020(13) 0.0259(11) Uani 1 1 d . . . . .
H25B H 0.3027 0.7197 0.8026 0.031 Uiso 1 1 calc R U . . .
C26B C 0.2364(3) 0.68371(16) 0.75181(13) 0.0230(11) Uani 1 1 d . . . . .
C27B C 0.1836(3) 0.75965(17) 0.85180(14) 0.0265(11) Uani 1 1 d . . . . .
C28B C 0.1018(3) 0.7564(2) 0.87408(15) 0.0447(15) Uani 1 1 d . . . . .
H28G H 0.0887 0.7229 0.8743 0.067 Uiso 1 1 calc R U . . .
H28H H 0.0508 0.7680 0.8615 0.067 Uiso 1 1 calc R U . . .
H28I H 0.1135 0.7762 0.9007 0.067 Uiso 1 1 calc R U . . .
C29B C 0.1976(4) 0.81067(18) 0.84747(16) 0.0526(17) Uani 1 1 d . . . . .
H29G H 0.2070 0.8332 0.8731 0.079 Uiso 1 1 calc R U . . .
H29H H 0.1451 0.8188 0.8334 0.079 Uiso 1 1 calc R U . . .
H29I H 0.2498 0.8127 0.8331 0.079 Uiso 1 1 calc R U . . .
C30B C 0.2634(3) 0.74858(18) 0.87513(14) 0.0304(12) Uani 1 1 d . . . . .
H30G H 0.2684 0.7705 0.9011 0.046 Uiso 1 1 calc R U . . .
H30H H 0.3173 0.7526 0.8623 0.046 Uiso 1 1 calc R U . . .
H30I H 0.2564 0.7154 0.8771 0.046 Uiso 1 1 calc R U . . .
C31B C 0.3520(3) 0.58626(17) 0.73956(13) 0.0202(11) Uani 1 1 d . . . . .
C32B C 0.3571(3) 0.61624(16) 0.71510(13) 0.0217(11) Uani 1 1 d . . . . .
C33B C 0.3835(3) 0.59870(17) 0.67812(13) 0.0242(11) Uani 1 1 d . . . . .
H33B H 0.3882 0.6200 0.6620 0.029 Uiso 1 1 calc R U . . .
C34B C 0.4035(3) 0.55119(16) 0.66390(13) 0.0215(11) Uani 1 1 d . . . . .
C35B C 0.3870(3) 0.52026(16) 0.68727(13) 0.0228(11) Uani 1 1 d . . . . .
H35B H 0.3933 0.4869 0.6774 0.027 Uiso 1 1 calc R U . . .
C36B C 0.3618(3) 0.53709(17) 0.72452(13) 0.0226(11) Uani 1 1 d . . . . .
C37B C 0.4392(3) 0.53259(17) 0.62440(13) 0.0248(11) Uani 1 1 d . . . . .
C38B C 0.3776(3) 0.49165(17) 0.59944(14) 0.0296(12) Uani 1 1 d . . . . .
H38J H 0.3179 0.5029 0.5966 0.044 Uiso 1 1 calc R U . . .
H38K H 0.3752 0.4650 0.6117 0.044 Uiso 1 1 calc R U . . .
H38L H 0.3999 0.4807 0.5739 0.044 Uiso 1 1 calc R U . . .
C39B C 0.4491(3) 0.57167(18) 0.60329(14) 0.0328(12) Uani 1 1 d . . . . .
H39J H 0.3914 0.5850 0.5999 0.049 Uiso 1 1 calc R U . . .
H39K H 0.4706 0.5580 0.5780 0.049 Uiso 1 1 calc R U . . .
H39L H 0.4916 0.5972 0.6184 0.049 Uiso 1 1 calc R U . . .
C40B C 0.5307(3) 0.51273(19) 0.63000(14) 0.0336(13) Uani 1 1 d . . . . .
H40J H 0.5549 0.5016 0.6049 0.050 Uiso 1 1 calc R U . . .
H40K H 0.5245 0.4858 0.6418 0.050 Uiso 1 1 calc R U . . .
H40L H 0.5711 0.5381 0.6468 0.050 Uiso 1 1 calc R U . . .
C41B C 0.1738(3) 0.45711(17) 0.68607(13) 0.0294(12) Uani 1 1 d . . . . .
H41E H 0.1272 0.4337 0.6892 0.035 Uiso 1 1 calc R U . . .
H41F H 0.2325 0.4443 0.6900 0.035 Uiso 1 1 calc R U . . .
C42B C 0.1619(3) 0.46545(17) 0.64666(13) 0.0265(11) Uani 1 1 d . . . . .
H42E H 0.0986 0.4695 0.6399 0.032 Uiso 1 1 calc R U . . .
H42F H 0.1969 0.4949 0.6459 0.032 Uiso 1 1 calc R U . . .
N1B N 0.1922(3) 0.42410(15) 0.61962(12) 0.0289(10) Uani 1 1 d D . . . .
H1B H 0.233(2) 0.4105(16) 0.6287(13) 0.035 Uiso 1 1 d D U . . .
C43B C 0.1979(3) 0.42367(17) 0.58233(14) 0.0266(12) Uani 1 1 d . . . . .
O5B O 0.1559(2) 0.45067(11) 0.56653(9) 0.0281(8) Uani 1 1 d . . . . .
N2B N 0.2530(3) 0.39022(14) 0.56353(12) 0.0292(10) Uani 1 1 d D . . . .
H2B H 0.289(3) 0.3838(17) 0.5802(11) 0.035 Uiso 1 1 d D U . . .
C44B C 0.2753(3) 0.38599(17) 0.52550(14) 0.0293(12) Uani 1 1 d . . . . .
C45B C 0.2117(3) 0.38398(19) 0.49551(15) 0.0380(14) Uani 1 1 d . . . . .
H45B H 0.1509 0.3860 0.5004 0.046 Uiso 1 1 calc R U . . .
C46B C 0.2359(4) 0.3791(2) 0.45864(16) 0.0428(14) Uani 1 1 d . . . . .
H46B H 0.1917 0.3777 0.4382 0.051 Uiso 1 1 calc R U . . .
C47B C 0.3244(4) 0.37617(19) 0.45102(16) 0.0396(14) Uani 1 1 d . . . . .
H47B H 0.3408 0.3733 0.4255 0.048 Uiso 1 1 calc R U . . .
C48B C 0.3884(4) 0.37746(19) 0.48054(15) 0.0380(13) Uani 1 1 d . . . . .
H48B H 0.4490 0.3749 0.4754 0.046 Uiso 1 1 calc R U . . .
C49B C 0.3641(3) 0.38245(17) 0.51774(15) 0.0312(12) Uani 1 1 d . . . . .
H49B H 0.4084 0.3835 0.5381 0.037 Uiso 1 1 calc R U . . .
C50B C -0.0188(3) 0.59590(19) 0.79932(14) 0.0343(13) Uani 1 1 d . . . . .
H50E H -0.0540 0.5660 0.7989 0.041 Uiso 1 1 calc R U . . .
H50F H -0.0605 0.6210 0.7975 0.041 Uiso 1 1 calc R U . . .
C51B C 0.0405(4) 0.61185(17) 0.83630(14) 0.0330(13) Uani 1 1 d . . . . .
C52B C 0.0004(4) 0.6263(2) 0.87030(16) 0.0569(17) Uani 1 1 d . . . . .
H52B H -0.0624 0.6269 0.8698 0.068 Uiso 1 1 calc R U . . .
C53B C 0.0529(5) 0.6402(2) 0.90602(16) 0.0608(19) Uani 1 1 d . . . . .
H53B H 0.0256 0.6501 0.9295 0.073 Uiso 1 1 calc R U . . .
C54B C 0.1424(5) 0.6393(2) 0.90627(18) 0.0514(16) Uani 1 1 d . . . . .
H54B H 0.1778 0.6487 0.9302 0.062 Uiso 1 1 calc R U . . .
C55B C 0.1821(4) 0.62526(18) 0.87289(16) 0.0425(15) Uani 1 1 d . . . . .
H55B H 0.2450 0.6249 0.8737 0.051 Uiso 1 1 calc R U . . .
C56B C 0.1319(3) 0.61140(17) 0.83754(15) 0.0321(12) Uani 1 1 d . . . . .
H56B H 0.1603 0.6017 0.8143 0.039 Uiso 1 1 calc R U . . .
C57B C 0.1718(3) 0.61097(16) 0.67073(13) 0.0255(11) Uani 1 1 d . . . . .
H57E H 0.1850 0.5875 0.6859 0.031 Uiso 1 1 calc R U . . .
H57F H 0.2279 0.6214 0.6618 0.031 Uiso 1 1 calc R U . . .
C58B C 0.1056(3) 0.58885(17) 0.63674(13) 0.0256(11) Uani 1 1 d . . . . .
H58E H 0.0584 0.5702 0.6453 0.031 Uiso 1 1 calc R U . . .
H58F H 0.0775 0.6148 0.6277 0.031 Uiso 1 1 calc R U . . .
N3B N 0.1450(3) 0.55765(14) 0.60480(11) 0.0256(9) Uani 1 1 d D . . . .
H3B H 0.134(3) 0.5279(8) 0.6004(14) 0.031 Uiso 1 1 d D U . . .
C59B C 0.1879(3) 0.57583(19) 0.57964(14) 0.0299(12) Uani 1 1 d D . . . .
O6B O 0.2059(3) 0.61897(13) 0.58467(11) 0.0448(10) Uani 1 1 d . . . . .
N4B N 0.2102(3) 0.54159(14) 0.54750(11) 0.0278(10) Uani 1 1 d D . . . .
H4B H 0.201(3) 0.5126(7) 0.5478(9) 0.033 Uiso 1 1 d D U . . .
C60B C 0.2722(3) 0.54864(18) 0.52157(13) 0.0282(12) Uani 1 1 d D . . . .
C61B C 0.2874(3) 0.59227(19) 0.51334(15) 0.0361(13) Uani 1 1 d . . . . .
H61B H 0.2542 0.6188 0.5245 0.043 Uiso 1 1 calc R U . . .
C62B C 0.3515(4) 0.5970(2) 0.48869(16) 0.0474(16) Uani 1 1 d . . . . .
H62B H 0.3633 0.6273 0.4836 0.057 Uiso 1 1 calc R U . . .
C63B C 0.3985(4) 0.5586(2) 0.47143(16) 0.0462(16) Uani 1 1 d . . . . .
H63B H 0.4423 0.5623 0.4546 0.055 Uiso 1 1 calc R U . . .
C64B C 0.3814(3) 0.5148(2) 0.47874(15) 0.0387(14) Uani 1 1 d . . . . .
H64B H 0.4128 0.4879 0.4667 0.046 Uiso 1 1 calc R U . . .
C65B C 0.3187(3) 0.51003(18) 0.50350(13) 0.0310(12) Uani 1 1 d . . . . .
H65B H 0.3069 0.4796 0.5084 0.037 Uiso 1 1 calc R U . . .
C66B C 0.4279(3) 0.6225(2) 0.79865(15) 0.0440(15) Uani 1 1 d . . . . .
H66E H 0.4744 0.6015 0.7874 0.053 Uiso 1 1 calc R U . . .
H66F H 0.4413 0.6548 0.7949 0.053 Uiso 1 1 calc R U . . .
C67B C 0.4299(3) 0.62596(18) 0.84005(15) 0.0325(13) Uani 1 1 d . . . . .
C68B C 0.4232(4) 0.5855(2) 0.85369(16) 0.0456(15) Uani 1 1 d . . . . .
H68B H 0.4145 0.5549 0.8357 0.055 Uiso 1 1 calc R U . . .
C69B C 0.4289(4) 0.5883(2) 0.89271(19) 0.0622(19) Uani 1 1 d . . . . .
H69B H 0.4253 0.5599 0.9014 0.075 Uiso 1 1 calc R U . . .
C70B C 0.4398(4) 0.6332(2) 0.91915(17) 0.0573(18) Uani 1 1 d . . . . .
H70B H 0.4417 0.6356 0.9461 0.069 Uiso 1 1 calc R U . . .
C71B C 0.4477(4) 0.6738(2) 0.90619(16) 0.0462(15) Uani 1 1 d . . . . .
H71B H 0.4569 0.7044 0.9241 0.055 Uiso 1 1 calc R U . . .
C72B C 0.4421(3) 0.66993(19) 0.86697(15) 0.0360(13) Uani 1 1 d . . . . .
H72B H 0.4469 0.6983 0.8583 0.043 Uiso 1 1 calc R U . . .
S1C S 0.88770(8) 0.26460(4) 0.84541(4) 0.0283(3) Uani 1 1 d . . . . .
S2C S 0.52076(8) 0.25971(4) 0.84277(4) 0.0288(3) Uani 1 1 d . . . . .
S3C S 0.51010(8) 0.45558(5) 0.85556(4) 0.0290(3) Uani 1 1 d . . . . .
S4C S 0.87851(7) 0.46049(4) 0.85878(4) 0.0280(3) Uani 1 1 d . . . . .
O1C O 0.85073(19) 0.35332(11) 0.81573(9) 0.0268(8) Uani 1 1 d . . . . .
O2C O 0.7089(2) 0.27459(11) 0.88086(9) 0.0276(8) Uani 1 1 d . . . . .
O3C O 0.57369(19) 0.35310(12) 0.82045(9) 0.0281(8) Uani 1 1 d . . . . .
O4C O 0.6976(2) 0.43298(11) 0.88439(9) 0.0280(8) Uani 1 1 d . . . . .
C1C C 0.8759(3) 0.36286(17) 0.85482(13) 0.0219(11) Uani 1 1 d . . . . .
C2C C 0.8879(3) 0.40995(16) 0.87790(13) 0.0211(11) Uani 1 1 d . . . . .
C3C C 0.9231(3) 0.41923(17) 0.91586(13) 0.0231(11) Uani 1 1 d . . . . .
H3G H 0.9306 0.4516 0.9310 0.028 Uiso 1 1 calc R U . . .
C4C C 0.9480(3) 0.38258(17) 0.93268(13) 0.0239(11) Uani 1 1 d . . . . .
C5C C 0.9291(3) 0.33587(17) 0.91004(14) 0.0259(11) Uani 1 1 d . . . . .
H5C H 0.9410 0.3099 0.9210 0.031 Uiso 1 1 calc R U . . .
C6C C 0.8934(3) 0.32585(16) 0.87202(13) 0.0225(11) Uani 1 1 d . . . . .
C7C C 0.9956(3) 0.39451(17) 0.97299(13) 0.0273(11) Uani 1 1 d . . . . .
C8C C 0.9423(4) 0.4264(2) 1.00216(15) 0.0544(18) Uani 1 1 d . . . . .
H8J H 0.8849 0.4099 1.0030 0.082 Uiso 1 1 calc R U . . .
H8K H 0.9327 0.4563 0.9947 0.082 Uiso 1 1 calc R U . . .
H8L H 0.9749 0.4338 1.0277 0.082 Uiso 1 1 calc R U . . .
C9C C 1.0160(4) 0.3494(2) 0.98634(17) 0.0579(18) Uani 1 1 d . . . . .
H9J H 1.0494 0.3588 1.0118 0.087 Uiso 1 1 calc R U . . .
H9K H 1.0515 0.3289 0.9677 0.087 Uiso 1 1 calc R U . . .
H9L H 0.9603 0.3318 0.9880 0.087 Uiso 1 1 calc R U . . .
C10C C 1.0855(3) 0.4205(2) 0.97233(16) 0.0472(15) Uani 1 1 d . . . . .
H10J H 1.1172 0.4278 0.9981 0.071 Uiso 1 1 calc R U . . .
H10K H 1.0762 0.4504 0.9649 0.071 Uiso 1 1 calc R U . . .
H10L H 1.1205 0.3998 0.9536 0.071 Uiso 1 1 calc R U . . .
C11C C 0.7035(3) 0.26204(16) 0.84091(13) 0.0223(11) Uani 1 1 d . . . . .
C12C C 0.7794(3) 0.25395(16) 0.82125(14) 0.0244(11) Uani 1 1 d . . . . .
C13C C 0.7718(3) 0.23264(16) 0.78200(14) 0.0255(11) Uani 1 1 d . . . . .
H13C H 0.8243 0.2252 0.7693 0.031 Uiso 1 1 calc R U . . .
C14C C 0.6900(3) 0.22172(16) 0.76052(13) 0.0231(11) Uani 1 1 d . . . . .
C15C C 0.6148(3) 0.23515(16) 0.78016(14) 0.0253(11) Uani 1 1 d . . . . .
H15C H 0.5583 0.2309 0.7660 0.030 Uiso 1 1 calc R U . . .
C16C C 0.6207(3) 0.25448(16) 0.81988(13) 0.0224(11) Uani 1 1 d . . . . .
C17C C 0.6844(3) 0.19433(17) 0.71813(13) 0.0255(11) Uani 1 1 d . . . . .
C18C C 0.5946(3) 0.19757(18) 0.69723(14) 0.0329(13) Uani 1 1 d . . . . .
H18M H 0.5482 0.1817 0.7082 0.049 Uiso 1 1 calc R U . . .
H18N H 0.5954 0.1817 0.6697 0.049 Uiso 1 1 calc R U . . .
H18O H 0.5823 0.2314 0.7004 0.049 Uiso 1 1 calc R U . . .
C19C C 0.7010(4) 0.14151(18) 0.71667(15) 0.0395(14) Uani 1 1 d . . . . .
H19M H 0.7579 0.1400 0.7310 0.059 Uiso 1 1 calc R U . . .
H19N H 0.7025 0.1232 0.6897 0.059 Uiso 1 1 calc R U . . .
H19O H 0.6531 0.1278 0.7283 0.059 Uiso 1 1 calc R U . . .
C20C C 0.7553(3) 0.21303(19) 0.69658(14) 0.0350(13) Uani 1 1 d . . . . .
H20M H 0.7491 0.2473 0.6990 0.052 Uiso 1 1 calc R U . . .
H20N H 0.7480 0.1955 0.6692 0.052 Uiso 1 1 calc R U . . .
H20O H 0.8142 0.2084 0.7077 0.052 Uiso 1 1 calc R U . . .
C21C C 0.5302(3) 0.35909(17) 0.85351(13) 0.0230(11) Uani 1 1 d . . . . .
C22C C 0.5152(3) 0.32043(16) 0.86884(13) 0.0227(11) Uani 1 1 d . . . . .
C23C C 0.4816(3) 0.32713(16) 0.90492(13) 0.0217(11) Uani 1 1 d . . . . .
H23C H 0.4750 0.3003 0.9155 0.026 Uiso 1 1 calc R U . . .
C24C C 0.4576(3) 0.37168(16) 0.92595(13) 0.0222(11) Uani 1 1 d . . . . .
C25C C 0.4709(3) 0.40962(17) 0.90933(13) 0.0250(11) Uani 1 1 d . . . . .
H25C H 0.4551 0.4406 0.9227 0.030 Uiso 1 1 calc R U . . .
C26C C 0.5068(3) 0.40398(16) 0.87372(13) 0.0224(11) Uani 1 1 d . . . . .
C27C C 0.4191(3) 0.37934(16) 0.96500(13) 0.0227(11) Uani 1 1 d . . . . .
C28C C 0.4305(3) 0.33611(18) 0.98153(14) 0.0324(12) Uani 1 1 d . . . . .
H28J H 0.3965 0.3081 0.9646 0.049 Uiso 1 1 calc R U . . .
H28K H 0.4089 0.3429 1.0073 0.049 Uiso 1 1 calc R U . . .
H28L H 0.4935 0.3295 0.9833 0.049 Uiso 1 1 calc R U . . .
C29C C 0.3195(3) 0.38691(17) 0.96002(14) 0.0264(11) Uani 1 1 d . . . . .
H29J H 0.3111 0.4152 0.9501 0.040 Uiso 1 1 calc R U . . .
H29K H 0.2944 0.3919 0.9850 0.040 Uiso 1 1 calc R U . . .
H29L H 0.2894 0.3585 0.9418 0.040 Uiso 1 1 calc R U . . .
C30C C 0.4651(3) 0.42407(18) 0.99385(14) 0.0311(12) Uani 1 1 d . . . . .
H30J H 0.5293 0.4207 0.9959 0.047 Uiso 1 1 calc R U . . .
H30K H 0.4425 0.4274 1.0192 0.047 Uiso 1 1 calc R U . . .
H30L H 0.4527 0.4526 0.9848 0.047 Uiso 1 1 calc R U . . .
C31C C 0.6930(3) 0.45025(17) 0.85236(14) 0.0270(12) Uani 1 1 d . . . . .
C32C C 0.6121(3) 0.45788(16) 0.83459(13) 0.0236(11) Uani 1 1 d . . . . .
C33C C 0.6094(3) 0.47248(17) 0.80082(14) 0.0277(12) Uani 1 1 d . . . . .
H33C H 0.5535 0.4778 0.7893 0.033 Uiso 1 1 calc R U . . .
C34C C 0.6863(3) 0.47974(17) 0.78295(14) 0.0289(12) Uani 1 1 d . . . . .
C35C C 0.7664(3) 0.47123(17) 0.80093(14) 0.0270(12) Uani 1 1 d . . . . .
H35C H 0.8198 0.4749 0.7893 0.032 Uiso 1 1 calc R U . . .
C36C C 0.7710(3) 0.45762(16) 0.83514(14) 0.0257(11) Uani 1 1 d . . . . .
C37C C 0.6844(3) 0.49416(18) 0.74517(14) 0.0286(12) Uani 1 1 d . . . . .
C38C C 0.5916(3) 0.5057(2) 0.73233(15) 0.0377(14) Uani 1 1 d . . . . .
H38M H 0.5514 0.4769 0.7275 0.057 Uiso 1 1 calc R U . . .
H38N H 0.5935 0.5163 0.7086 0.057 Uiso 1 1 calc R U . . .
H38O H 0.5702 0.5312 0.7526 0.057 Uiso 1 1 calc R U . . .
C39C C 0.7467(3) 0.53870(18) 0.75020(15) 0.0324(12) Uani 1 1 d . . . . .
H39M H 0.7261 0.5653 0.7698 0.049 Uiso 1 1 calc R U . . .
H39N H 0.7471 0.5475 0.7256 0.049 Uiso 1 1 calc R U . . .
H39O H 0.8068 0.5319 0.7584 0.049 Uiso 1 1 calc R U . . .
C40C C 0.7163(4) 0.45276(19) 0.71392(15) 0.0393(14) Uani 1 1 d . . . . .
H40M H 0.7760 0.4453 0.7221 0.059 Uiso 1 1 calc R U . . .
H40N H 0.7177 0.4623 0.6897 0.059 Uiso 1 1 calc R U . . .
H40O H 0.6756 0.4243 0.7101 0.059 Uiso 1 1 calc R U . . .
C41C C 0.9275(3) 0.3528(2) 0.79336(14) 0.0360(13) Uani 1 1 d . . . . .
H41G H 0.9788 0.3416 0.8066 0.043 Uiso 1 1 calc R U . . .
H41H H 0.9433 0.3858 0.7917 0.043 Uiso 1 1 calc R U . . .
C42C C 0.9084(4) 0.32053(19) 0.75369(14) 0.0380(13) Uani 1 1 d . . . . .
H42G H 0.9654 0.3100 0.7436 0.046 Uiso 1 1 calc R U . . .
H42H H 0.8734 0.2916 0.7556 0.046 Uiso 1 1 calc R U . . .
N1C N 0.8610(3) 0.34101(16) 0.72611(12) 0.0350(11) Uani 1 1 d D . . . .
H1C H 0.8049(14) 0.3402(19) 0.7254(15) 0.042 Uiso 1 1 d D U . . .
C43C C 0.9030(3) 0.34860(17) 0.69544(14) 0.0292(12) Uani 1 1 d . . . . .
O5C O 0.9841(2) 0.34760(12) 0.69430(9) 0.0337(8) Uani 1 1 d . . . . .
N2C N 0.8468(3) 0.35731(15) 0.66674(12) 0.0297(10) Uani 1 1 d D . . . .
H2C H 0.7923(15) 0.3489(17) 0.6648(14) 0.036 Uiso 1 1 d D U . . .
C44C C 0.8701(3) 0.36042(17) 0.63039(15) 0.0299(12) Uani 1 1 d . . . . .
C45C C 0.8042(3) 0.34938(19) 0.59989(15) 0.0369(13) Uani 1 1 d . . . . .
H45C H 0.7454 0.3407 0.6044 0.044 Uiso 1 1 calc R U . . .
C46C C 0.8229(4) 0.3508(2) 0.56331(17) 0.0517(17) Uani 1 1 d . . . . .
H46C H 0.7773 0.3428 0.5427 0.062 Uiso 1 1 calc R U . . .
C47C C 0.9072(4) 0.3637(2) 0.55649(18) 0.0625(19) Uani 1 1 d . . . . .
H47C H 0.9202 0.3646 0.5312 0.075 Uiso 1 1 calc R U . . .
C48C C 0.9729(4) 0.3754(2) 0.58635(18) 0.0532(17) Uani 1 1 d . . . . .
H48C H 1.0312 0.3844 0.5815 0.064 Uiso 1 1 calc R U . . .
C49C C 0.9551(3) 0.37426(18) 0.62332(15) 0.0359(13) Uani 1 1 d . . . . .
H49C H 1.0007 0.3829 0.6438 0.043 Uiso 1 1 calc R U . . .
C50C C 0.7099(4) 0.23031(18) 0.89381(15) 0.0371(13) Uani 1 1 d . . . . .
H50G H 0.7635 0.2132 0.8858 0.044 Uiso 1 1 calc R U . . .
H50H H 0.6571 0.2090 0.8818 0.044 Uiso 1 1 calc R U . . .
C51C C 0.7095(3) 0.24239(17) 0.93652(14) 0.0301(12) Uani 1 1 d . . . . .
C52C C 0.6295(3) 0.24242(17) 0.95347(15) 0.0336(13) Uani 1 1 d . . . . .
H52C H 0.5754 0.2349 0.9375 0.040 Uiso 1 1 calc R U . . .
C53C C 0.6278(4) 0.25321(18) 0.99287(16) 0.0388(14) Uani 1 1 d . . . . .
H53C H 0.5726 0.2534 1.0040 0.047 Uiso 1 1 calc R U . . .
C54C C 0.7060(4) 0.26368(19) 1.01626(17) 0.0450(15) Uani 1 1 d . . . . .
H54C H 0.7049 0.2713 1.0435 0.054 Uiso 1 1 calc R U . . .
C55C C 0.7863(4) 0.26307(19) 0.99979(16) 0.0418(14) Uani 1 1 d . . . . .
H55C H 0.8404 0.2697 1.0158 0.050 Uiso 1 1 calc R U . . .
C56C C 0.7879(3) 0.25290(17) 0.96011(15) 0.0353(13) Uani 1 1 d . . . . .
H56C H 0.8430 0.2531 0.9490 0.042 Uiso 1 1 calc R U . . .
C57C C 0.5228(3) 0.34879(19) 0.78479(13) 0.0304(12) Uani 1 1 d . . . . .
H57G H 0.4848 0.3763 0.7865 0.037 Uiso 1 1 calc R U . . .
H57H H 0.4847 0.3186 0.7774 0.037 Uiso 1 1 calc R U . . .
C58C C 0.5917(3) 0.34854(18) 0.75577(13) 0.0300(12) Uani 1 1 d . . . . .
H58G H 0.6301 0.3785 0.7641 0.036 Uiso 1 1 calc R U . . .
H58H H 0.6296 0.3212 0.7549 0.036 Uiso 1 1 calc R U . . .
N3C N 0.5487(3) 0.34448(15) 0.71743(12) 0.0297(10) Uani 1 1 d D . . . .
H3C H 0.4991(19) 0.3558(17) 0.7160(14) 0.036 Uiso 1 1 d D U . . .
C59C C 0.5943(3) 0.33108(16) 0.68576(14) 0.0262(11) Uani 1 1 d . . . . .
O6C O 0.6722(2) 0.31959(11) 0.68780(9) 0.0275(8) Uani 1 1 d . . . . .
N4C N 0.5478(3) 0.33099(14) 0.65189(12) 0.0273(10) Uani 1 1 d D . . . .
H4C H 0.4980(19) 0.3425(16) 0.6534(14) 0.033 Uiso 1 1 d D U . . .
C60C C 0.5690(3) 0.30887(17) 0.61426(14) 0.0279(12) Uani 1 1 d . . . . .
C61C C 0.6224(3) 0.26945(17) 0.60588(14) 0.0285(12) Uani 1 1 d . . . . .
H61C H 0.6490 0.2577 0.6261 0.034 Uiso 1 1 calc R U . . .
C62C C 0.6357(3) 0.24795(18) 0.56804(15) 0.0339(13) Uani 1 1 d . . . . .
H62C H 0.6719 0.2213 0.5624 0.041 Uiso 1 1 calc R U . . .
C63C C 0.5973(3) 0.26437(19) 0.53800(15) 0.0363(13) Uani 1 1 d . . . . .
H63C H 0.6076 0.2495 0.5120 0.044 Uiso 1 1 calc R U . . .
C64C C 0.5443(3) 0.30249(19) 0.54640(15) 0.0364(13) Uani 1 1 d . . . . .
H64C H 0.5166 0.3136 0.5260 0.044 Uiso 1 1 calc R U . . .
C65C C 0.5311(3) 0.32467(18) 0.58387(14) 0.0318(12) Uani 1 1 d . . . . .
H65C H 0.4951 0.3514 0.5891 0.038 Uiso 1 1 calc R U . . .
C66C C 0.7013(3) 0.46866(18) 0.91981(14) 0.0335(13) Uani 1 1 d . . . . .
H66G H 0.6487 0.4880 0.9205 0.040 Uiso 1 1 calc R U . . .
H66H H 0.7551 0.4904 0.9226 0.040 Uiso 1 1 calc R U . . .
C67C C 0.7036(3) 0.44449(17) 0.95225(14) 0.0270(12) Uani 1 1 d . . . . .
C68C C 0.7079(3) 0.47294(19) 0.99004(15) 0.0334(13) Uani 1 1 d . . . . .
H68C H 0.7105 0.5069 0.9947 0.040 Uiso 1 1 calc R U . . .
C69C C 0.7087(3) 0.45266(19) 1.02066(15) 0.0350(13) Uani 1 1 d . . . . .
H69C H 0.7117 0.4725 1.0463 0.042 Uiso 1 1 calc R U . . .
C70C C 0.7050(3) 0.4032(2) 1.01417(15) 0.0352(13) Uani 1 1 d . . . . .
H70C H 0.7057 0.3888 1.0352 0.042 Uiso 1 1 calc R U . . .
C71C C 0.7004(3) 0.37519(19) 0.97691(15) 0.0342(13) Uani 1 1 d . . . . .
H71C H 0.6979 0.3412 0.9724 0.041 Uiso 1 1 calc R U . . .
C72C C 0.6994(3) 0.39484(18) 0.94603(14) 0.0302(12) Uani 1 1 d . . . . .
H72C H 0.6959 0.3747 0.9205 0.036 Uiso 1 1 calc R U . . .
N5 N 0.1768(2) 0.25888(13) 0.62912(11) 0.0283(10) Uani 1 1 d . . . . .
C73 C 0.0950(3) 0.22494(17) 0.62611(15) 0.0298(12) Uani 1 1 d . . . . .
H73A H 0.1004 0.1961 0.6047 0.036 Uiso 1 1 calc R U . . .
H73B H 0.0949 0.2144 0.6502 0.036 Uiso 1 1 calc R U . . .
C74 C 0.0066(3) 0.24552(17) 0.61942(15) 0.0319(12) Uani 1 1 d . . . . .
H74A H 0.0028 0.2535 0.5942 0.038 Uiso 1 1 calc R U . . .
H74B H 0.0009 0.2753 0.6399 0.038 Uiso 1 1 calc R U . . .
C75 C -0.0678(3) 0.20855(19) 0.62005(16) 0.0353(13) Uani 1 1 d . . . . .
H75A H -0.0583 0.1779 0.6012 0.042 Uiso 1 1 calc R U . . .
H75B H -0.0663 0.2026 0.6460 0.042 Uiso 1 1 calc R U . . .
C76 C -0.1578(3) 0.2255(2) 0.61016(17) 0.0431(14) Uani 1 1 d . . . . .
H76A H -0.1692 0.2546 0.6298 0.065 Uiso 1 1 calc R U . . .
H76B H -0.2039 0.2003 0.6094 0.065 Uiso 1 1 calc R U . . .
H76C H -0.1587 0.2325 0.5849 0.065 Uiso 1 1 calc R U . . .
C77 C 0.2555(3) 0.22904(17) 0.63275(16) 0.0310(12) Uani 1 1 d . . . . .
H77A H 0.2516 0.2012 0.6098 0.037 Uiso 1 1 calc R U . . .
H77B H 0.2500 0.2162 0.6556 0.037 Uiso 1 1 calc R U . . .
C78 C 0.3471(3) 0.25438(18) 0.63654(16) 0.0346(13) Uani 1 1 d . . . . .
H78A H 0.3586 0.2765 0.6626 0.042 Uiso 1 1 calc R U . . .
H78B H 0.3493 0.2736 0.6174 0.042 Uiso 1 1 calc R U . . .
C79 C 0.4183(3) 0.21786(18) 0.62989(15) 0.0332(13) Uani 1 1 d . . . . .
H79A H 0.4770 0.2349 0.6391 0.040 Uiso 1 1 calc R U . . .
H79B H 0.4080 0.1949 0.6457 0.040 Uiso 1 1 calc R U . . .
C80 C 0.4209(4) 0.1899(2) 0.58821(16) 0.0493(16) Uani 1 1 d . . . . .
H80A H 0.3635 0.1722 0.5789 0.074 Uiso 1 1 calc R U . . .
H80B H 0.4678 0.1672 0.5863 0.074 Uiso 1 1 calc R U . . .
H80C H 0.4329 0.2121 0.5724 0.074 Uiso 1 1 calc R U . . .
C81 C 0.1768(3) 0.30186(17) 0.66372(14) 0.0282(12) Uani 1 1 d . . . . .
H81A H 0.2323 0.3219 0.6652 0.034 Uiso 1 1 calc R U . . .
H81B H 0.1268 0.3213 0.6591 0.034 Uiso 1 1 calc R U . . .
C82 C 0.1693(3) 0.29116(18) 0.70249(14) 0.0335(13) Uani 1 1 d . . . . .
H82A H 0.2140 0.2682 0.7061 0.040 Uiso 1 1 calc R U . . .
H82B H 0.1098 0.2758 0.7029 0.040 Uiso 1 1 calc R U . . .
C83 C 0.1837(3) 0.33665(19) 0.73577(15) 0.0359(13) Uani 1 1 d . . . . .
H83A H 0.1467 0.3617 0.7297 0.043 Uiso 1 1 calc R U . . .
H83B H 0.1635 0.3296 0.7594 0.043 Uiso 1 1 calc R U . . .
C84 C 0.2803(3) 0.3561(2) 0.74362(16) 0.0448(15) Uani 1 1 d . . . . .
H84A H 0.3176 0.3312 0.7489 0.067 Uiso 1 1 calc R U . . .
H84B H 0.2860 0.3841 0.7660 0.067 Uiso 1 1 calc R U . . .
H84C H 0.2994 0.3655 0.7210 0.067 Uiso 1 1 calc R U . . .
C85 C 0.1782(3) 0.27833(17) 0.59416(14) 0.0343(13) Uani 1 1 d . . . . .
H85A H 0.2300 0.3017 0.5980 0.041 Uiso 1 1 calc R U . . .
H85B H 0.1242 0.2961 0.5924 0.041 Uiso 1 1 calc R U . . .
C86 C 0.1829(4) 0.24110(19) 0.55587(15) 0.0446(15) Uani 1 1 d . . . . .
H86A H 0.2394 0.2251 0.5564 0.054 Uiso 1 1 calc R U . . .
H86B H 0.1336 0.2164 0.5524 0.054 Uiso 1 1 calc R U . . .
C87 C 0.1769(5) 0.2634(2) 0.52211(18) 0.065(2) Uani 1 1 d . . . . .
H87A H 0.2089 0.2955 0.5310 0.078 Uiso 1 1 calc R U . . .
H87B H 0.2112 0.2438 0.5020 0.078 Uiso 1 1 calc R U . . .
C88 C 0.1018(9) 0.2693(6) 0.5053(4) 0.278(12) Uani 1 1 d . . . . .
H88A H 0.0540 0.2642 0.5212 0.417 Uiso 1 1 calc R U . . .
H88B H 0.0927 0.2461 0.4800 0.417 Uiso 1 1 calc R U . . .
H88C H 0.1014 0.3020 0.5021 0.417 Uiso 1 1 calc R U . . .
N6 N 0.1823(3) 0.75692(14) 0.63293(12) 0.0314(10) Uani 1 1 d . U . . .
C89 C 0.1790(4) 0.78124(19) 0.60048(16) 0.0420(14) Uani 1 1 d . U . . .
H89A H 0.1239 0.7987 0.6014 0.050 Uiso 1 1 calc R U . . .
H89B H 0.2295 0.8055 0.6055 0.050 Uiso 1 1 calc R U . . .
C90 C 0.1815(5) 0.7502(2) 0.56046(17) 0.069(2) Uani 1 1 d . U . . .
H90A H 0.1340 0.7242 0.5553 0.083 Uiso 1 1 calc R U . . .
H90B H 0.2393 0.7353 0.5578 0.083 Uiso 1 1 calc R U . . .
C91 C 0.1687(8) 0.7800(4) 0.5314(2) 0.143(5) Uani 1 1 d . U . . .
H91A H 0.1262 0.8040 0.5423 0.171 Uiso 1 1 calc R U . . .
H91B H 0.2263 0.7983 0.5329 0.171 Uiso 1 1 calc R U . . .
C92 C 0.1454(12) 0.7664(5) 0.4976(3) 0.248(10) Uani 1 1 d . U . . .
H92A H 0.0829 0.7547 0.4943 0.372 Uiso 1 1 calc R U . . .
H92B H 0.1818 0.7404 0.4854 0.372 Uiso 1 1 calc R U . . .
H92C H 0.1525 0.7931 0.4856 0.372 Uiso 1 1 calc R U . . .
C93 C 0.1025(3) 0.72137(17) 0.62834(16) 0.0334(13) Uani 1 1 d . . . . .
H93A H 0.1076 0.6949 0.6050 0.040 Uiso 1 1 calc R U . . .
H93B H 0.1057 0.7073 0.6508 0.040 Uiso 1 1 calc R U . . .
C94 C 0.0120(3) 0.74133(18) 0.62506(16) 0.0374(13) Uani 1 1 d . . . . .
H94A H 0.0025 0.7496 0.6001 0.045 Uiso 1 1 calc R U . . .
H94B H 0.0087 0.7709 0.6460 0.045 Uiso 1 1 calc R U . . .
C95 C -0.0596(3) 0.70413(19) 0.62785(18) 0.0434(15) Uani 1 1 d . . . . .
H95A H -0.0547 0.6744 0.6072 0.052 Uiso 1 1 calc R U . . .
H95B H -0.0497 0.6962 0.6530 0.052 Uiso 1 1 calc R U . . .
C96 C -0.1521(4) 0.7214(2) 0.62420(19) 0.0553(18) Uani 1 1 d . . . . .
H96A H -0.1586 0.7496 0.6456 0.083 Uiso 1 1 calc R U . . .
H96B H -0.1959 0.6957 0.6250 0.083 Uiso 1 1 calc R U . . .
H96C H -0.1619 0.7300 0.5996 0.083 Uiso 1 1 calc R U . . .
C97 C 0.1845(3) 0.79606(18) 0.67016(15) 0.0358(13) Uani 1 1 d . . . . .
H97A H 0.2395 0.8168 0.6724 0.043 Uiso 1 1 calc R U . . .
H97B H 0.1337 0.8161 0.6682 0.043 Uiso 1 1 calc R U . . .
C98 C 0.1809(4) 0.7800(2) 0.70675(16) 0.0440(15) Uani 1 1 d . . . . .
H98A H 0.2283 0.7577 0.7082 0.053 Uiso 1 1 calc R U . . .
H98B H 0.1231 0.7626 0.7064 0.053 Uiso 1 1 calc R U . . .
C99 C 0.1930(4) 0.8226(3) 0.74216(18) 0.065(2) Uani 1 1 d . . . . .
H99A H 0.1551 0.8481 0.7377 0.077 Uiso 1 1 calc R U . . .
H99B H 0.1724 0.8124 0.7646 0.077 Uiso 1 1 calc R U . . .
C100 C 0.2860(5) 0.8427(3) 0.7517(2) 0.095(3) Uani 1 1 d . . . . .
H10M H 0.3244 0.8174 0.7553 0.142 Uiso 1 1 calc R U . . .
H10N H 0.2897 0.8687 0.7756 0.142 Uiso 1 1 calc R U . . .
H10O H 0.3054 0.8554 0.7306 0.142 Uiso 1 1 calc R U . . .
C101 C 0.2630(3) 0.72694(17) 0.63213(16) 0.0329(13) Uani 1 1 d . . . . .
H10P H 0.2596 0.7027 0.6069 0.039 Uiso 1 1 calc R U . . .
H10Q H 0.2597 0.7094 0.6524 0.039 Uiso 1 1 calc R U . . .
C102 C 0.3531(3) 0.75476(18) 0.63820(17) 0.0397(14) Uani 1 1 d . . . . .
H10R H 0.3638 0.7737 0.6654 0.048 Uiso 1 1 calc R U . . .
H10S H 0.3536 0.7773 0.6216 0.048 Uiso 1 1 calc R U . . .
C103 C 0.4265(3) 0.71991(18) 0.62830(17) 0.0407(14) Uani 1 1 d . . . . .
H10T H 0.4844 0.7374 0.6385 0.049 Uiso 1 1 calc R U . . .
H10U H 0.4183 0.6942 0.6416 0.049 Uiso 1 1 calc R U . . .
C104 C 0.4299(4) 0.6971(2) 0.58583(18) 0.0548(17) Uani 1 1 d . . . . .
H10V H 0.3737 0.6786 0.5755 0.082 Uiso 1 1 calc R U . . .
H10W H 0.4788 0.6756 0.5820 0.082 Uiso 1 1 calc R U . . .
H10X H 0.4393 0.7221 0.5723 0.082 Uiso 1 1 calc R U . . .
C105 C 0.6740(8) 0.6224(3) 0.8810(3) 0.080(3) Uani 0.580(4) 1 d D U P C 1
H105 H 0.6088 0.6201 0.8838 0.120 Uiso 0.580(4) 1 calc R U P C 1
Cl3 Cl 0.7090(4) 0.56755(15) 0.87420(13) 0.134(2) Uani 0.580(4) 1 d D U P C 1
Cl4 Cl 0.7247(3) 0.65971(13) 0.92474(11) 0.1003(14) Uani 0.580(4) 1 d D U P C 1
Cl5 Cl 0.6869(2) 0.64478(11) 0.84367(9) 0.0810(12) Uani 0.580(4) 1 d D U P C 1
C15X C 0.7069(14) 0.5987(15) 0.9346(7) 0.384(12) Uani 0.420(4) 1 d D U P C 2
H15X H 0.6981 0.5693 0.9440 0.576 Uiso 0.420(4) 1 calc R U P C 2
Cl3X Cl 0.6305(10) 0.5927(4) 0.8959(4) 0.270(6) Uani 0.420(4) 1 d D U P C 2
Cl4X Cl 0.706(2) 0.6473(14) 0.9749(8) 0.76(2) Uani 0.420(4) 1 d D U P C 2
Cl5X Cl 0.8068(11) 0.5952(5) 0.9156(5) 0.325(7) Uani 0.420(4) 1 d D U P C 2
N19 N 0.0150(6) 0.6325(4) 0.5445(3) 0.151(4) Uani 1 1 d . . . . .
C106 C 0.0135(8) 0.5920(6) 0.5235(4) 0.155(5) Uani 1 1 d . U . . .
C107 C 0.0114(9) 0.5466(5) 0.4965(4) 0.213(7) Uani 1 1 d . U . . .
H17J H -0.0267 0.5470 0.4734 0.320 Uiso 1 1 calc R U . . .
H17K H -0.0121 0.5219 0.5081 0.320 Uiso 1 1 calc R U . . .
H17L H 0.0717 0.5396 0.4894 0.320 Uiso 1 1 calc R U . . .
N20 N -0.0012(9) 1.1397(6) 0.5349(4) 0.219(6) Uani 1 1 d . U . . .
C108 C 0.0011(8) 1.0969(7) 0.5183(4) 0.171(5) Uani 1 1 d . U . . .
C109 C 0.0000(9) 1.0464(5) 0.4944(4) 0.220(7) Uani 1 1 d . U . . .
H19P H -0.0227 1.0447 0.4678 0.330 Uiso 1 1 calc R U . . .
H19Q H -0.0385 1.0258 0.5051 0.330 Uiso 1 1 calc R U . . .
H19R H 0.0603 1.0353 0.4945 0.330 Uiso 1 1 calc R U . . .

loop_
_atom_site_aniso_label
_atom_site_aniso_U_11
_atom_site_aniso_U_22
_atom_site_aniso_U_33
_atom_site_aniso_U_23
_atom_site_aniso_U_13
_atom_site_aniso_U_12
Cl1 0.0281(7) 0.0294(7) 0.0870(12) 0.0196(8) 0.0093(7) 0.0079(6)
Cl2 0.0245(6) 0.0272(7) 0.0449(8) 0.0134(6) 0.0034(6) 0.0048(5)
S1 0.0187(6) 0.0281(7) 0.0378(8) 0.0154(6) -0.0020(5) -0.0026(5)
S2 0.0162(6) 0.0242(7) 0.0330(7) 0.0037(6) -0.0021(5) 0.0018(5)
S3 0.0180(6) 0.0217(6) 0.0301(7) 0.0046(5) 0.0041(5) -0.0012(5)
S4 0.0163(6) 0.0300(7) 0.0357(7) 0.0129(6) 0.0037(5) 0.0034(5)
O1 0.0229(17) 0.0239(18) 0.0258(19) 0.0089(15) 0.0042(14) 0.0053(14)
O2 0.0188(17) 0.0284(18) 0.0234(18) 0.0055(15) -0.0030(14) -0.0015(14)
O3 0.0252(17) 0.0205(17) 0.0251(19) 0.0035(15) -0.0017(14) 0.0056(14)
O4 0.0235(17) 0.0233(18) 0.0233(18) 0.0013(15) 0.0032(14) -0.0009(14)
C1 0.021(3) 0.023(3) 0.025(3) 0.010(2) 0.002(2) 0.001(2)
C2 0.016(2) 0.021(3) 0.031(3) 0.007(2) 0.004(2) 0.002(2)
C3 0.015(2) 0.026(3) 0.028(3) 0.010(2) -0.002(2) 0.001(2)
C4 0.023(3) 0.017(3) 0.032(3) 0.008(2) 0.002(2) 0.003(2)
C5 0.018(3) 0.023(3) 0.032(3) 0.011(2) 0.005(2) 0.000(2)
C6 0.014(2) 0.020(3) 0.033(3) 0.009(2) 0.000(2) 0.0008(19)
C7 0.023(3) 0.041(3) 0.027(3) 0.016(2) -0.001(2) -0.001(2)
C8 0.037(3) 0.034(3) 0.035(3) 0.007(3) 0.008(2) -0.001(2)
C9 0.042(3) 0.036(3) 0.039(3) 0.017(3) 0.001(3) -0.002(3)
C10 0.035(3) 0.059(4) 0.033(3) 0.020(3) -0.003(3) -0.004(3)
C11 0.010(2) 0.027(3) 0.027(3) 0.009(2) -0.001(2) 0.002(2)
C12 0.011(2) 0.022(3) 0.028(3) 0.008(2) 0.002(2) 0.0023(19)
C13 0.016(2) 0.021(3) 0.028(3) 0.005(2) 0.004(2) -0.002(2)
C14 0.015(2) 0.027(3) 0.027(3) 0.007(2) 0.002(2) -0.001(2)
C15 0.018(2) 0.024(3) 0.023(3) 0.008(2) -0.001(2) 0.001(2)
C16 0.016(2) 0.018(3) 0.030(3) 0.004(2) 0.003(2) -0.002(2)
C17 0.025(2) 0.030(3) 0.022(3) 0.006(2) -0.0033(19) -0.0060(19)
C18 0.027(5) 0.044(6) 0.023(5) 0.004(5) -0.003(4) -0.007(5)
C19 0.032(6) 0.034(5) 0.035(6) 0.003(4) -0.008(5) -0.005(4)
C20 0.026(4) 0.040(6) 0.030(6) 0.002(5) -0.007(4) -0.004(4)
C18X 0.042(6) 0.052(8) 0.032(6) 0.001(6) 0.000(5) -0.003(5)
C19X 0.027(6) 0.041(6) 0.036(7) 0.018(5) -0.009(5) -0.009(4)
C20X 0.041(7) 0.034(6) 0.036(7) 0.010(5) -0.013(5) -0.005(5)
C21 0.021(3) 0.017(2) 0.023(3) 0.007(2) -0.003(2) 0.003(2)
C22 0.016(2) 0.019(3) 0.029(3) 0.006(2) -0.003(2) 0.004(2)
C23 0.014(2) 0.020(3) 0.030(3) 0.006(2) 0.001(2) 0.002(2)
C24 0.022(3) 0.021(3) 0.023(3) 0.008(2) -0.002(2) 0.003(2)
C25 0.015(2) 0.020(3) 0.027(3) 0.006(2) -0.001(2) 0.000(2)
C26 0.015(2) 0.018(3) 0.030(3) 0.010(2) 0.006(2) 0.0017(19)
C27 0.016(2) 0.021(3) 0.023(3) 0.006(2) 0.001(2) 0.002(2)
C28 0.017(2) 0.022(3) 0.035(3) 0.007(2) 0.002(2) -0.001(2)
C29 0.021(3) 0.031(3) 0.030(3) 0.000(2) 0.000(2) -0.002(2)
C30 0.021(3) 0.024(3) 0.029(3) 0.004(2) -0.003(2) -0.002(2)
C31 0.015(2) 0.022(3) 0.028(3) 0.002(2) 0.001(2) -0.004(2)
C32 0.014(2) 0.017(2) 0.032(3) 0.004(2) 0.001(2) -0.0030(19)
C33 0.018(2) 0.024(3) 0.024(3) 0.006(2) 0.004(2) 0.000(2)
C34 0.015(2) 0.027(3) 0.029(3) 0.001(2) 0.002(2) -0.007(2)
C35 0.016(2) 0.026(3) 0.035(3) 0.002(2) 0.001(2) 0.001(2)
C36 0.012(2) 0.026(3) 0.030(3) 0.004(2) -0.001(2) -0.003(2)
C37 0.022(2) 0.027(3) 0.029(3) 0.003(2) 0.006(2) 0.0002(19)
C38 0.037(3) 0.036(4) 0.026(3) 0.004(3) 0.004(3) 0.006(3)
C39 0.039(3) 0.033(4) 0.031(4) -0.002(3) 0.012(3) -0.005(3)
C40 0.034(3) 0.028(3) 0.027(3) 0.000(3) 0.007(3) 0.002(3)
C38X 0.054(16) 0.034(10) 0.031(14) 0.003(10) 0.005(12) -0.004(9)
C39X 0.027(7) 0.037(14) 0.018(14) 0.003(11) 0.011(7) -0.002(7)
C40X 0.031(10) 0.033(10) 0.036(14) -0.002(9) 0.002(10) -0.002(8)
C41 0.029(3) 0.027(3) 0.034(3) 0.004(2) 0.003(2) 0.000(2)
C42 0.035(3) 0.028(3) 0.031(3) 0.006(2) 0.002(2) 0.005(2)
N1 0.046(3) 0.038(3) 0.029(3) 0.007(2) 0.004(2) 0.018(2)
C43 0.034(3) 0.028(3) 0.033(3) 0.004(3) 0.003(3) -0.001(2)
O5 0.037(2) 0.032(2) 0.035(2) 0.0092(17) 0.0036(17) 0.0033(17)
N2 0.046(3) 0.031(3) 0.035(3) 0.007(2) 0.007(2) 0.012(2)
C44 0.046(3) 0.024(3) 0.032(3) 0.001(2) 0.000(3) 0.000(2)
C45 0.040(3) 0.039(3) 0.042(4) -0.004(3) 0.007(3) -0.003(3)
C46 0.046(4) 0.049(4) 0.038(4) -0.003(3) -0.005(3) -0.004(3)
C47 0.058(4) 0.040(3) 0.029(3) 0.002(3) 0.005(3) 0.004(3)
C48 0.047(4) 0.044(4) 0.046(4) 0.007(3) 0.014(3) 0.011(3)
C49 0.037(3) 0.044(3) 0.037(3) 0.006(3) 0.004(3) 0.013(3)
C50 0.024(3) 0.045(3) 0.028(3) 0.006(3) 0.000(2) 0.002(2)
C51 0.030(3) 0.027(3) 0.021(3) 0.009(2) 0.000(2) -0.004(2)
C52 0.035(3) 0.037(3) 0.031(3) 0.017(3) 0.002(2) 0.000(2)
C53 0.049(4) 0.030(3) 0.030(3) 0.003(3) 0.009(3) -0.011(3)
C54 0.048(4) 0.045(4) 0.030(3) 0.012(3) -0.009(3) -0.022(3)
C55 0.035(3) 0.032(3) 0.039(3) 0.014(3) -0.011(3) -0.009(2)
C56 0.031(3) 0.022(3) 0.032(3) 0.009(2) -0.005(2) -0.005(2)
C57 0.026(3) 0.023(3) 0.028(3) 0.001(2) 0.003(2) 0.001(2)
C58 0.021(3) 0.030(3) 0.030(3) -0.001(2) 0.004(2) 0.002(2)
N3 0.024(2) 0.025(2) 0.030(2) 0.006(2) 0.0036(19) -0.0006(19)
C59 0.027(3) 0.026(3) 0.037(3) 0.001(3) 0.003(2) -0.004(2)
O6 0.058(3) 0.027(2) 0.040(2) 0.0043(18) 0.0090(19) -0.0027(18)
N4 0.033(2) 0.024(2) 0.032(3) 0.005(2) 0.006(2) 0.000(2)
C60 0.030(3) 0.031(3) 0.027(3) 0.004(2) 0.001(2) -0.005(2)
C61 0.047(4) 0.037(3) 0.044(4) 0.008(3) 0.015(3) -0.005(3)
C62 0.062(4) 0.034(3) 0.055(4) 0.006(3) 0.018(3) -0.012(3)
C63 0.048(4) 0.047(4) 0.046(4) 0.005(3) 0.012(3) -0.018(3)
C64 0.040(3) 0.046(4) 0.037(3) -0.003(3) 0.012(3) 0.001(3)
C65 0.037(3) 0.035(3) 0.033(3) 0.000(3) 0.006(3) 0.000(3)
C66 0.031(3) 0.030(3) 0.028(3) 0.000(2) 0.002(2) -0.001(2)
C67 0.029(3) 0.022(3) 0.029(3) 0.005(2) -0.004(2) 0.002(2)
C68 0.033(3) 0.031(3) 0.043(3) -0.002(3) -0.003(3) 0.004(2)
C69 0.043(4) 0.052(4) 0.056(4) -0.012(3) -0.009(3) 0.016(3)
C70 0.061(5) 0.033(4) 0.071(5) -0.017(3) -0.031(4) 0.021(3)
C71 0.090(6) 0.034(4) 0.051(4) 0.013(3) -0.028(4) 0.008(4)
C72 0.060(4) 0.037(3) 0.036(3) 0.006(3) -0.002(3) -0.005(3)
S1A 0.0262(7) 0.0270(7) 0.0445(8) 0.0078(6) -0.0061(6) -0.0004(6)
S2A 0.0210(7) 0.0250(7) 0.0460(8) -0.0015(6) 0.0077(6) -0.0060(5)
S3A 0.0242(7) 0.0246(7) 0.0445(8) 0.0108(6) 0.0110(6) 0.0027(5)
S4A 0.0196(6) 0.0313(7) 0.0421(8) 0.0159(6) -0.0002(6) -0.0031(5)
O1A 0.0222(17) 0.034(2) 0.028(2) 0.0063(16) 0.0008(15) 0.0025(15)
O2A 0.0249(18) 0.038(2) 0.031(2) 0.0001(18) 0.0023(15) -0.0027(16)
O3A 0.0234(18) 0.033(2) 0.030(2) 0.0056(16) 0.0074(16) -0.0023(15)
O4A 0.0275(19) 0.029(2) 0.038(2) 0.0128(17) 0.0050(16) -0.0016(15)
C1A 0.014(2) 0.031(3) 0.025(3) 0.009(2) -0.001(2) 0.005(2)
C2A 0.020(3) 0.023(3) 0.032(3) 0.004(2) -0.001(2) -0.002(2)
C3A 0.018(3) 0.028(3) 0.035(3) 0.004(2) -0.002(2) -0.002(2)
C4A 0.016(2) 0.036(3) 0.030(3) 0.005(3) 0.002(2) 0.001(2)
C5A 0.017(2) 0.034(3) 0.028(3) 0.013(2) 0.002(2) 0.002(2)
C6A 0.013(2) 0.022(3) 0.037(3) 0.009(2) 0.000(2) 0.002(2)
C7A 0.025(3) 0.048(3) 0.026(3) 0.012(3) -0.001(2) -0.002(2)
C8A 0.027(3) 0.070(4) 0.033(3) 0.013(3) -0.004(2) 0.001(3)
C9A 0.062(4) 0.078(5) 0.029(3) 0.019(3) -0.011(3) -0.016(4)
C10A 0.035(3) 0.064(4) 0.033(3) -0.002(3) -0.002(3) 0.002(3)
C11A 0.026(3) 0.021(3) 0.029(3) 0.000(2) 0.004(2) -0.006(2)
C12A 0.024(3) 0.019(3) 0.038(3) 0.009(2) -0.003(2) -0.003(2)
C13A 0.020(3) 0.024(3) 0.043(3) 0.006(3) 0.003(2) 0.001(2)
C14A 0.026(3) 0.018(3) 0.039(3) 0.002(2) 0.000(2) -0.004(2)
C15A 0.017(3) 0.026(3) 0.038(3) 0.007(2) 0.002(2) -0.006(2)
C16A 0.018(3) 0.024(3) 0.034(3) 0.006(2) 0.006(2) -0.003(2)
C17A 0.026(3) 0.033(3) 0.037(3) -0.005(2) 0.000(2) -0.001(2)
C18A 0.043(4) 0.161(8) 0.073(5) -0.063(5) 0.009(3) -0.009(4)
C19A 0.099(5) 0.050(4) 0.067(5) -0.010(3) -0.011(4) -0.014(4)
C20A 0.138(6) 0.063(4) 0.038(4) 0.000(3) 0.008(4) 0.039(4)
C21A 0.016(2) 0.028(3) 0.029(3) 0.004(2) 0.004(2) 0.001(2)
C22A 0.020(3) 0.019(3) 0.035(3) 0.000(2) 0.000(2) -0.002(2)
C23A 0.022(3) 0.026(3) 0.041(3) 0.009(3) 0.006(2) -0.005(2)
C24A 0.021(3) 0.024(3) 0.032(3) 0.007(2) 0.001(2) -0.003(2)
C25A 0.023(3) 0.024(3) 0.032(3) 0.000(2) 0.002(2) -0.001(2)
C26A 0.020(3) 0.026(3) 0.038(3) 0.009(2) 0.002(2) -0.003(2)
C27A 0.027(3) 0.027(3) 0.033(3) 0.005(2) 0.004(2) -0.010(2)
C28A 0.076(5) 0.063(4) 0.045(4) 0.018(3) 0.015(3) 0.002(4)
C29A 0.034(3) 0.110(6) 0.054(4) 0.030(4) 0.017(3) 0.024(4)
C30A 0.091(5) 0.081(5) 0.044(4) -0.016(4) 0.032(4) -0.044(4)
C31A 0.023(3) 0.022(3) 0.038(3) 0.010(2) 0.003(2) -0.002(2)
C32A 0.022(3) 0.020(3) 0.037(3) 0.007(2) 0.010(2) -0.005(2)
C33A 0.021(3) 0.023(3) 0.036(3) 0.005(2) 0.002(2) 0.000(2)
C34A 0.021(3) 0.020(3) 0.037(3) 0.007(2) 0.001(2) -0.004(2)
C35A 0.020(3) 0.024(3) 0.030(3) 0.006(2) 0.003(2) -0.002(2)
C36A 0.019(3) 0.021(3) 0.034(3) 0.002(2) 0.003(2) -0.007(2)
C37A 0.024(3) 0.025(3) 0.033(3) 0.008(2) 0.002(2) 0.000(2)
C38A 0.023(3) 0.049(3) 0.036(3) 0.017(3) -0.003(2) 0.001(2)
C39A 0.027(3) 0.026(3) 0.033(3) 0.013(2) 0.004(2) 0.006(2)
C40A 0.036(3) 0.034(3) 0.039(3) 0.004(3) 0.006(3) -0.003(2)
C41A 0.037(3) 0.051(4) 0.035(3) 0.009(3) 0.006(3) 0.019(3)
C42A 0.053(4) 0.036(3) 0.035(3) 0.012(3) 0.006(3) 0.008(3)
N1A 0.028(2) 0.040(3) 0.037(3) 0.009(2) 0.003(2) 0.001(2)
C43A 0.034(3) 0.033(3) 0.030(3) 0.000(3) -0.001(3) 0.001(2)
O5A 0.024(2) 0.053(2) 0.049(2) 0.009(2) -0.0005(17) 0.0074(17)
N2A 0.021(2) 0.038(3) 0.038(3) 0.014(2) 0.003(2) 0.000(2)
C44A 0.040(3) 0.024(3) 0.044(3) 0.013(3) 0.001(3) -0.004(2)
C45A 0.040(3) 0.028(3) 0.059(4) 0.013(3) 0.008(3) -0.003(3)
C46A 0.067(5) 0.046(4) 0.081(5) 0.025(4) 0.021(4) -0.004(3)
C47A 0.106(7) 0.098(6) 0.071(6) 0.044(5) 0.017(5) -0.041(5)
C48A 0.109(7) 0.139(8) 0.061(5) 0.062(5) -0.021(5) -0.048(6)
C49A 0.058(4) 0.075(5) 0.062(5) 0.045(4) -0.009(4) -0.018(4)
C50A 0.045(3) 0.049(4) 0.038(3) 0.015(3) 0.002(3) -0.006(3)
C51A 0.026(3) 0.067(4) 0.028(3) 0.005(3) -0.005(2) 0.008(3)
C52A 0.057(4) 0.073(5) 0.044(4) 0.016(4) -0.004(3) 0.015(3)
C53A 0.064(5) 0.121(7) 0.035(4) 0.024(4) -0.004(3) 0.038(5)
C54A 0.050(4) 0.108(7) 0.037(4) -0.005(4) -0.014(3) 0.024(4)
C55A 0.034(3) 0.084(5) 0.042(4) -0.006(4) 0.002(3) 0.003(3)
C56A 0.030(3) 0.063(4) 0.041(4) -0.006(3) 0.004(3) -0.002(3)
C57A 0.028(3) 0.030(3) 0.030(3) 0.005(2) 0.002(2) -0.002(2)
C58A 0.024(3) 0.028(3) 0.034(3) 0.004(2) 0.004(2) 0.000(2)
N3A 0.023(2) 0.037(3) 0.031(3) 0.004(2) 0.000(2) 0.004(2)
C59A 0.030(3) 0.021(3) 0.037(3) 0.007(2) 0.004(3) -0.004(2)
O6A 0.0232(19) 0.034(2) 0.035(2) 0.0064(17) 0.0026(16) 0.0042(16)
N4A 0.024(2) 0.035(3) 0.034(3) 0.009(2) 0.001(2) 0.0050(19)
C60A 0.025(3) 0.031(3) 0.031(3) 0.009(2) 0.002(2) -0.007(2)
C61A 0.027(3) 0.031(3) 0.041(3) 0.007(3) -0.004(2) 0.001(2)
C62A 0.026(3) 0.034(3) 0.044(4) 0.000(3) 0.005(3) -0.002(2)
C63A 0.039(3) 0.036(3) 0.036(3) 0.008(3) 0.004(3) -0.005(3)
C64A 0.041(3) 0.035(3) 0.039(3) 0.013(3) -0.001(3) -0.008(3)
C65A 0.029(3) 0.028(3) 0.040(3) 0.012(3) 0.002(2) -0.001(2)
C66A 0.032(3) 0.034(3) 0.031(3) 0.009(3) 0.010(2) -0.001(2)
C67A 0.029(3) 0.034(3) 0.027(3) 0.009(2) -0.001(2) -0.004(2)
C68A 0.024(3) 0.029(3) 0.036(3) 0.007(2) 0.002(2) 0.001(2)
C69A 0.027(3) 0.035(3) 0.038(3) 0.008(3) 0.002(2) -0.001(2)
C70A 0.032(3) 0.031(3) 0.038(3) 0.011(3) -0.002(2) -0.003(2)
C71A 0.032(3) 0.030(3) 0.034(3) 0.002(2) -0.001(2) 0.004(2)
C72A 0.025(3) 0.041(3) 0.034(3) 0.014(3) 0.005(2) 0.003(2)
S1B 0.0167(6) 0.0291(7) 0.0339(7) 0.0141(6) -0.0024(5) -0.0015(5)
S2B 0.0190(6) 0.0238(7) 0.0309(7) 0.0016(6) -0.0038(5) 0.0010(5)
S3B 0.0195(6) 0.0236(7) 0.0326(7) 0.0041(6) 0.0030(5) -0.0031(5)
S4B 0.0167(6) 0.0333(7) 0.0311(7) 0.0165(6) 0.0041(5) 0.0033(5)
O1B 0.0215(17) 0.0276(19) 0.0253(19) 0.0085(15) 0.0026(14) 0.0046(14)
O2B 0.0220(17) 0.0295(19) 0.0207(18) 0.0047(15) -0.0038(14) -0.0033(14)
O3B 0.0294(18) 0.0243(18) 0.0231(19) -0.0008(15) -0.0012(15) 0.0036(15)
O4B 0.0225(17) 0.0299(19) 0.0218(19) 0.0051(15) 0.0005(14) -0.0033(14)
C1B 0.020(3) 0.024(3) 0.023(3) 0.010(2) 0.001(2) 0.002(2)
C2B 0.017(2) 0.027(3) 0.025(3) 0.010(2) 0.004(2) 0.002(2)
C3B 0.013(2) 0.026(3) 0.029(3) 0.011(2) -0.002(2) 0.001(2)
C4B 0.022(3) 0.018(3) 0.025(3) 0.007(2) -0.003(2) 0.000(2)
C5B 0.017(2) 0.028(3) 0.029(3) 0.010(2) 0.005(2) 0.000(2)
C6B 0.013(2) 0.023(3) 0.029(3) 0.010(2) -0.002(2) 0.0029(19)
C7B 0.018(2) 0.030(3) 0.022(3) 0.007(2) 0.003(2) -0.001(2)
C8B 0.022(3) 0.027(3) 0.032(3) 0.012(2) 0.002(2) 0.006(2)
C9B 0.027(3) 0.032(3) 0.027(3) 0.008(2) 0.002(2) 0.000(2)
C10B 0.026(3) 0.032(3) 0.027(3) 0.012(2) 0.000(2) 0.001(2)
C11B 0.019(2) 0.026(3) 0.020(3) 0.005(2) 0.000(2) 0.000(2)
C12B 0.013(2) 0.025(3) 0.026(3) 0.007(2) 0.001(2) 0.001(2)
C13B 0.019(2) 0.021(3) 0.024(3) 0.004(2) 0.003(2) -0.001(2)
C14B 0.017(2) 0.026(3) 0.022(3) 0.006(2) -0.001(2) -0.002(2)
C15B 0.022(2) 0.025(3) 0.020(3) 0.006(2) -0.001(2) 0.001(2)
C16B 0.017(2) 0.020(3) 0.024(3) 0.002(2) 0.003(2) -0.003(2)
C17B 0.029(3) 0.026(3) 0.022(3) 0.004(2) -0.001(2) -0.005(2)
C18B 0.132(7) 0.046(4) 0.073(5) 0.032(4) -0.069(5) -0.047(4)
C19B 0.039(4) 0.128(7) 0.027(3) 0.000(4) 0.002(3) -0.007(4)
C20B 0.053(4) 0.070(5) 0.045(4) -0.003(3) -0.021(3) 0.015(3)
C21B 0.024(3) 0.017(3) 0.023(3) 0.002(2) 0.000(2) 0.001(2)
C22B 0.019(2) 0.020(3) 0.029(3) 0.008(2) -0.002(2) 0.003(2)
C23B 0.019(3) 0.025(3) 0.029(3) 0.005(2) 0.004(2) 0.004(2)
C24B 0.021(3) 0.021(3) 0.028(3) 0.005(2) -0.002(2) 0.002(2)
C25B 0.020(3) 0.028(3) 0.026(3) 0.003(2) -0.006(2) -0.001(2)
C26B 0.021(3) 0.018(3) 0.030(3) 0.005(2) 0.005(2) -0.002(2)
C27B 0.022(3) 0.025(3) 0.029(3) 0.002(2) -0.001(2) 0.001(2)
C28B 0.026(3) 0.061(4) 0.035(3) -0.012(3) 0.002(2) 0.007(3)
C29B 0.089(5) 0.023(3) 0.038(3) -0.002(3) -0.012(3) 0.008(3)
C30B 0.027(3) 0.034(3) 0.028(3) 0.005(2) 0.000(2) -0.002(2)
C31B 0.003(2) 0.036(3) 0.021(3) 0.007(2) -0.0006(18) -0.0004(19)
C32B 0.016(2) 0.023(3) 0.024(3) 0.002(2) -0.001(2) 0.000(2)
C33B 0.018(2) 0.026(3) 0.030(3) 0.011(2) -0.001(2) -0.003(2)
C34B 0.014(2) 0.026(3) 0.024(3) 0.007(2) 0.001(2) -0.003(2)
C35B 0.016(2) 0.020(3) 0.031(3) 0.005(2) -0.002(2) 0.001(2)
C36B 0.016(2) 0.030(3) 0.024(3) 0.011(2) 0.001(2) 0.001(2)
C37B 0.022(3) 0.028(3) 0.024(3) 0.005(2) 0.002(2) -0.003(2)
C38B 0.029(3) 0.031(3) 0.027(3) 0.006(2) -0.001(2) -0.008(2)
C39B 0.038(3) 0.033(3) 0.026(3) 0.008(2) 0.004(2) -0.009(2)
C40B 0.029(3) 0.040(3) 0.028(3) 0.001(3) 0.007(2) 0.001(2)
C41B 0.030(3) 0.031(3) 0.028(3) 0.008(2) 0.003(2) 0.003(2)
C42B 0.023(3) 0.028(3) 0.029(3) 0.008(2) 0.002(2) 0.004(2)
N1B 0.026(2) 0.032(3) 0.030(3) 0.011(2) -0.0008(19) 0.0060(19)
C43B 0.025(3) 0.023(3) 0.030(3) 0.007(2) -0.003(2) -0.007(2)
O5B 0.0245(18) 0.0268(19) 0.033(2) 0.0091(16) 0.0016(15) -0.0010(15)
N2B 0.032(2) 0.024(2) 0.031(3) 0.008(2) 0.000(2) 0.004(2)
C44B 0.034(3) 0.024(3) 0.028(3) 0.005(2) 0.001(2) 0.000(2)
C45B 0.029(3) 0.040(3) 0.039(3) 0.002(3) -0.001(3) 0.002(2)
C46B 0.042(3) 0.051(4) 0.030(3) 0.002(3) -0.005(3) 0.008(3)
C47B 0.049(4) 0.037(3) 0.031(3) 0.005(3) 0.005(3) 0.006(3)
C48B 0.035(3) 0.042(3) 0.035(3) 0.005(3) 0.003(3) 0.005(3)
C49B 0.029(3) 0.030(3) 0.033(3) 0.007(2) -0.001(2) 0.006(2)
C50B 0.032(3) 0.042(3) 0.028(3) 0.006(3) 0.002(2) 0.001(2)
C51B 0.050(4) 0.024(3) 0.024(3) 0.006(2) -0.002(3) -0.004(2)
C52B 0.065(4) 0.070(5) 0.032(4) 0.006(3) 0.004(3) -0.006(4)
C53B 0.096(6) 0.065(5) 0.017(3) 0.005(3) 0.001(3) -0.002(4)
C54B 0.068(5) 0.037(4) 0.045(4) 0.009(3) -0.017(3) -0.006(3)
C55B 0.057(4) 0.025(3) 0.041(4) 0.008(3) -0.022(3) -0.009(3)
C56B 0.041(3) 0.021(3) 0.033(3) 0.010(2) -0.012(3) -0.001(2)
C57B 0.025(3) 0.026(3) 0.024(3) 0.003(2) 0.002(2) 0.002(2)
C58B 0.019(2) 0.026(3) 0.030(3) 0.004(2) 0.000(2) 0.003(2)
N3B 0.029(2) 0.019(2) 0.028(2) 0.005(2) 0.0038(19) -0.0018(19)
C59B 0.027(3) 0.031(3) 0.030(3) 0.007(3) -0.004(2) 0.002(2)
O6B 0.064(3) 0.025(2) 0.046(2) 0.0086(18) 0.019(2) -0.0001(19)
N4B 0.032(2) 0.024(2) 0.027(2) 0.006(2) 0.0020(19) -0.0011(19)
C60B 0.025(3) 0.040(3) 0.019(3) 0.007(2) -0.001(2) -0.005(2)
C61B 0.039(3) 0.036(3) 0.035(3) 0.010(3) 0.008(3) -0.006(3)
C62B 0.056(4) 0.043(4) 0.040(4) 0.007(3) 0.011(3) -0.021(3)
C63B 0.036(3) 0.056(4) 0.037(3) -0.004(3) 0.011(3) -0.018(3)
C64B 0.032(3) 0.046(4) 0.030(3) -0.003(3) 0.001(3) -0.002(3)
C65B 0.038(3) 0.029(3) 0.023(3) 0.004(2) -0.002(2) -0.002(2)
C66B 0.031(3) 0.058(4) 0.038(3) 0.010(3) 0.000(3) -0.021(3)
C67B 0.025(3) 0.035(3) 0.033(3) 0.006(3) -0.007(2) -0.005(2)
C68B 0.053(4) 0.039(4) 0.039(4) 0.006(3) -0.009(3) -0.015(3)
C69B 0.078(5) 0.051(4) 0.058(5) 0.027(4) -0.021(4) -0.033(4)
C70B 0.057(4) 0.080(5) 0.033(3) 0.021(4) -0.011(3) -0.032(4)
C71B 0.048(4) 0.047(4) 0.035(4) 0.000(3) 0.002(3) -0.012(3)
C72B 0.034(3) 0.038(3) 0.037(3) 0.011(3) 0.004(2) 0.000(2)
S1C 0.0188(6) 0.0279(7) 0.0347(7) 0.0026(6) -0.0028(5) 0.0018(5)
S2C 0.0179(6) 0.0287(7) 0.0338(7) -0.0029(6) 0.0068(5) -0.0056(5)
S3C 0.0175(6) 0.0363(7) 0.0394(8) 0.0191(6) 0.0074(6) 0.0061(5)
S4C 0.0159(6) 0.0319(7) 0.0396(8) 0.0164(6) -0.0010(5) -0.0004(5)
O1C 0.0203(17) 0.035(2) 0.0254(19) 0.0102(16) -0.0018(14) -0.0033(15)
O2C 0.0232(18) 0.0272(19) 0.029(2) 0.0029(16) 0.0023(15) -0.0038(14)
O3C 0.0198(17) 0.044(2) 0.0205(18) 0.0082(16) 0.0033(15) 0.0013(15)
O4C 0.0238(18) 0.036(2) 0.027(2) 0.0136(17) 0.0033(15) 0.0017(15)
C1C 0.010(2) 0.030(3) 0.024(3) 0.005(2) 0.001(2) -0.003(2)
C2C 0.012(2) 0.030(3) 0.027(3) 0.015(2) 0.002(2) 0.005(2)
C3C 0.015(2) 0.026(3) 0.026(3) 0.003(2) 0.004(2) -0.004(2)
C4C 0.016(2) 0.031(3) 0.025(3) 0.007(2) 0.002(2) -0.001(2)
C5C 0.016(2) 0.033(3) 0.031(3) 0.013(2) 0.003(2) 0.003(2)
C6C 0.013(2) 0.029(3) 0.026(3) 0.007(2) 0.001(2) 0.002(2)
C7C 0.023(3) 0.035(3) 0.022(3) 0.006(2) -0.003(2) 0.002(2)
C8C 0.039(3) 0.085(5) 0.028(3) -0.005(3) -0.003(3) 0.012(3)
C9C 0.084(5) 0.052(4) 0.038(4) 0.022(3) -0.025(3) -0.009(3)
C10C 0.028(3) 0.074(4) 0.039(3) 0.016(3) -0.004(3) -0.005(3)
C11C 0.023(3) 0.026(3) 0.017(3) 0.006(2) 0.002(2) -0.003(2)
C12C 0.016(2) 0.023(3) 0.033(3) 0.005(2) -0.003(2) 0.003(2)
C13C 0.021(3) 0.023(3) 0.033(3) 0.008(2) 0.005(2) 0.000(2)
C14C 0.020(3) 0.020(3) 0.029(3) 0.006(2) 0.002(2) 0.002(2)
C15C 0.017(2) 0.024(3) 0.031(3) 0.001(2) -0.001(2) -0.001(2)
C16C 0.016(2) 0.020(3) 0.029(3) 0.001(2) 0.008(2) -0.005(2)
C17C 0.022(3) 0.026(3) 0.027(3) 0.004(2) 0.002(2) 0.004(2)
C18C 0.022(3) 0.038(3) 0.032(3) -0.001(3) 0.002(2) 0.002(2)
C19C 0.048(3) 0.032(3) 0.035(3) 0.001(3) 0.004(3) 0.009(3)
C20C 0.028(3) 0.049(3) 0.028(3) 0.009(3) 0.001(2) 0.006(2)
C21C 0.014(2) 0.035(3) 0.018(3) 0.004(2) -0.002(2) 0.000(2)
C22C 0.011(2) 0.026(3) 0.025(3) -0.002(2) -0.001(2) -0.001(2)
C23C 0.013(2) 0.027(3) 0.025(3) 0.008(2) -0.001(2) 0.001(2)
C24C 0.015(2) 0.025(3) 0.025(3) 0.007(2) -0.002(2) 0.001(2)
C25C 0.013(2) 0.029(3) 0.030(3) 0.001(2) 0.004(2) 0.005(2)
C26C 0.011(2) 0.030(3) 0.028(3) 0.012(2) -0.001(2) 0.002(2)
C27C 0.021(3) 0.025(3) 0.022(3) 0.006(2) 0.000(2) 0.005(2)
C28C 0.038(3) 0.034(3) 0.027(3) 0.009(2) 0.008(2) 0.006(2)
C29C 0.018(2) 0.033(3) 0.028(3) 0.006(2) 0.004(2) 0.003(2)
C30C 0.026(3) 0.037(3) 0.029(3) 0.006(2) 0.001(2) -0.001(2)
C31C 0.025(3) 0.030(3) 0.031(3) 0.016(2) 0.004(2) 0.000(2)
C32C 0.016(2) 0.028(3) 0.030(3) 0.011(2) 0.008(2) 0.002(2)
C33C 0.017(3) 0.034(3) 0.035(3) 0.014(2) 0.004(2) 0.005(2)
C34C 0.024(3) 0.030(3) 0.035(3) 0.013(2) 0.003(2) 0.002(2)
C35C 0.017(3) 0.032(3) 0.035(3) 0.013(2) 0.006(2) 0.000(2)
C36C 0.018(3) 0.024(3) 0.036(3) 0.011(2) -0.001(2) 0.003(2)
C37C 0.024(3) 0.037(3) 0.029(3) 0.016(2) 0.003(2) 0.001(2)
C38C 0.023(3) 0.060(4) 0.040(3) 0.031(3) 0.001(2) 0.003(3)
C39C 0.029(3) 0.035(3) 0.038(3) 0.017(3) 0.004(2) 0.003(2)
C40C 0.040(3) 0.044(3) 0.035(3) 0.013(3) 0.004(3) -0.003(3)
C41C 0.023(3) 0.057(4) 0.030(3) 0.014(3) 0.003(2) 0.003(3)
C42C 0.040(3) 0.041(3) 0.034(3) 0.012(3) 0.001(3) -0.001(3)
N1C 0.028(2) 0.047(3) 0.032(3) 0.013(2) 0.000(2) 0.002(2)
C43C 0.029(3) 0.028(3) 0.029(3) 0.004(2) -0.001(2) 0.003(2)
O5C 0.023(2) 0.042(2) 0.035(2) 0.0103(17) -0.0010(16) 0.0029(16)
N2C 0.018(2) 0.038(3) 0.033(3) 0.010(2) -0.005(2) 0.001(2)
C44C 0.033(3) 0.022(3) 0.036(3) 0.012(2) 0.001(2) 0.001(2)
C45C 0.031(3) 0.042(3) 0.040(3) 0.019(3) -0.006(3) -0.011(2)
C46C 0.057(4) 0.060(4) 0.038(4) 0.021(3) -0.015(3) -0.025(3)
C47C 0.063(4) 0.083(5) 0.045(4) 0.030(4) -0.004(3) -0.030(4)
C48C 0.046(4) 0.064(4) 0.055(4) 0.026(3) 0.004(3) -0.015(3)
C49C 0.036(3) 0.034(3) 0.039(3) 0.016(3) -0.004(3) -0.009(2)
C50C 0.048(3) 0.024(3) 0.040(3) 0.009(3) 0.005(3) -0.001(2)
C51C 0.037(3) 0.023(3) 0.031(3) 0.007(2) 0.006(2) 0.005(2)
C52C 0.035(3) 0.027(3) 0.041(3) 0.012(3) 0.003(3) 0.005(2)
C53C 0.046(3) 0.035(3) 0.040(4) 0.016(3) 0.009(3) 0.006(3)
C54C 0.068(4) 0.032(3) 0.036(3) 0.011(3) 0.007(3) 0.003(3)
C55C 0.044(4) 0.036(3) 0.043(4) 0.008(3) -0.009(3) 0.001(3)
C56C 0.033(3) 0.029(3) 0.043(4) 0.008(3) 0.002(3) -0.001(2)
C57C 0.022(3) 0.039(3) 0.030(3) 0.008(2) 0.002(2) 0.003(2)
C58C 0.028(3) 0.037(3) 0.025(3) 0.007(2) 0.002(2) -0.002(2)
N3C 0.025(2) 0.036(3) 0.027(2) 0.007(2) 0.002(2) 0.006(2)
C59C 0.033(3) 0.021(3) 0.025(3) 0.007(2) 0.002(2) -0.002(2)
O6C 0.0185(18) 0.034(2) 0.031(2) 0.0107(16) 0.0015(15) 0.0041(15)
N4C 0.019(2) 0.034(3) 0.030(3) 0.011(2) 0.001(2) 0.0055(19)
C60C 0.024(3) 0.027(3) 0.030(3) 0.005(2) 0.003(2) -0.009(2)
C61C 0.022(3) 0.029(3) 0.033(3) 0.007(2) -0.003(2) -0.005(2)
C62C 0.030(3) 0.026(3) 0.041(3) 0.001(3) 0.006(3) -0.005(2)
C63C 0.033(3) 0.047(4) 0.026(3) 0.004(3) 0.002(2) -0.006(3)
C64C 0.035(3) 0.042(3) 0.033(3) 0.013(3) -0.003(2) 0.001(3)
C65C 0.028(3) 0.034(3) 0.033(3) 0.012(3) -0.002(2) -0.003(2)
C66C 0.029(3) 0.032(3) 0.038(3) 0.009(3) 0.000(2) -0.002(2)
C67C 0.019(3) 0.028(3) 0.033(3) 0.006(2) 0.000(2) 0.001(2)
C68C 0.026(3) 0.036(3) 0.035(3) 0.005(3) 0.001(2) -0.003(2)
C69C 0.028(3) 0.043(4) 0.029(3) 0.002(3) -0.001(2) 0.001(2)
C70C 0.024(3) 0.049(4) 0.037(3) 0.020(3) 0.000(2) 0.000(2)
C71C 0.029(3) 0.039(3) 0.035(3) 0.011(3) 0.001(2) -0.001(2)
C72C 0.026(3) 0.035(3) 0.025(3) 0.003(2) -0.002(2) -0.001(2)
N5 0.026(2) 0.024(2) 0.035(3) 0.009(2) -0.0002(19) -0.0036(18)
C73 0.029(3) 0.022(3) 0.038(3) 0.010(2) 0.001(2) -0.007(2)
C74 0.026(3) 0.028(3) 0.041(3) 0.010(2) -0.002(2) -0.001(2)
C75 0.027(3) 0.038(3) 0.041(3) 0.013(3) -0.002(2) -0.005(2)
C76 0.030(3) 0.049(4) 0.052(4) 0.021(3) -0.002(3) -0.009(3)
C77 0.023(3) 0.022(3) 0.050(3) 0.012(2) 0.003(2) 0.003(2)
C78 0.023(3) 0.035(3) 0.045(3) 0.011(3) -0.002(2) -0.002(2)
C79 0.023(3) 0.030(3) 0.050(4) 0.016(3) 0.005(2) -0.001(2)
C80 0.035(3) 0.049(4) 0.055(4) -0.002(3) 0.009(3) -0.006(3)
C81 0.022(3) 0.023(3) 0.036(3) 0.003(2) -0.001(2) 0.001(2)
C82 0.021(3) 0.036(3) 0.042(3) 0.008(3) 0.002(2) -0.002(2)
C83 0.027(3) 0.041(3) 0.037(3) 0.007(3) -0.002(2) 0.005(2)
C84 0.036(3) 0.051(4) 0.045(4) 0.010(3) -0.006(3) -0.007(3)
C85 0.036(3) 0.026(3) 0.041(3) 0.011(3) -0.001(3) -0.003(2)
C86 0.058(4) 0.033(3) 0.041(3) 0.010(3) -0.002(3) -0.014(3)
C87 0.091(5) 0.062(5) 0.039(4) 0.019(3) -0.019(4) -0.036(4)
C88 0.246(16) 0.38(2) 0.253(16) 0.263(17) -0.196(14) -0.234(16)
N6 0.029(2) 0.026(2) 0.041(3) 0.013(2) 0.0002(19) 0.0020(18)
C89 0.046(3) 0.032(3) 0.051(3) 0.019(3) -0.008(3) -0.007(3)
C90 0.100(6) 0.063(4) 0.042(3) 0.018(3) 0.003(3) -0.027(4)
C91 0.230(12) 0.127(8) 0.070(5) 0.063(5) -0.059(6) -0.109(7)
C92 0.44(3) 0.173(12) 0.123(7) 0.086(8) -0.124(10) -0.176(14)
C93 0.031(3) 0.022(3) 0.047(3) 0.010(3) 0.001(3) -0.001(2)
C94 0.035(3) 0.028(3) 0.047(4) 0.009(3) -0.003(3) -0.001(2)
C95 0.035(3) 0.033(3) 0.058(4) 0.007(3) -0.005(3) -0.002(3)
C96 0.033(3) 0.040(4) 0.081(5) -0.002(3) -0.005(3) 0.001(3)
C97 0.030(3) 0.024(3) 0.048(4) 0.001(3) 0.002(3) -0.001(2)
C98 0.031(3) 0.053(4) 0.050(4) 0.016(3) 0.004(3) 0.004(3)
C99 0.049(4) 0.093(5) 0.043(4) 0.005(4) -0.002(3) -0.013(4)
C100 0.057(5) 0.142(8) 0.071(5) 0.007(5) -0.003(4) -0.026(5)
C101 0.032(3) 0.022(3) 0.045(3) 0.008(2) 0.010(3) 0.006(2)
C102 0.036(3) 0.030(3) 0.052(4) 0.009(3) 0.003(3) -0.001(2)
C103 0.033(3) 0.030(3) 0.062(4) 0.015(3) 0.009(3) -0.002(2)
C104 0.046(4) 0.044(4) 0.071(5) 0.005(3) 0.023(3) -0.004(3)
C105 0.080(8) 0.052(5) 0.113(6) 0.045(5) -0.007(7) -0.046(5)
Cl3 0.227(6) 0.072(2) 0.093(3) 0.009(2) -0.009(3) 0.029(3)
Cl4 0.146(4) 0.074(2) 0.075(2) 0.0120(19) -0.006(2) 0.009(2)
Cl5 0.114(3) 0.057(2) 0.067(2) 0.0043(16) 0.0342(19) -0.0239(18)
C15X 0.424(18) 0.33(2) 0.36(2) 0.039(17) -0.022(13) 0.01(2)
Cl3X 0.302(11) 0.186(10) 0.327(13) 0.045(10) 0.071(10) 0.110(10)
Cl4X 0.90(4) 0.73(4) 0.44(3) -0.18(2) -0.04(2) 0.06(3)
Cl5X 0.336(12) 0.245(14) 0.403(18) 0.152(12) -0.100(13) -0.090(12)
N19 0.112(7) 0.190(11) 0.130(8) 0.005(8) 0.002(6) 0.002(7)
C106 0.120(9) 0.191(13) 0.117(10) -0.023(8) -0.012(8) 0.023(9)
C107 0.189(14) 0.201(13) 0.180(13) -0.074(10) -0.022(11) 0.039(11)
N20 0.169(11) 0.258(14) 0.170(12) -0.057(9) 0.017(9) 0.008(10)
C108 0.091(8) 0.254(14) 0.124(11) -0.029(8) 0.000(7) 0.017(9)
C109 0.160(13) 0.243(14) 0.190(15) -0.061(11) -0.019(11) 0.032(11)

loop_
_atom_type_symbol
_atom_type_description
_atom_type_scat_dispersion_real
_atom_type_scat_dispersion_imag
_atom_type_scat_source
C C 0.0040 0.0020 'International Tables Vol C Tables 4.2.6.8 and 6.1.1.4'
H H 0.0000 0.0000 'International Tables Vol C Tables 4.2.6.8 and 6.1.1.4'
N N 0.0076 0.0040 'International Tables Vol C Tables 4.2.6.8 and 6.1.1.4'
O O 0.0132 0.0074 'International Tables Vol C Tables 4.2.6.8 and 6.1.1.4'
S S 0.1431 0.1480 'International Tables Vol C Tables 4.2.6.8 and 6.1.1.4'
Cl Cl 0.1697 0.1896 'International Tables Vol C Tables 4.2.6.8 and 6.1.1.4'

loop_
_geom_angle_atom_site_label_1
_geom_angle_atom_site_label_2
_geom_angle_atom_site_label_3
_geom_angle
C12 S1 C6 110.8(2)
C16 S2 C22 105.8(2)
C26 S3 C32 108.4(2)
C36 S4 C2 108.2(2)
C1 O1 C41 112.5(3)
C11 O2 C50 113.1(3)
C21 O3 C57 124.2(3)
C31 O4 C66 116.0(3)
O1 C1 C6 119.2(4)
O1 C1 C2 121.6(4)
C6 C1 C2 119.2(4)
C3 C2 C1 119.4(4)
C3 C2 S4 115.5(3)
C1 C2 S4 124.5(4)
C2 C3 C4 122.7(4)
C2 C3 H3D 118.6
C4 C3 H3D 118.6
C3 C4 C5 116.8(4)
C3 C4 C7 122.5(4)
C5 C4 C7 120.6(4)
C6 C5 C4 121.6(4)
C6 C5 H5 119.2
C4 C5 H5 119.2
C5 C6 C1 120.2(4)
C5 C6 S1 117.1(3)
C1 C6 S1 121.7(4)
C8 C7 C4 112.1(4)
C8 C7 C9 108.7(4)
C4 C7 C9 107.4(4)
C8 C7 C10 108.0(4)
C4 C7 C10 111.5(4)
C9 C7 C10 109.0(4)
C7 C8 H8A 109.5
C7 C8 H8B 109.5
H8A C8 H8B 109.5
C7 C8 H8C 109.5
H8A C8 H8C 109.5
H8B C8 H8C 109.5
C7 C9 H9A 109.5
C7 C9 H9B 109.5
H9A C9 H9B 109.5
C7 C9 H9C 109.5
H9A C9 H9C 109.5
H9B C9 H9C 109.5
C7 C10 H10A 109.5
C7 C10 H10B 109.5
H10A C10 H10B 109.5
C7 C10 H10C 109.5
H10A C10 H10C 109.5
H10B C10 H10C 109.5
O2 C11 C12 119.7(4)
O2 C11 C16 120.5(4)
C12 C11 C16 119.8(4)
C11 C12 C13 119.4(4)
C11 C12 S1 125.1(3)
C13 C12 S1 114.7(3)
C14 C13 C12 122.0(4)
C14 C13 H13 119.0
C12 C13 H13 119.0
C15 C14 C13 116.9(4)
C15 C14 C17 120.9(4)
C13 C14 C17 122.1(4)
C14 C15 C16 122.4(4)
C14 C15 H15 118.8
C16 C15 H15 118.8
C11 C16 C15 119.3(4)
C11 C16 S2 123.5(3)
C15 C16 S2 117.0(3)
C18X C17 C14 109.5(6)
C20 C17 C14 109.9(5)
C20 C17 C18 111.0(7)
C14 C17 C18 110.7(5)
C18X C17 C20X 110.8(8)
C14 C17 C20X 111.6(5)
C18X C17 C19X 111.0(7)
C14 C17 C19X 108.7(5)
C20X C17 C19X 105.1(7)
C20 C17 C19 108.4(6)
C14 C17 C19 112.5(5)
C18 C17 C19 104.2(6)
C17 C18 H18A 109.5
C17 C18 H18B 109.5
H18A C18 H18B 109.5
C17 C18 H18C 109.5
H18A C18 H18C 109.5
H18B C18 H18C 109.5
C17 C19 H19A 109.5
C17 C19 H19B 109.5
H19A C19 H19B 109.5
C17 C19 H19C 109.5
H19A C19 H19C 109.5
H19B C19 H19C 109.5
C17 C20 H20A 109.5
C17 C20 H20B 109.5
H20A C20 H20B 109.5
C17 C20 H20C 109.5
H20A C20 H20C 109.5
H20B C20 H20C 109.5
C17 C18X H18D 109.5
C17 C18X H18E 109.5
H18D C18X H18E 109.5
C17 C18X H18F 109.5
H18D C18X H18F 109.5
H18E C18X H18F 109.5
C17 C19X H19D 109.5
C17 C19X H19E 109.5
H19D C19X H19E 109.5
C17 C19X H19F 109.5
H19D C19X H19F 109.5
H19E C19X H19F 109.5
C17 C20X H20D 109.5
C17 C20X H20E 109.5
H20D C20X H20E 109.5
C17 C20X H20F 109.5
H20D C20X H20F 109.5
H20E C20X H20F 109.5
O3 C21 C22 115.3(4)
O3 C21 C26 126.4(4)
C22 C21 C26 117.7(4)
C23 C22 C21 121.8(4)
C23 C22 S2 116.5(3)
C21 C22 S2 121.4(3)
C22 C23 C24 120.9(4)
C22 C23 H23 119.6
C24 C23 H23 119.6
C25 C24 C23 116.8(4)
C25 C24 C27 119.0(4)
C23 C24 C27 124.2(4)
C24 C25 C26 123.3(4)
C24 C25 H25 118.3
C26 C25 H25 118.3
C25 C26 C21 119.2(4)
C25 C26 S3 115.1(3)
C21 C26 S3 124.9(4)
C30 C27 C29 108.2(4)
C30 C27 C24 109.5(4)
C29 C27 C24 111.7(4)
C30 C27 C28 109.3(4)
C29 C27 C28 108.6(4)
C24 C27 C28 109.5(4)
C27 C28 H28A 109.5
C27 C28 H28B 109.5
H28A C28 H28B 109.5
C27 C28 H28C 109.5
H28A C28 H28C 109.5
H28B C28 H28C 109.5
C27 C29 H29A 109.5
C27 C29 H29B 109.5
H29A C29 H29B 109.5
C27 C29 H29C 109.5
H29A C29 H29C 109.5
H29B C29 H29C 109.5
C27 C30 H30A 109.5
C27 C30 H30B 109.5
H30A C30 H30B 109.5
C27 C30 H30C 109.5
H30A C30 H30C 109.5
H30B C30 H30C 109.5
O4 C31 C32 123.8(4)
O4 C31 C36 118.0(4)
C32 C31 C36 118.1(4)
C31 C32 C33 120.2(4)
C31 C32 S3 125.9(4)
C33 C32 S3 113.8(3)
C32 C33 C34 122.1(4)
C32 C33 H33 118.9
C34 C33 H33 118.9
C35 C34 C33 116.5(4)
C35 C34 C37 124.4(4)
C33 C34 C37 119.0(4)
C34 C35 C36 122.0(5)
C34 C35 H35 119.0
C36 C35 H35 119.0
C35 C36 C31 121.0(4)
C35 C36 S4 116.9(4)
C31 C36 S4 121.8(4)
C39 C37 C38 110.5(4)
C39X C37 C34 112.5(11)
C39 C37 C34 109.5(4)
C38 C37 C34 109.5(4)
C39 C37 C40 107.8(4)
C38 C37 C40 108.5(4)
C34 C37 C40 111.0(4)
C39X C37 C40X 111.1(14)
C34 C37 C40X 110.2(12)
C39X C37 C38X 108.4(14)
C34 C37 C38X 112.2(12)
C40X C37 C38X 101.9(15)
C37 C38 H38A 109.5
C37 C38 H38B 109.5
H38A C38 H38B 109.5
C37 C38 H38C 109.5
H38A C38 H38C 109.5
H38B C38 H38C 109.5
C37 C39 H39A 109.5
C37 C39 H39B 109.5
H39A C39 H39B 109.5
C37 C39 H39C 109.5
H39A C39 H39C 109.5
H39B C39 H39C 109.5
C37 C40 H40A 109.5
C37 C40 H40B 109.5
H40A C40 H40B 109.5
C37 C40 H40C 109.5
H40A C40 H40C 109.5
H40B C40 H40C 109.5
C37 C38X H38D 109.5
C37 C38X H38E 109.5
H38D C38X H38E 109.5
C37 C38X H38F 109.5
H38D C38X H38F 109.5
H38E C38X H38F 109.5
C37 C39X H39D 109.5
C37 C39X H39E 109.5
H39D C39X H39E 109.5
C37 C39X H39F 109.5
H39D C39X H39F 109.5
H39E C39X H39F 109.5
C37 C40X H40D 109.5
C37 C40X H40E 109.5
H40D C40X H40E 109.5
C37 C40X H40F 109.5
H40D C40X H40F 109.5
H40E C40X H40F 109.5
O1 C41 C42 107.2(4)
O1 C41 H41A 110.3
C42 C41 H41A 110.3
O1 C41 H41B 110.3
C42 C41 H41B 110.3
H41A C41 H41B 108.5
N1 C42 C41 108.8(4)
N1 C42 H42A 109.9
C41 C42 H42A 109.9
N1 C42 H42B 109.9
C41 C42 H42B 109.9
H42A C42 H42B 108.3
C43 N1 C42 122.5(5)
C43 N1 H1 117(3)
C42 N1 H1 119(3)
O5 C43 N1 123.6(5)
O5 C43 N2 122.2(5)
N1 C43 N2 114.2(5)
C43 N2 C44 123.6(4)
C43 N2 H2 116(4)
C44 N2 H2 118(4)
C45 C44 C49 119.3(5)
C45 C44 N2 121.2(5)
C49 C44 N2 119.5(5)
C46 C45 C44 120.0(5)
C46 C45 H45 120.0
C44 C45 H45 120.0
C45 C46 C47 121.1(5)
C45 C46 H46 119.5
C47 C46 H46 119.5
C48 C47 C46 118.5(5)
C48 C47 H47 120.7
C46 C47 H47 120.7
C47 C48 C49 120.4(5)
C47 C48 H48 119.8
C49 C48 H48 119.8
C44 C49 C48 120.7(5)
C44 C49 H49 119.6
C48 C49 H49 119.6
O2 C50 C51 109.7(4)
O2 C50 H50A 109.7
C51 C50 H50A 109.7
O2 C50 H50B 109.7
C51 C50 H50B 109.7
H50A C50 H50B 108.2
C52 C51 C56 118.5(4)
C52 C51 C50 118.8(4)
C56 C51 C50 122.7(4)
C51 C52 C53 121.1(5)
C51 C52 H52 119.5
C53 C52 H52 119.5
C54 C53 C52 119.7(5)
C54 C53 H53 120.1
C52 C53 H53 120.1
C55 C54 C53 119.4(5)
C55 C54 H54 120.3
C53 C54 H54 120.3
C54 C55 C56 121.1(5)
C54 C55 H55 119.5
C56 C55 H55 119.5
C55 C56 C51 120.1(5)
C55 C56 H56 119.9
C51 C56 H56 119.9
O3 C57 C58 104.9(4)
O3 C57 H57A 110.8
C58 C57 H57A 110.8
O3 C57 H57B 110.8
C58 C57 H57B 110.8
H57A C57 H57B 108.8
N3 C58 C57 112.9(4)
N3 C58 H58A 109.0
C57 C58 H58A 109.0
N3 C58 H58B 109.0
C57 C58 H58B 109.0
H58A C58 H58B 107.8
C59 N3 C58 119.9(4)
C59 N3 H3 124(3)
C58 N3 H3 116(3)
O6 C59 N3 122.9(5)
O6 C59 N4 123.3(5)
N3 C59 N4 113.8(4)
C59 N4 C60 125.7(4)
C59 N4 H4 117(4)
C60 N4 H4 111(4)
C61 C60 C65 120.0(5)
C61 C60 N4 122.5(5)
C65 C60 N4 117.5(5)
C62 C61 C60 119.2(5)
C62 C61 H61 120.4
C60 C61 H61 120.4
C63 C62 C61 121.7(6)
C63 C62 H62 119.1
C61 C62 H62 119.1
C62 C63 C64 119.1(6)
C62 C63 H63 120.4
C64 C63 H63 120.4
C65 C64 C63 120.4(5)
C65 C64 H64 119.8
C63 C64 H64 119.8
C64 C65 C60 119.5(5)
C64 C65 H65 120.2
C60 C65 H65 120.2
O4 C66 C67 113.6(4)
O4 C66 H66A 108.8
C67 C66 H66A 108.8
O4 C66 H66B 108.8
C67 C66 H66B 108.8
H66A C66 H66B 107.7
C72 C67 C68 118.8(5)
C72 C67 C66 122.1(5)
C68 C67 C66 119.0(5)
C69 C68 C67 121.0(6)
C69 C68 H68 119.5
C67 C68 H68 119.5
C70 C69 C68 119.6(6)
C70 C69 H69 120.2
C68 C69 H69 120.2
C71 C70 C69 120.7(6)
C71 C70 H70 119.7
C69 C70 H70 119.7
C70 C71 C72 120.2(6)
C70 C71 H71 119.9
C72 C71 H71 119.9
C67 C72 C71 119.8(6)
C67 C72 H72 120.1
C71 C72 H72 120.1
C6A S1A C12A 105.9(2)
C22A S2A C16A 109.0(2)
C32A S3A C26A 107.5(2)
C2A S4A C36A 107.1(2)
C1A O1A C41A 111.3(3)
C11A O2A C50A 113.3(4)
C21A O3A C57A 117.6(3)
C31A O4A C66A 119.5(4)
O1A C1A C6A 120.2(4)
O1A C1A C2A 120.4(4)
C6A C1A C2A 119.4(4)
C3A C2A C1A 119.5(4)
C3A C2A S4A 119.0(4)
C1A C2A S4A 121.1(4)
C2A C3A C4A 122.5(5)
C2A C3A H3E 118.8
C4A C3A H3E 118.8
C5A C4A C3A 116.6(4)
C5A C4A C7A 123.1(5)
C3A C4A C7A 120.2(4)
C4A C5A C6A 122.2(5)
C4A C5A H5A 118.9
C6A C5A H5A 118.9
C1A C6A C5A 119.6(4)
C1A C6A S1A 122.9(4)
C5A C6A S1A 117.1(4)
C4A C7A C9A 111.7(4)
C4A C7A C10A 110.9(4)
C9A C7A C10A 108.4(5)
C4A C7A C8A 108.4(4)
C9A C7A C8A 109.1(5)
C10A C7A C8A 108.3(4)
C7A C8A H8D 109.5
C7A C8A H8E 109.5
H8D C8A H8E 109.5
C7A C8A H8F 109.5
H8D C8A H8F 109.5
H8E C8A H8F 109.5
C7A C9A H9D 109.5
C7A C9A H9E 109.5
H9D C9A H9E 109.5
C7A C9A H9F 109.5
H9D C9A H9F 109.5
H9E C9A H9F 109.5
C7A C10A H10D 109.5
C7A C10A H10E 109.5
H10D C10A H10E 109.5
C7A C10A H10F 109.5
H10D C10A H10F 109.5
H10E C10A H10F 109.5
O2A C11A C16A 121.3(4)
O2A C11A C12A 120.5(4)
C16A C11A C12A 118.2(4)
C13A C12A C11A 120.4(4)
C13A C12A S1A 117.1(4)
C11A C12A S1A 122.3(4)
C14A C13A C12A 121.4(4)
C14A C13A H13A 119.3
C12A C13A H13A 119.3
C13A C14A C15A 117.1(5)
C13A C14A C17A 122.1(4)
C15A C14A C17A 120.8(4)
C16A C15A C14A 122.2(4)
C16A C15A H15A 118.9
C14A C15A H15A 118.9
C15A C16A C11A 120.7(4)
C15A C16A S2A 114.8(3)
C11A C16A S2A 124.2(4)
C20A C17A C18A 112.5(6)
C20A C17A C14A 112.0(4)
C18A C17A C14A 113.0(4)
C20A C17A C19A 105.7(5)
C18A C17A C19A 106.6(6)
C14A C17A C19A 106.5(5)
C17A C18A H18G 109.5
C17A C18A H18H 109.5
H18G C18A H18H 109.5
C17A C18A H18I 109.5
H18G C18A H18I 109.5
H18H C18A H18I 109.5
C17A C19A H19G 109.5
C17A C19A H19H 109.5
H19G C19A H19H 109.5
C17A C19A H19I 109.5
H19G C19A H19I 109.5
H19H C19A H19I 109.5
C17A C20A H20G 109.5
C17A C20A H20H 109.5
H20G C20A H20H 109.5
C17A C20A H20I 109.5
H20G C20A H20I 109.5
H20H C20A H20I 109.5
O3A C21A C26A 121.8(4)
O3A C21A C22A 119.7(4)
C26A C21A C22A 118.2(4)
C21A C22A C23A 120.7(4)
C21A C22A S2A 122.8(4)
C23A C22A S2A 116.1(4)
C24A C23A C22A 121.7(4)
C24A C23A H23A 119.1
C22A C23A H23A 119.1
C25A C24A C23A 116.4(4)
C25A C24A C27A 122.0(4)
C23A C24A C27A 121.6(4)
C24A C25A C26A 122.8(4)
C24A C25A H25A 118.6
C26A C25A H25A 118.6
C21A C26A C25A 120.1(4)
C21A C26A S3A 124.6(4)
C25A C26A S3A 114.6(4)
C30A C27A C29A 111.7(5)
C30A C27A C24A 111.1(4)
C29A C27A C24A 108.9(4)
C30A C27A C28A 106.4(5)
C29A C27A C28A 107.9(5)
C24A C27A C28A 110.8(4)
C27A C28A H28D 109.5
C27A C28A H28E 109.5
H28D C28A H28E 109.5
C27A C28A H28F 109.5
H28D C28A H28F 109.5
H28E C28A H28F 109.5
C27A C29A H29D 109.5
C27A C29A H29E 109.5
H29D C29A H29E 109.5
C27A C29A H29F 109.5
H29D C29A H29F 109.5
H29E C29A H29F 109.5
C27A C30A H30D 109.5
C27A C30A H30E 109.5
H30D C30A H30E 109.5
C27A C30A H30F 109.5
H30D C30A H30F 109.5
H30E C30A H30F 109.5
O4A C31A C36A 117.9(4)
O4A C31A C32A 124.1(4)
C36A C31A C32A 117.8(5)
C33A C32A C31A 120.5(4)
C33A C32A S3A 115.6(4)
C31A C32A S3A 123.8(4)
C32A C33A C34A 122.1(4)
C32A C33A H33A 119.0
C34A C33A H33A 119.0
C33A C34A C35A 116.7(4)
C33A C34A C37A 123.3(4)
C35A C34A C37A 120.0(4)
C36A C35A C34A 122.0(4)
C36A C35A H35A 119.0
C34A C35A H35A 119.0
C35A C36A C31A 120.6(4)
C35A C36A S4A 114.8(3)
C31A C36A S4A 124.1(4)
C34A C37A C40A 110.8(4)
C34A C37A C38A 112.1(4)
C40A C37A C38A 108.9(4)
C34A C37A C39A 107.7(4)
C40A C37A C39A 109.4(4)
C38A C37A C39A 107.8(4)
C37A C38A H38G 109.5
C37A C38A H38H 109.5
H38G C38A H38H 109.5
C37A C38A H38I 109.5
H38G C38A H38I 109.5
H38H C38A H38I 109.5
C37A C39A H39G 109.5
C37A C39A H39H 109.5
H39G C39A H39H 109.5
C37A C39A H39I 109.5
H39G C39A H39I 109.5
H39H C39A H39I 109.5
C37A C40A H40G 109.5
C37A C40A H40H 109.5
H40G C40A H40H 109.5
C37A C40A H40I 109.5
H40G C40A H40I 109.5
H40H C40A H40I 109.5
O1A C41A C42A 109.0(4)
O1A C41A H41C 109.9
C42A C41A H41C 109.9
O1A C41A H41D 109.9
C42A C41A H41D 109.9
H41C C41A H41D 108.3
N1A C42A C41A 115.2(5)
N1A C42A H42C 108.5
C41A C42A H42C 108.5
N1A C42A H42D 108.5
C41A C42A H42D 108.5
H42C C42A H42D 107.5
C43A N1A C42A 118.7(4)
C43A N1A H1A 116(4)
C42A N1A H1A 124(4)
O5A C43A N1A 122.8(5)
O5A C43A N2A 123.1(5)
N1A C43A N2A 114.1(4)
C43A N2A C44A 123.7(4)
C43A N2A H2A 110(4)
C44A N2A H2A 119(4)
C49A C44A C45A 119.1(5)
C49A C44A N2A 118.2(5)
C45A C44A N2A 122.7(5)
C46A C45A C44A 119.7(6)
C46A C45A H45A 120.1
C44A C45A H45A 120.1
C47A C46A C45A 122.3(7)
C47A C46A H46A 118.9
C45A C46A H46A 118.9
C46A C47A C48A 119.4(7)
C46A C47A H47A 120.3
C48A C47A H47A 120.3
C49A C48A C47A 119.6(7)
C49A C48A H48A 120.2
C47A C48A H48A 120.2
C44A C49A C48A 119.9(6)
C44A C49A H49A 120.0
C48A C49A H49A 120.0
O2A C50A C51A 109.4(5)
O2A C50A H50C 109.8
C51A C50A H50C 109.8
O2A C50A H50D 109.8
C51A C50A H50D 109.8
H50C C50A H50D 108.2
C52A C51A C56A 120.1(6)
C52A C51A C50A 118.2(6)
C56A C51A C50A 121.7(5)
C51A C52A C53A 120.6(7)
C51A C52A H52A 119.7
C53A C52A H52A 119.7
C54A C53A C52A 118.4(7)
C54A C53A H53A 120.8
C52A C53A H53A 120.8
C55A C54A C53A 120.8(7)
C55A C54A H54A 119.6
C53A C54A H54A 119.6
C54A C55A C56A 121.2(7)
C54A C55A H55A 119.4
C56A C55A H55A 119.4
C55A C56A C51A 119.0(6)
C55A C56A H56A 120.5
C51A C56A H56A 120.5
O3A C57A C58A 104.3(4)
O3A C57A H57C 110.9
C58A C57A H57C 110.9
O3A C57A H57D 110.9
C58A C57A H57D 110.9
H57C C57A H57D 108.9
N3A C58A C57A 110.3(4)
N3A C58A H58C 109.6
C57A C58A H58C 109.6
N3A C58A H58D 109.6
C57A C58A H58D 109.6
H58C C58A H58D 108.1
C59A N3A C58A 121.1(4)
C59A N3A H3A 116(4)
C58A N3A H3A 122(4)
O6A C59A N4A 123.8(5)
O6A C59A N3A 121.5(5)
N4A C59A N3A 114.8(4)
C59A N4A C60A 128.6(4)
C59A N4A H4A 113(4)
C60A N4A H4A 118(4)
C65A C60A C61A 119.1(5)
C65A C60A N4A 117.4(4)
C61A C60A N4A 123.4(5)
C62A C61A C60A 119.4(5)
C62A C61A H61A 120.3
C60A C61A H61A 120.3
C63A C62A C61A 121.0(5)
C63A C62A H62A 119.5
C61A C62A H62A 119.5
C64A C63A C62A 119.7(5)
C64A C63A H63A 120.2
C62A C63A H63A 120.2
C63A C64A C65A 119.9(5)
C63A C64A H64A 120.1
C65A C64A H64A 120.1
C64A C65A C60A 121.0(5)
C64A C65A H65A 119.5
C60A C65A H65A 119.5
O4A C66A C67A 114.4(4)
O4A C66A H66C 108.7
C67A C66A H66C 108.7
O4A C66A H66D 108.7
C67A C66A H66D 108.7
H66C C66A H66D 107.6
C68A C67A C72A 118.4(5)
C68A C67A C66A 121.5(5)
C72A C67A C66A 120.0(4)
C69A C68A C67A 121.3(5)
C69A C68A H68A 119.4
C67A C68A H68A 119.4
C68A C69A C70A 119.6(5)
C68A C69A H69A 120.2
C70A C69A H69A 120.2
C71A C70A C69A 120.1(5)
C71A C70A H70A 119.9
C69A C70A H70A 119.9
C70A C71A C72A 119.7(5)
C70A C71A H71A 120.1
C72A C71A H71A 120.1
C71A C72A C67A 120.8(5)
C71A C72A H72A 119.6
C67A C72A H72A 119.6
C12B S1B C6B 109.8(2)
C16B S2B C22B 105.9(2)
C32B S3B C26B 107.0(2)
C36B S4B C2B 108.1(2)
C1B O1B C41B 111.0(3)
C11B O2B C50B 113.8(3)
C21B O3B C57B 124.4(3)
C31B O4B C66B 108.7(3)
O1B C1B C2B 121.5(4)
O1B C1B C6B 119.2(4)
C2B C1B C6B 119.2(4)
C3B C2B C1B 118.9(4)
C3B C2B S4B 114.9(3)
C1B C2B S4B 125.2(3)
C2B C3B C4B 122.8(4)
C2B C3B H3F 118.6
C4B C3B H3F 118.6
C3B C4B C5B 117.0(4)
C3B C4B C7B 123.0(4)
C5B C4B C7B 119.9(4)
C6B C5B C4B 121.6(4)
C6B C5B H5B 119.2
C4B C5B H5B 119.2
C5B C6B C1B 120.4(4)
C5B C6B S1B 116.4(3)
C1B C6B S1B 122.1(3)
C4B C7B C10B 111.8(4)
C4B C7B C8B 108.8(4)
C10B C7B C8B 107.5(4)
C4B C7B C9B 110.2(4)
C10B C7B C9B 109.8(4)
C8B C7B C9B 108.7(4)
C7B C8B H8G 109.5
C7B C8B H8H 109.5
H8G C8B H8H 109.5
C7B C8B H8I 109.5
H8G C8B H8I 109.5
H8H C8B H8I 109.5
C7B C9B H9G 109.5
C7B C9B H9H 109.5
H9G C9B H9H 109.5
C7B C9B H9I 109.5
H9G C9B H9I 109.5
H9H C9B H9I 109.5
C7B C10B H10G 109.5
C7B C10B H10H 109.5
H10G C10B H10H 109.5
C7B C10B H10I 109.5
H10G C10B H10I 109.5
H10H C10B H10I 109.5
O2B C11B C16B 121.2(4)
O2B C11B C12B 119.8(4)
C16B C11B C12B 119.0(4)
C11B C12B C13B 119.7(4)
C11B C12B S1B 124.3(3)
C13B C12B S1B 115.4(3)
C14B C13B C12B 121.8(4)
C14B C13B H13B 119.1
C12B C13B H13B 119.1
C13B C14B C15B 117.5(4)
C13B C14B C17B 122.4(4)
C15B C14B C17B 120.1(4)
C14B C15B C16B 121.8(4)
C14B C15B H15B 119.1
C16B C15B H15B 119.1
C11B C16B C15B 120.1(4)
C11B C16B S2B 123.0(3)
C15B C16B S2B 116.6(3)
C18B C17B C19B 110.7(5)
C18B C17B C20B 105.7(5)
C19B C17B C20B 108.5(5)
C18B C17B C14B 112.1(4)
C19B C17B C14B 109.5(4)
C20B C17B C14B 110.2(4)
C17B C18B H18J 109.5
C17B C18B H18K 109.5
H18J C18B H18K 109.5
C17B C18B H18L 109.5
H18J C18B H18L 109.5
H18K C18B H18L 109.5
C17B C19B H19J 109.5
C17B C19B H19K 109.5
H19J C19B H19K 109.5
C17B C19B H19L 109.5
H19J C19B H19L 109.5
H19K C19B H19L 109.5
C17B C20B H20J 109.5
C17B C20B H20K 109.5
H20J C20B H20K 109.5
C17B C20B H20L 109.5
H20J C20B H20L 109.5
H20K C20B H20L 109.5
O3B C21B C26B 126.9(4)
O3B C21B C22B 115.5(4)
C26B C21B C22B 117.0(4)
C23B C22B C21B 121.7(4)
C23B C22B S2B 116.4(3)
C21B C22B S2B 121.5(3)
C22B C23B C24B 121.9(4)
C22B C23B H23B 119.1
C24B C23B H23B 119.1
C25B C24B C23B 115.9(4)
C25B C24B C27B 122.4(4)
C23B C24B C27B 121.7(4)
C24B C25B C26B 123.5(4)
C24B C25B H25B 118.2
C26B C25B H25B 118.2
C25B C26B C21B 119.7(4)
C25B C26B S3B 115.4(3)
C21B C26B S3B 124.0(4)
C30B C27B C29B 108.7(4)
C30B C27B C28B 108.0(4)
C29B C27B C28B 109.5(4)
C30B C27B C24B 111.0(4)
C29B C27B C24B 107.7(4)
C28B C27B C24B 112.0(4)
C27B C28B H28G 109.5
C27B C28B H28H 109.5
H28G C28B H28H 109.5
C27B C28B H28I 109.5
H28G C28B H28I 109.5
H28H C28B H28I 109.5
C27B C29B H29G 109.5
C27B C29B H29H 109.5
H29G C29B H29H 109.5
C27B C29B H29I 109.5
H29G C29B H29I 109.5
H29H C29B H29I 109.5
C27B C30B H30G 109.5
C27B C30B H30H 109.5
H30G C30B H30H 109.5
C27B C30B H30I 109.5
H30G C30B H30I 109.5
H30H C30B H30I 109.5
O4B C31B C32B 122.4(4)
O4B C31B C36B 119.0(4)
C32B C31B C36B 118.6(4)
C31B C32B C33B 119.9(4)
C31B C32B S3B 124.4(4)
C33B C32B S3B 115.6(4)
C34B C33B C32B 122.4(4)
C34B C33B H33B 118.8
C32B C33B H33B 118.8
C33B C34B C35B 116.5(4)
C33B C34B C37B 122.6(4)
C35B C34B C37B 120.9(4)
C36B C35B C34B 121.8(4)
C36B C35B H35B 119.1
C34B C35B H35B 119.1
C35B C36B C31B 120.0(4)
C35B C36B S4B 117.4(4)
C31B C36B S4B 122.1(3)
C39B C37B C38B 109.0(4)
C39B C37B C34B 112.2(4)
C38B C37B C34B 110.0(4)
C39B C37B C40B 108.7(4)
C38B C37B C40B 107.8(4)
C34B C37B C40B 109.0(4)
C37B C38B H38J 109.5
C37B C38B H38K 109.5
H38J C38B H38K 109.5
C37B C38B H38L 109.5
H38J C38B H38L 109.5
H38K C38B H38L 109.5
C37B C39B H39J 109.5
C37B C39B H39K 109.5
H39J C39B H39K 109.5
C37B C39B H39L 109.5
H39J C39B H39L 109.5
H39K C39B H39L 109.5
C37B C40B H40J 109.5
C37B C40B H40K 109.5
H40J C40B H40K 109.5
C37B C40B H40L 109.5
H40J C40B H40L 109.5
H40K C40B H40L 109.5
O1B C41B C42B 107.1(4)
O1B C41B H41E 110.3
C42B C41B H41E 110.3
O1B C41B H41F 110.3
C42B C41B H41F 110.3
H41E C41B H41F 108.5
N1B C42B C41B 107.6(4)
N1B C42B H42E 110.2
C41B C42B H42E 110.2
N1B C42B H42F 110.2
C41B C42B H42F 110.2
H42E C42B H42F 108.5
C43B N1B C42B 120.9(4)
C43B N1B H1B 114(4)
C42B N1B H1B 115(4)
O5B C43B N1B 122.5(5)
O5B C43B N2B 123.8(5)
N1B C43B N2B 113.7(4)
C43B N2B C44B 123.8(4)
C43B N2B H2B 108(4)
C44B N2B H2B 121(4)
C45B C44B C49B 119.1(5)
C45B C44B N2B 122.1(5)
C49B C44B N2B 118.8(4)
C46B C45B C44B 120.4(5)
C46B C45B H45B 119.8
C44B C45B H45B 119.8
C45B C46B C47B 120.5(5)
C45B C46B H46B 119.7
C47B C46B H46B 119.7
C48B C47B C46B 119.7(5)
C48B C47B H47B 120.1
C46B C47B H47B 120.1
C47B C48B C49B 119.8(5)
C47B C48B H48B 120.1
C49B C48B H48B 120.1
C48B C49B C44B 120.5(5)
C48B C49B H49B 119.8
C44B C49B H49B 119.8
O2B C50B C51B 108.7(4)
O2B C50B H50E 109.9
C51B C50B H50E 109.9
O2B C50B H50F 109.9
C51B C50B H50F 109.9
H50E C50B H50F 108.3
C52B C51B C56B 119.3(5)
C52B C51B C50B 117.6(5)
C56B C51B C50B 123.1(5)
C51B C52B C53B 120.0(6)
C51B C52B H52B 120.0
C53B C52B H52B 120.0
C54B C53B C52B 119.3(6)
C54B C53B H53B 120.4
C52B C53B H53B 120.4
C53B C54B C55B 120.9(6)
C53B C54B H54B 119.5
C55B C54B H54B 119.5
C54B C55B C56B 120.7(6)
C54B C55B H55B 119.6
C56B C55B H55B 119.6
C51B C56B C55B 119.8(5)
C51B C56B H56B 120.1
C55B C56B H56B 120.1
O3B C57B C58B 106.5(4)
O3B C57B H57E 110.4
C58B C57B H57E 110.4
O3B C57B H57F 110.4
C58B C57B H57F 110.4
H57E C57B H57F 108.6
N3B C58B C57B 113.2(4)
N3B C58B H58E 108.9
C57B C58B H58E 108.9
N3B C58B H58F 108.9
C57B C58B H58F 108.9
H58E C58B H58F 107.7
C59B N3B C58B 120.9(4)
C59B N3B H3B 121(3)
C58B N3B H3B 118(3)
O6B C59B N3B 123.0(5)
O6B C59B N4B 122.8(5)
N3B C59B N4B 114.2(4)
C59B N4B C60B 126.0(4)
C59B N4B H4B 116.3(13)
C60B N4B H4B 114.0(13)
C61B C60B C65B 119.0(5)
C61B C60B N4B 122.5(5)
C65B C60B N4B 118.5(4)
C60B C61B C62B 119.4(5)
C60B C61B H61B 120.3
C62B C61B H61B 120.3
C63B C62B C61B 121.1(5)
C63B C62B H62B 119.5
C61B C62B H62B 119.5
C64B C63B C62B 119.5(5)
C64B C63B H63B 120.3
C62B C63B H63B 120.3
C63B C64B C65B 119.7(5)
C63B C64B H64B 120.2
C65B C64B H64B 120.2
C64B C65B C60B 121.4(5)
C64B C65B H65B 119.3
C60B C65B H65B 119.3
C67B C66B O4B 112.1(4)
C67B C66B H66E 109.2
O4B C66B H66E 109.2
C67B C66B H66F 109.2
O4B C66B H66F 109.2
H66E C66B H66F 107.9
C68B C67B C72B 117.5(5)
C68B C67B C66B 121.4(5)
C72B C67B C66B 121.0(5)
C67B C68B C69B 121.8(5)
C67B C68B H68B 119.1
C69B C68B H68B 119.1
C68B C69B C70B 119.4(6)
C68B C69B H69B 120.3
C70B C69B H69B 120.3
C71B C70B C69B 119.7(6)
C71B C70B H70B 120.1
C69B C70B H70B 120.1
C70B C71B C72B 119.7(5)
C70B C71B H71B 120.2
C72B C71B H71B 120.2
C71B C72B C67B 121.9(5)
C71B C72B H72B 119.1
C67B C72B H72B 119.1
C12C S1C C6C 104.9(2)
C16C S2C C22C 108.1(2)
C32C S3C C26C 107.5(2)
C36C S4C C2C 108.7(2)
C1C O1C C41C 111.4(3)
C11C O2C C50C 108.1(3)
C21C O3C C57C 118.7(3)
C31C O4C C66C 114.6(4)
O1C C1C C6C 120.9(4)
O1C C1C C2C 121.2(4)
C6C C1C C2C 117.9(4)
C3C C2C C1C 120.5(4)
C3C C2C S4C 116.0(4)
C1C C2C S4C 122.5(4)
C2C C3C C4C 122.1(4)
C2C C3C H3G 118.9
C4C C3C H3G 118.9
C5C C4C C3C 116.1(4)
C5C C4C C7C 123.4(4)
C3C C4C C7C 120.5(4)
C6C C5C C4C 122.4(5)
C6C C5C H5C 118.8
C4C C5C H5C 118.8
C5C C6C C1C 120.5(4)
C5C C6C S1C 116.3(4)
C1C C6C S1C 122.6(4)
C8C C7C C4C 111.4(4)
C8C C7C C10C 109.0(4)
C4C C7C C10C 108.7(4)
C8C C7C C9C 109.2(5)
C4C C7C C9C 112.3(4)
C10C C7C C9C 106.0(4)
C7C C8C H8J 109.5
C7C C8C H8K 109.5
H8J C8C H8K 109.5
C7C C8C H8L 109.5
H8J C8C H8L 109.5
H8K C8C H8L 109.5
C7C C9C H9J 109.5
C7C C9C H9K 109.5
H9J C9C H9K 109.5
C7C C9C H9L 109.5
H9J C9C H9L 109.5
H9K C9C H9L 109.5
C7C C10C H10J 109.5
C7C C10C H10K 109.5
H10J C10C H10K 109.5
C7C C10C H10L 109.5
H10J C10C H10L 109.5
H10K C10C H10L 109.5
O2C C11C C12C 120.8(4)
O2C C11C C16C 120.0(4)
C12C C11C C16C 119.0(4)
C13C C12C C11C 119.7(4)
C13C C12C S1C 117.7(3)
C11C C12C S1C 122.3(4)
C12C C13C C14C 122.3(4)
C12C C13C H13C 118.8
C14C C13C H13C 118.8
C13C C14C C15C 116.9(4)
C13C C14C C17C 120.5(4)
C15C C14C C17C 122.6(4)
C16C C15C C14C 121.5(4)
C16C C15C H15C 119.2
C14C C15C H15C 119.2
C15C C16C C11C 119.8(4)
C15C C16C S2C 117.5(3)
C11C C16C S2C 121.9(4)
C14C C17C C18C 112.2(4)
C14C C17C C20C 111.9(4)
C18C C17C C20C 107.4(4)
C14C C17C C19C 107.1(4)
C18C C17C C19C 110.2(4)
C20C C17C C19C 108.1(4)
C17C C18C H18M 109.5
C17C C18C H18N 109.5
H18M C18C H18N 109.5
C17C C18C H18O 109.5
H18M C18C H18O 109.5
H18N C18C H18O 109.5
C17C C19C H19M 109.5
C17C C19C H19N 109.5
H19M C19C H19N 109.5
C17C C19C H19O 109.5
H19M C19C H19O 109.5
H19N C19C H19O 109.5
C17C C20C H20M 109.5
C17C C20C H20N 109.5
H20M C20C H20N 109.5
C17C C20C H20O 109.5
H20M C20C H20O 109.5
H20N C20C H20O 109.5
O3C C21C C22C 119.7(4)
O3C C21C C26C 121.5(4)
C22C C21C C26C 118.6(4)
C21C C22C C23C 120.4(4)
C21C C22C S2C 123.9(4)
C23C C22C S2C 115.1(4)
C24C C23C C22C 122.4(4)
C24C C23C H23C 118.8
C22C C23C H23C 118.8
C25C C24C C23C 116.0(4)
C25C C24C C27C 121.1(4)
C23C C24C C27C 123.0(4)
C24C C25C C26C 122.6(4)
C24C C25C H25C 118.7
C26C C25C H25C 118.7
C21C C26C C25C 120.0(4)
C21C C26C S3C 124.1(4)
C25C C26C S3C 115.7(4)
C28C C27C C24C 111.4(4)
C28C C27C C29C 108.5(4)
C24C C27C C29C 109.1(4)
C28C C27C C30C 108.8(4)
C24C C27C C30C 110.3(4)
C29C C27C C30C 108.7(4)
C27C C28C H28J 109.5
C27C C28C H28K 109.5
H28J C28C H28K 109.5
C27C C28C H28L 109.5
H28J C28C H28L 109.5
H28K C28C H28L 109.5
C27C C29C H29J 109.5
C27C C29C H29K 109.5
H29J C29C H29K 109.5
C27C C29C H29L 109.5
H29J C29C H29L 109.5
H29K C29C H29L 109.5
C27C C30C H30J 109.5
C27C C30C H30K 109.5
H30J C30C H30K 109.5
C27C C30C H30L 109.5
H30J C30C H30L 109.5
H30K C30C H30L 109.5
O4C C31C C32C 121.7(4)
O4C C31C C36C 119.7(4)
C32C C31C C36C 118.5(4)
C33C C32C C31C 120.3(4)
C33C C32C S3C 116.3(3)
C31C C32C S3C 123.1(4)
C32C C33C C34C 122.2(4)
C32C C33C H33C 118.9
C34C C33C H33C 118.9
C35C C34C C33C 116.5(4)
C35C C34C C37C 120.4(4)
C33C C34C C37C 123.0(4)
C36C C35C C34C 122.3(4)
C36C C35C H35C 118.9
C34C C35C H35C 118.9
C35C C36C C31C 120.2(4)
C35C C36C S4C 115.8(3)
C31C C36C S4C 123.2(4)
C34C C37C C38C 111.8(4)
C34C C37C C39C 109.3(4)
C38C C37C C39C 108.4(4)
C34C C37C C40C 108.9(4)
C38C C37C C40C 109.3(4)
C39C C37C C40C 109.2(4)
C37C C38C H38M 109.5
C37C C38C H38N 109.5
H38M C38C H38N 109.5
C37C C38C H38O 109.5
H38M C38C H38O 109.5
H38N C38C H38O 109.5
C37C C39C H39M 109.5
C37C C39C H39N 109.5
H39M C39C H39N 109.5
C37C C39C H39O 109.5
H39M C39C H39O 109.5
H39N C39C H39O 109.5
C37C C40C H40M 109.5
C37C C40C H40N 109.5
H40M C40C H40N 109.5
C37C C40C H40O 109.5
H40M C40C H40O 109.5
H40N C40C H40O 109.5
O1C C41C C42C 110.9(4)
O1C C41C H41G 109.5
C42C C41C H41G 109.5
O1C C41C H41H 109.5
C42C C41C H41H 109.5
H41G C41C H41H 108.1
N1C C42C C41C 115.8(5)
N1C C42C H42G 108.3
C41C C42C H42G 108.3
N1C C42C H42H 108.3
C41C C42C H42H 108.3
H42G C42C H42H 107.4
C43C N1C C42C 119.4(4)
C43C N1C H1C 120(4)
C42C N1C H1C 118(4)
O5C C43C N2C 123.8(5)
O5C C43C N1C 122.2(5)
N2C C43C N1C 114.0(4)
C43C N2C C44C 125.9(4)
C43C N2C H2C 121(4)
C44C N2C H2C 108(3)
C49C C44C C45C 118.5(5)
C49C C44C N2C 123.5(5)
C45C C44C N2C 118.0(4)
C46C C45C C44C 121.0(5)
C46C C45C H45C 119.5
C44C C45C H45C 119.5
C47C C46C C45C 120.0(5)
C47C C46C H46C 120.0
C45C C46C H46C 120.0
C46C C47C C48C 119.8(6)
C46C C47C H47C 120.1
C48C C47C H47C 120.1
C47C C48C C49C 120.8(6)
C47C C48C H48C 119.6
C49C C48C H48C 119.6
C48C C49C C44C 119.8(5)
C48C C49C H49C 120.1
C44C C49C H49C 120.1
O2C C50C C51C 109.5(4)
O2C C50C H50G 109.8
C51C C50C H50G 109.8
O2C C50C H50H 109.8
C51C C50C H50H 109.8
H50G C50C H50H 108.2
C56C C51C C52C 118.8(5)
C56C C51C C50C 121.1(5)
C52C C51C C50C 120.1(5)
C53C C52C C51C 121.0(5)
C53C C52C H52C 119.5
C51C C52C H52C 119.5
C52C C53C C54C 120.0(5)
C52C C53C H53C 120.0
C54C C53C H53C 120.0
C53C C54C C55C 119.7(5)
C53C C54C H54C 120.1
C55C C54C H54C 120.1
C56C C55C C54C 120.2(5)
C56C C55C H55C 119.9
C54C C55C H55C 119.9
C55C C56C C51C 120.3(5)
C55C C56C H56C 119.9
C51C C56C H56C 119.9
O3C C57C C58C 104.5(4)
O3C C57C H57G 110.8
C58C C57C H57G 110.8
O3C C57C H57H 110.8
C58C C57C H57H 110.8
H57G C57C H57H 108.9
N3C C58C C57C 110.7(4)
N3C C58C H58G 109.5
C57C C58C H58G 109.5
N3C C58C H58H 109.5
C57C C58C H58H 109.5
H58G C58C H58H 108.1
C59C N3C C58C 120.6(4)
C59C N3C H3C 121(4)
C58C N3C H3C 118(4)
O6C C59C N3C 122.0(4)
O6C C59C N4C 123.2(4)
N3C C59C N4C 114.8(4)
C59C N4C C60C 127.5(4)
C59C N4C H4C 117(3)
C60C N4C H4C 115(3)
C65C C60C C61C 118.5(5)
C65C C60C N4C 118.5(4)
C61C C60C N4C 122.9(5)
C62C C61C C60C 119.4(5)
C62C C61C H61C 120.3
C60C C61C H61C 120.3
C61C C62C C63C 121.3(5)
C61C C62C H62C 119.3
C63C C62C H62C 119.3
C64C C63C C62C 118.9(5)
C64C C63C H63C 120.5
C62C C63C H63C 120.5
C65C C64C C63C 120.6(5)
C65C C64C H64C 119.7
C63C C64C H64C 119.7
C64C C65C C60C 121.3(5)
C64C C65C H65C 119.4
C60C C65C H65C 119.4
O4C C66C C67C 108.7(4)
O4C C66C H66G 110.0
C67C C66C H66G 110.0
O4C C66C H66H 110.0
C67C C66C H66H 110.0
H66G C66C H66H 108.3
C72C C67C C68C 118.6(5)
C72C C67C C66C 122.7(4)
C68C C67C C66C 118.7(4)
C69C C68C C67C 121.0(5)
C69C C68C H68C 119.5
C67C C68C H68C 119.5
C68C C69C C70C 119.9(5)
C68C C69C H69C 120.0
C70C C69C H69C 120.0
C71C C70C C69C 119.0(5)
C71C C70C H70C 120.5
C69C C70C H70C 120.5
C72C C71C C70C 121.8(5)
C72C C71C H71C 119.1
C70C C71C H71C 119.1
C71C C72C C67C 119.6(5)
C71C C72C H72C 120.2
C67C C72C H72C 120.2
C85 N5 C77 111.6(4)
C85 N5 C81 106.6(4)
C77 N5 C81 111.4(4)
C85 N5 C73 110.9(4)
C77 N5 C73 105.3(3)
C81 N5 C73 111.1(4)
C74 C73 N5 115.7(4)
C74 C73 H73A 108.4
N5 C73 H73A 108.4
C74 C73 H73B 108.4
N5 C73 H73B 108.4
H73A C73 H73B 107.4
C73 C74 C75 108.9(4)
C73 C74 H74A 109.9
C75 C74 H74A 109.9
C73 C74 H74B 109.9
C75 C74 H74B 109.9
H74A C74 H74B 108.3
C76 C75 C74 111.4(4)
C76 C75 H75A 109.4
C74 C75 H75A 109.4
C76 C75 H75B 109.4
C74 C75 H75B 109.4
H75A C75 H75B 108.0
C75 C76 H76A 109.5
C75 C76 H76B 109.5
H76A C76 H76B 109.5
C75 C76 H76C 109.5
H76A C76 H76C 109.5
H76B C76 H76C 109.5
N5 C77 C78 116.6(4)
N5 C77 H77A 108.1
C78 C77 H77A 108.1
N5 C77 H77B 108.1
C78 C77 H77B 108.1
H77A C77 H77B 107.3
C77 C78 C79 110.5(4)
C77 C78 H78A 109.6
C79 C78 H78A 109.6
C77 C78 H78B 109.6
C79 C78 H78B 109.6
H78A C78 H78B 108.1
C80 C79 C78 114.3(4)
C80 C79 H79A 108.7
C78 C79 H79A 108.7
C80 C79 H79B 108.7
C78 C79 H79B 108.7
H79A C79 H79B 107.6
C79 C80 H80A 109.5
C79 C80 H80B 109.5
H80A C80 H80B 109.5
C79 C80 H80C 109.5
H80A C80 H80C 109.5
H80B C80 H80C 109.5
C82 C81 N5 116.5(4)
C82 C81 H81A 108.2
N5 C81 H81A 108.2
C82 C81 H81B 108.2
N5 C81 H81B 108.2
H81A C81 H81B 107.3
C81 C82 C83 111.9(4)
C81 C82 H82A 109.2
C83 C82 H82A 109.2
C81 C82 H82B 109.2
C83 C82 H82B 109.2
H82A C82 H82B 107.9
C84 C83 C82 113.1(4)
C84 C83 H83A 109.0
C82 C83 H83A 109.0
C84 C83 H83B 109.0
C82 C83 H83B 109.0
H83A C83 H83B 107.8
C83 C84 H84A 109.5
C83 C84 H84B 109.5
H84A C84 H84B 109.5
C83 C84 H84C 109.5
H84A C84 H84C 109.5
H84B C84 H84C 109.5
N5 C85 C86 115.6(4)
N5 C85 H85A 108.4
C86 C85 H85A 108.4
N5 C85 H85B 108.4
C86 C85 H85B 108.4
H85A C85 H85B 107.4
C87 C86 C85 111.8(5)
C87 C86 H86A 109.2
C85 C86 H86A 109.2
C87 C86 H86B 109.2
C85 C86 H86B 109.2
H86A C86 H86B 107.9
C88 C87 C86 121.7(8)
C88 C87 H87A 106.9
C86 C87 H87A 106.9
C88 C87 H87B 106.9
C86 C87 H87B 106.9
H87A C87 H87B 106.7
C87 C88 H88A 109.5
C87 C88 H88B 109.5
H88A C88 H88B 109.5
C87 C88 H88C 109.5
H88A C88 H88C 109.5
H88B C88 H88C 109.5
C89 N6 C97 107.0(4)
C89 N6 C101 111.1(4)
C97 N6 C101 111.5(4)
C89 N6 C93 110.7(4)
C97 N6 C93 111.6(4)
C101 N6 C93 105.1(3)
C90 C89 N6 117.4(5)
C90 C89 H89A 108.0
N6 C89 H89A 108.0
C90 C89 H89B 108.0
N6 C89 H89B 108.0
H89A C89 H89B 107.2
C89 C90 C91 109.9(6)
C89 C90 H90A 109.7
C91 C90 H90A 109.7
C89 C90 H90B 109.7
C91 C90 H90B 109.7
H90A C90 H90B 108.2
C92 C91 C90 128.2(10)
C92 C91 H91A 105.3
C90 C91 H91A 105.3
C92 C91 H91B 105.3
C90 C91 H91B 105.3
H91A C91 H91B 106.0
C91 C92 H92A 109.5
C91 C92 H92B 109.5
H92A C92 H92B 109.5
C91 C92 H92C 109.5
H92A C92 H92C 109.5
H92B C92 H92C 109.5
C94 C93 N6 116.2(4)
C94 C93 H93A 108.2
N6 C93 H93A 108.2
C94 C93 H93B 108.2
N6 C93 H93B 108.2
H93A C93 H93B 107.4
C93 C94 C95 109.6(4)
C93 C94 H94A 109.8
C95 C94 H94A 109.8
C93 C94 H94B 109.8
C95 C94 H94B 109.8
H94A C94 H94B 108.2
C96 C95 C94 112.5(5)
C96 C95 H95A 109.1
C94 C95 H95A 109.1
C96 C95 H95B 109.1
C94 C95 H95B 109.1
H95A C95 H95B 107.8
C95 C96 H96A 109.5
C95 C96 H96B 109.5
H96A C96 H96B 109.5
C95 C96 H96C 109.5
H96A C96 H96C 109.5
H96B C96 H96C 109.5
C98 C97 N6 116.6(4)
C98 C97 H97A 108.1
N6 C97 H97A 108.1
C98 C97 H97B 108.1
N6 C97 H97B 108.1
H97A C97 H97B 107.3
C97 C98 C99 111.2(5)
C97 C98 H98A 109.4
C99 C98 H98A 109.4
C97 C98 H98B 109.4
C99 C98 H98B 109.4
H98A C98 H98B 108.0
C100 C99 C98 113.7(6)
C100 C99 H99A 108.8
C98 C99 H99A 108.8
C100 C99 H99B 108.8
C98 C99 H99B 108.8
H99A C99 H99B 107.7
C99 C100 H10M 109.5
C99 C100 H10N 109.5
H10M C100 H10N 109.5
C99 C100 H10O 109.5
H10M C100 H10O 109.5
H10N C100 H10O 109.5
N6 C101 C102 115.7(4)
N6 C101 H10P 108.3
C102 C101 H10P 108.3
N6 C101 H10Q 108.3
C102 C101 H10Q 108.3
H10P C101 H10Q 107.4
C101 C102 C103 109.9(4)
C101 C102 H10R 109.7
C103 C102 H10R 109.7
C101 C102 H10S 109.7
C103 C102 H10S 109.7
H10R C102 H10S 108.2
C104 C103 C102 114.8(5)
C104 C103 H10T 108.6
C102 C103 H10T 108.6
C104 C103 H10U 108.6
C102 C103 H10U 108.6
H10T C103 H10U 107.5
C103 C104 H10V 109.5
C103 C104 H10W 109.5
H10V C104 H10W 109.5
C103 C104 H10X 109.5
H10V C104 H10X 109.5
H10W C104 H10X 109.5
Cl3 C105 Cl5 112.4(7)
Cl3 C105 Cl4 110.0(6)
Cl5 C105 Cl4 112.9(5)
Cl3 C105 H105 107.1
Cl5 C105 H105 107.1
Cl4 C105 H105 107.1
Cl5X C15X Cl3X 104.9(16)
Cl5X C15X Cl4X 112(2)
Cl3X C15X Cl4X 120(2)
Cl5X C15X H15X 106.3
Cl3X C15X H15X 106.3
Cl4X C15X H15X 106.3
N19 C106 C107 175.3(17)
C106 C107 H17J 109.5
C106 C107 H17K 109.5
H17J C107 H17K 109.5
C106 C107 H17L 109.5
H17J C107 H17L 109.5
H17K C107 H17L 109.5
N20 C108 C109 173.9(18)
C108 C109 H19P 109.5
C108 C109 H19Q 109.5
H19P C109 H19Q 109.5
C108 C109 H19R 109.5
H19P C109 H19R 109.5
H19Q C109 H19R 109.5

loop_
_geom_bond_atom_site_label_1
_geom_bond_atom_site_label_2
_geom_bond_distance
S1 C12 1.760(5)
S1 C6 1.770(4)
S2 C16 1.768(4)
S2 C22 1.771(4)
S3 C26 1.775(4)
S3 C32 1.789(4)
S4 C36 1.768(5)
S4 C2 1.769(4)
O1 C1 1.375(5)
O1 C41 1.427(5)
O2 C11 1.381(5)
O2 C50 1.435(5)
O3 C21 1.368(5)
O3 C57 1.439(5)
O4 C31 1.376(5)
O4 C66 1.451(5)
C1 C6 1.396(6)
C1 C2 1.405(6)
C2 C3 1.383(6)
C3 C4 1.390(6)
C3 H3D 0.9500
C4 C5 1.413(6)
C4 C7 1.526(7)
C5 C6 1.381(6)
C5 H5 0.9500
C7 C8 1.525(7)
C7 C9 1.531(7)
C7 C10 1.532(7)
C8 H8A 0.9800
C8 H8B 0.9800
C8 H8C 0.9800
C9 H9A 0.9800
C9 H9B 0.9800
C9 H9C 0.9800
C10 H10A 0.9800
C10 H10B 0.9800
C10 H10C 0.9800
C11 C12 1.392(6)
C11 C16 1.394(6)
C12 C13 1.401(6)
C13 C14 1.401(6)
C13 H13 0.9500
C14 C15 1.385(6)
C14 C17 1.536(6)
C15 C16 1.402(6)
C15 H15 0.9500
C17 C18X 1.473(10)
C17 C20 1.485(9)
C17 C18 1.536(9)
C17 C20X 1.540(10)
C17 C19X 1.558(10)
C17 C19 1.563(9)
C18 H18A 0.9800
C18 H18B 0.9800
C18 H18C 0.9800
C19 H19A 0.9800
C19 H19B 0.9800
C19 H19C 0.9800
C20 H20A 0.9800
C20 H20B 0.9800
C20 H20C 0.9800
C18X H18D 0.9800
C18X H18E 0.9800
C18X H18F 0.9800
C19X H19D 0.9800
C19X H19E 0.9800
C19X H19F 0.9800
C20X H20D 0.9800
C20X H20E 0.9800
C20X H20F 0.9800
C21 C22 1.401(6)
C21 C26 1.402(6)
C22 C23 1.388(6)
C23 C24 1.400(6)
C23 H23 0.9500
C24 C25 1.386(6)
C24 C27 1.533(6)
C25 C26 1.398(6)
C25 H25 0.9500
C27 C30 1.525(6)
C27 C29 1.530(6)
C27 C28 1.534(6)
C28 H28A 0.9800
C28 H28B 0.9800
C28 H28C 0.9800
C29 H29A 0.9800
C29 H29B 0.9800
C29 H29C 0.9800
C30 H30A 0.9800
C30 H30B 0.9800
C30 H30C 0.9800
C31 C32 1.387(6)
C31 C36 1.392(6)
C32 C33 1.389(6)
C33 C34 1.405(6)
C33 H33 0.9500
C34 C35 1.379(7)
C34 C37 1.527(6)
C35 C36 1.387(6)
C35 H35 0.9500
C37 C39X 1.468(17)
C37 C39 1.516(7)
C37 C38 1.519(7)
C37 C40 1.540(7)
C37 C40X 1.561(15)
C37 C38X 1.573(15)
C38 H38A 0.9800
C38 H38B 0.9800
C38 H38C 0.9800
C39 H39A 0.9800
C39 H39B 0.9800
C39 H39C 0.9800
C40 H40A 0.9800
C40 H40B 0.9800
C40 H40C 0.9800
C38X H38D 0.9800
C38X H38E 0.9800
C38X H38F 0.9800
C39X H39D 0.9800
C39X H39E 0.9800
C39X H39F 0.9800
C40X H40D 0.9800
C40X H40E 0.9800
C40X H40F 0.9800
C41 C42 1.493(7)
C41 H41A 0.9900
C41 H41B 0.9900
C42 N1 1.444(6)
C42 H42A 0.9900
C42 H42B 0.9900
N1 C43 1.327(7)
N1 H1 0.846(19)
C43 O5 1.245(6)
C43 N2 1.382(6)
N2 C44 1.422(7)
N2 H2 0.84(2)
C44 C45 1.378(7)
C44 C49 1.379(7)
C45 C46 1.373(8)
C45 H45 0.9500
C46 C47 1.394(8)
C46 H46 0.9500
C47 C48 1.373(8)
C47 H47 0.9500
C48 C49 1.381(7)
C48 H48 0.9500
C49 H49 0.9500
C50 C51 1.494(6)
C50 H50A 0.9900
C50 H50B 0.9900
C51 C52 1.386(7)
C51 C56 1.388(7)
C52 C53 1.392(7)
C52 H52 0.9500
C53 C54 1.379(8)
C53 H53 0.9500
C54 C55 1.377(7)
C54 H54 0.9500
C55 C56 1.383(7)
C55 H55 0.9500
C56 H56 0.9500
C57 C58 1.517(6)
C57 H57A 0.9900
C57 H57B 0.9900
C58 N3 1.461(6)
C58 H58A 0.9900
C58 H58B 0.9900
N3 C59 1.348(6)
N3 H3 0.849(19)
C59 O6 1.226(6)
C59 N4 1.375(6)
N4 C60 1.414(6)
N4 H4 0.849(19)
C60 C61 1.382(7)
C60 C65 1.387(7)
C61 C62 1.373(7)
C61 H61 0.9500
C62 C63 1.359(8)
C62 H62 0.9500
C63 C64 1.389(8)
C63 H63 0.9500
C64 C65 1.378(7)
C64 H64 0.9500
C65 H65 0.9500
C66 C67 1.494(7)
C66 H66A 0.9900
C66 H66B 0.9900
C67 C72 1.368(7)
C67 C68 1.397(7)
C68 C69 1.379(8)
C68 H68 0.9500
C69 C70 1.369(9)
C69 H69 0.9500
C70 C71 1.358(9)
C70 H70 0.9500
C71 C72 1.411(8)
C71 H71 0.9500
C72 H72 0.9500
S1A C6A 1.768(5)
S1A C12A 1.776(5)
S2A C22A 1.764(5)
S2A C16A 1.774(5)
S3A C32A 1.766(5)
S3A C26A 1.775(5)
S4A C2A 1.764(5)
S4A C36A 1.779(5)
O1A C1A 1.379(5)
O1A C41A 1.455(6)
O2A C11A 1.376(5)
O2A C50A 1.410(6)
O3A C21A 1.374(5)
O3A C57A 1.437(6)
O4A C31A 1.368(6)
O4A C66A 1.443(6)
C1A C6A 1.387(6)
C1A C2A 1.390(6)
C2A C3A 1.387(7)
C3A C4A 1.394(7)
C3A H3E 0.9500
C4A C5A 1.383(7)
C4A C7A 1.525(7)
C5A C6A 1.398(6)
C5A H5A 0.9500
C7A C9A 1.530(7)
C7A C10A 1.532(7)
C7A C8A 1.539(7)
C8A H8D 0.9800
C8A H8E 0.9800
C8A H8F 0.9800
C9A H9D 0.9800
C9A H9E 0.9800
C9A H9F 0.9800
C10A H10D 0.9800
C10A H10E 0.9800
C10A H10F 0.9800
C11A C16A 1.387(6)
C11A C12A 1.398(7)
C12A C13A 1.390(7)
C13A C14A 1.387(7)
C13A H13A 0.9500
C14A C15A 1.393(7)
C14A C17A 1.521(7)
C15A C16A 1.372(7)
C15A H15A 0.9500
C17A C20A 1.487(8)
C17A C18A 1.490(8)
C17A C19A 1.534(8)
C18A H18G 0.9800
C18A H18H 0.9800
C18A H18I 0.9800
C19A H19G 0.9800
C19A H19H 0.9800
C19A H19I 0.9800
C20A H20G 0.9800
C20A H20H 0.9800
C20A H20I 0.9800
C21A C26A 1.387(7)
C21A C22A 1.390(6)
C22A C23A 1.395(7)
C23A C24A 1.394(7)
C23A H23A 0.9500
C24A C25A 1.384(6)
C24A C27A 1.524(7)
C25A C26A 1.390(7)
C25A H25A 0.9500
C27A C30A 1.516(7)
C27A C29A 1.520(7)
C27A C28A 1.530(8)
C28A H28D 0.9800
C28A H28E 0.9800
C28A H28F 0.9800
C29A H29D 0.9800
C29A H29E 0.9800
C29A H29F 0.9800
C30A H30D 0.9800
C30A H30E 0.9800
C30A H30F 0.9800
C31A C36A 1.398(6)
C31A C32A 1.401(7)
C32A C33A 1.386(7)
C33A C34A 1.393(6)
C33A H33A 0.9500
C34A C35A 1.396(6)
C34A C37A 1.519(7)
C35A C36A 1.385(7)
C35A H35A 0.9500
C37A C40A 1.530(7)
C37A C38A 1.532(6)
C37A C39A 1.538(6)
C38A H38G 0.9800
C38A H38H 0.9800
C38A H38I 0.9800
C39A H39G 0.9800
C39A H39H 0.9800
C39A H39I 0.9800
C40A H40G 0.9800
C40A H40H 0.9800
C40A H40I 0.9800
C41A C42A 1.486(7)
C41A H41C 0.9900
C41A H41D 0.9900
C42A N1A 1.440(7)
C42A H42C 0.9900
C42A H42D 0.9900
N1A C43A 1.365(7)
N1A H1A 0.84(2)
C43A O5A 1.230(6)
C43A N2A 1.382(7)
N2A C44A 1.399(7)
N2A H2A 0.85(2)
C44A C49A 1.386(8)
C44A C45A 1.390(7)
C45A C46A 1.365(8)
C45A H45A 0.9500
C46A C47A 1.339(10)
C46A H46A 0.9500
C47A C48A 1.400(11)
C47A H47A 0.9500
C48A C49A 1.388(9)
C48A H48A 0.9500
C49A H49A 0.9500
C50A C51A 1.512(7)
C50A H50C 0.9900
C50A H50D 0.9900
C51A C52A 1.369(8)
C51A C56A 1.392(8)
C52A C53A 1.407(9)
C52A H52A 0.9500
C53A C54A 1.388(10)
C53A H53A 0.9500
C54A C55A 1.353(9)
C54A H54A 0.9500
C55A C56A 1.388(8)
C55A H55A 0.9500
C56A H56A 0.9500
C57A C58A 1.516(6)
C57A H57C 0.9900
C57A H57D 0.9900
C58A N3A 1.451(6)
C58A H58C 0.9900
C58A H58D 0.9900
N3A C59A 1.352(6)
N3A H3A 0.844(19)
C59A O6A 1.239(6)
C59A N4A 1.351(6)
N4A C60A 1.403(6)
N4A H4A 0.840(19)
C60A C65A 1.387(7)
C60A C61A 1.400(7)
C61A C62A 1.383(7)
C61A H61A 0.9500
C62A C63A 1.383(7)
C62A H62A 0.9500
C63A C64A 1.381(7)
C63A H63A 0.9500
C64A C65A 1.381(7)
C64A H64A 0.9500
C65A H65A 0.9500
C66A C67A 1.521(7)
C66A H66C 0.9900
C66A H66D 0.9900
C67A C68A 1.376(7)
C67A C72A 1.381(7)
C68A C69A 1.372(7)
C68A H68A 0.9500
C69A C70A 1.377(7)
C69A H69A 0.9500
C70A C71A 1.371(7)
C70A H70A 0.9500
C71A C72A 1.380(7)
C71A H71A 0.9500
C72A H72A 0.9500
S1B C12B 1.765(5)
S1B C6B 1.779(4)
S2B C16B 1.772(4)
S2B C22B 1.773(4)
S3B C32B 1.775(5)
S3B C26B 1.784(5)
S4B C36B 1.765(5)
S4B C2B 1.772(4)
O1B C1B 1.377(5)
O1B C41B 1.430(5)
O2B C11B 1.377(5)
O2B C50B 1.427(6)
O3B C21B 1.366(5)
O3B C57B 1.435(5)
O4B C31B 1.380(5)
O4B C66B 1.465(6)
C1B C2B 1.396(6)
C1B C6B 1.400(6)
C2B C3B 1.385(6)
C3B C4B 1.392(6)
C3B H3F 0.9500
C4B C5B 1.393(6)
C4B C7B 1.519(6)
C5B C6B 1.375(6)
C5B H5B 0.9500
C7B C10B 1.529(6)
C7B C8B 1.533(6)
C7B C9B 1.539(6)
C8B H8G 0.9800
C8B H8H 0.9800
C8B H8I 0.9800
C9B H9G 0.9800
C9B H9H 0.9800
C9B H9I 0.9800
C10B H10G 0.9800
C10B H10H 0.9800
C10B H10I 0.9800
C11B C16B 1.385(6)
C11B C12B 1.396(6)
C12B C13B 1.401(6)
C13B C14B 1.384(6)
C13B H13B 0.9500
C14B C15B 1.387(6)
C14B C17B 1.542(6)
C15B C16B 1.397(6)
C15B H15B 0.9500
C17B C18B 1.491(7)
C17B C19B 1.493(7)
C17B C20B 1.524(7)
C18B H18J 0.9800
C18B H18K 0.9800
C18B H18L 0.9800
C19B H19J 0.9800
C19B H19K 0.9800
C19B H19L 0.9800
C20B H20J 0.9800
C20B H20K 0.9800
C20B H20L 0.9800
C21B C26B 1.404(6)
C21B C22B 1.404(6)
C22B C23B 1.379(6)
C23B C24B 1.401(6)
C23B H23B 0.9500
C24B C25B 1.385(6)
C24B C27B 1.535(6)
C25B C26B 1.396(6)
C25B H25B 0.9500
C27B C30B 1.514(6)
C27B C29B 1.528(7)
C27B C28B 1.534(7)
C28B H28G 0.9800
C28B H28H 0.9800
C28B H28I 0.9800
C29B H29G 0.9800
C29B H29H 0.9800
C29B H29I 0.9800
C30B H30G 0.9800
C30B H30H 0.9800
C30B H30I 0.9800
C31B C32B 1.385(6)
C31B C36B 1.402(6)
C32B C33B 1.390(6)
C33B C34B 1.389(6)
C33B H33B 0.9500
C34B C35B 1.399(6)
C34B C37B 1.530(6)
C35B C36B 1.389(6)
C35B H35B 0.9500
C37B C39B 1.520(6)
C37B C38B 1.524(6)
C37B C40B 1.540(7)
C38B H38J 0.9800
C38B H38K 0.9800
C38B H38L 0.9800
C39B H39J 0.9800
C39B H39K 0.9800
C39B H39L 0.9800
C40B H40J 0.9800
C40B H40K 0.9800
C40B H40L 0.9800
C41B C42B 1.496(6)
C41B H41E 0.9900
C41B H41F 0.9900
C42B N1B 1.447(6)
C42B H42E 0.9900
C42B H42F 0.9900
N1B C43B 1.346(6)
N1B H1B 0.831(19)
C43B O5B 1.245(5)
C43B N2B 1.378(6)
N2B C44B 1.408(6)
N2B H2B 0.842(19)
C44B C45B 1.381(7)
C44B C49B 1.395(7)
C45B C46B 1.374(7)
C45B H45B 0.9500
C46B C47B 1.388(7)
C46B H46B 0.9500
C47B C48B 1.377(7)
C47B H47B 0.9500
C48B C49B 1.385(7)
C48B H48B 0.9500
C49B H49B 0.9500
C50B C51B 1.507(7)
C50B H50E 0.9900
C50B H50F 0.9900
C51B C52B 1.379(8)
C51B C56B 1.381(7)
C52B C53B 1.417(8)
C52B H52B 0.9500
C53B C54B 1.355(9)
C53B H53B 0.9500
C54B C55B 1.356(8)
C54B H54B 0.9500
C55B C56B 1.390(7)
C55B H55B 0.9500
C56B H56B 0.9500
C57B C58B 1.510(6)
C57B H57E 0.9900
C57B H57F 0.9900
C58B N3B 1.448(6)
C58B H58E 0.9900
C58B H58F 0.9900
N3B C59B 1.347(6)
N3B H3B 0.840(19)
C59B O6B 1.228(6)
C59B N4B 1.387(6)
N4B C60B 1.412(6)
N4B H4B 0.845(19)
C60B C61B 1.379(7)
C60B C65B 1.385(7)
C61B C62B 1.386(7)
C61B H61B 0.9500
C62B C63B 1.378(8)
C62B H62B 0.9500
C63B C64B 1.373(8)
C63B H63B 0.9500
C64B C65B 1.372(7)
C64B H64B 0.9500
C65B H65B 0.9500
C66B C67B 1.464(7)
C66B H66E 0.9900
C66B H66F 0.9900
C67B C68B 1.380(7)
C67B C72B 1.382(7)
C68B C69B 1.381(8)
C68B H68B 0.9500
C69B C70B 1.392(9)
C69B H69B 0.9500
C70B C71B 1.372(8)
C70B H70B 0.9500
C71B C72B 1.382(7)
C71B H71B 0.9500
C72B H72B 0.9500
S1C C12C 1.777(4)
S1C C6C 1.778(5)
S2C C16C 1.766(4)
S2C C22C 1.773(5)
S3C C32C 1.772(4)
S3C C26C 1.772(5)
S4C C36C 1.771(5)
S4C C2C 1.771(5)
O1C C1C 1.383(5)
O1C C41C 1.457(6)
O2C C11C 1.384(5)
O2C C50C 1.468(6)
O3C C21C 1.374(5)
O3C C57C 1.422(5)
O4C C31C 1.365(5)
O4C C66C 1.415(6)
C1C C6C 1.389(6)
C1C C2C 1.397(6)
C2C C3C 1.384(6)
C3C C4C 1.398(6)
C3C H3G 0.9500
C4C C5C 1.392(6)
C4C C7C 1.521(6)
C5C C6C 1.387(6)
C5C H5C 0.9500
C7C C8C 1.512(7)
C7C C10C 1.530(7)
C7C C9C 1.533(7)
C8C H8J 0.9800
C8C H8K 0.9800
C8C H8L 0.9800
C9C H9J 0.9800
C9C H9K 0.9800
C9C H9L 0.9800
C10C H10J 0.9800
C10C H10K 0.9800
C10C H10L 0.9800
C11C C12C 1.387(6)
C11C C16C 1.396(6)
C12C C13C 1.382(6)
C13C C14C 1.390(6)
C13C H13C 0.9500
C14C C15C 1.399(6)
C14C C17C 1.522(6)
C15C C16C 1.389(6)
C15C H15C 0.9500
C17C C18C 1.525(6)
C17C C20C 1.524(7)
C17C C19C 1.543(7)
C18C H18M 0.9800
C18C H18N 0.9800
C18C H18O 0.9800
C19C H19M 0.9800
C19C H19N 0.9800
C19C H19O 0.9800
C20C H20M 0.9800
C20C H20N 0.9800
C20C H20O 0.9800
C21C C22C 1.383(7)
C21C C26C 1.388(6)
C22C C23C 1.397(6)
C23C C24C 1.392(6)
C23C H23C 0.9500
C24C C25C 1.389(6)
C24C C27C 1.525(6)
C25C C26C 1.400(6)
C25C H25C 0.9500
C27C C28C 1.524(6)
C27C C29C 1.537(6)
C27C C30C 1.538(6)
C28C H28J 0.9800
C28C H28K 0.9800
C28C H28L 0.9800
C29C H29J 0.9800
C29C H29K 0.9800
C29C H29L 0.9800
C30C H30J 0.9800
C30C H30K 0.9800
C30C H30L 0.9800
C31C C32C 1.392(6)
C31C C36C 1.403(6)
C32C C33C 1.382(6)
C33C C34C 1.401(6)
C33C H33C 0.9500
C34C C35C 1.394(6)
C34C C37C 1.517(7)
C35C C36C 1.381(7)
C35C H35C 0.9500
C37C C38C 1.523(6)
C37C C39C 1.527(7)
C37C C40C 1.537(7)
C38C H38M 0.9800
C38C H38N 0.9800
C38C H38O 0.9800
C39C H39M 0.9800
C39C H39N 0.9800
C39C H39O 0.9800
C40C H40M 0.9800
C40C H40N 0.9800
C40C H40O 0.9800
C41C C42C 1.492(7)
C41C H41G 0.9900
C41C H41H 0.9900
C42C N1C 1.442(6)
C42C H42G 0.9900
C42C H42H 0.9900
N1C C43C 1.370(6)
N1C H1C 0.85(2)
C43C O5C 1.232(6)
C43C N2C 1.369(6)
N2C C44C 1.400(6)
N2C H2C 0.84(2)
C44C C49C 1.391(7)
C44C C45C 1.393(7)
C45C C46C 1.375(7)
C45C H45C 0.9500
C46C C47C 1.371(8)
C46C H46C 0.9500
C47C C48C 1.375(8)
C47C H47C 0.9500
C48C C49C 1.383(8)
C48C H48C 0.9500
C49C H49C 0.9500
C50C C51C 1.486(7)
C50C H50G 0.9900
C50C H50H 0.9900
C51C C56C 1.384(7)
C51C C52C 1.393(7)
C52C C53C 1.373(7)
C52C H52C 0.9500
C53C C54C 1.378(8)
C53C H53C 0.9500
C54C C55C 1.389(8)
C54C H54C 0.9500
C55C C56C 1.383(7)
C55C H55C 0.9500
C56C H56C 0.9500
C57C C58C 1.525(6)
C57C H57G 0.9900
C57C H57H 0.9900
C58C N3C 1.456(6)
C58C H58G 0.9900
C58C H58H 0.9900
N3C C59C 1.353(6)
N3C H3C 0.834(19)
C59C O6C 1.239(5)
C59C N4C 1.362(6)
N4C C60C 1.407(6)
N4C H4C 0.836(19)
C60C C65C 1.385(7)
C60C C61C 1.404(7)
C61C C62C 1.376(7)
C61C H61C 0.9500
C62C C63C 1.387(7)
C62C H62C 0.9500
C63C C64C 1.372(7)
C63C H63C 0.9500
C64C C65C 1.369(7)
C64C H64C 0.9500
C65C H65C 0.9500
C66C C67C 1.503(7)
C66C H66G 0.9900
C66C H66H 0.9900
C67C C72C 1.391(7)
C67C C68C 1.392(7)
C68C C69C 1.372(7)
C68C H68C 0.9500
C69C C70C 1.385(7)
C69C H69C 0.9500
C70C C71C 1.372(7)
C70C H70C 0.9500
C71C C72C 1.369(7)
C71C H71C 0.9500
C72C H72C 0.9500
N5 C85 1.503(6)
N5 C77 1.515(6)
N5 C81 1.516(6)
N5 C73 1.527(6)
C73 C74 1.514(7)
C73 H73A 0.9900
C73 H73B 0.9900
C74 C75 1.524(7)
C74 H74A 0.9900
C74 H74B 0.9900
C75 C76 1.515(7)
C75 H75A 0.9900
C75 H75B 0.9900
C76 H76A 0.9800
C76 H76B 0.9800
C76 H76C 0.9800
C77 C78 1.521(6)
C77 H77A 0.9900
C77 H77B 0.9900
C78 C79 1.527(7)
C78 H78A 0.9900
C78 H78B 0.9900
C79 C80 1.514(7)
C79 H79A 0.9900
C79 H79B 0.9900
C80 H80A 0.9800
C80 H80B 0.9800
C80 H80C 0.9800
C81 C82 1.513(7)
C81 H81A 0.9900
C81 H81B 0.9900
C82 C83 1.530(7)
C82 H82A 0.9900
C82 H82B 0.9900
C83 C84 1.525(7)
C83 H83A 0.9900
C83 H83B 0.9900
C84 H84A 0.9800
C84 H84B 0.9800
C84 H84C 0.9800
C85 C86 1.523(7)
C85 H85A 0.9900
C85 H85B 0.9900
C86 C87 1.512(8)
C86 H86A 0.9900
C86 H86B 0.9900
C87 C88 1.287(13)
C87 H87A 0.9900
C87 H87B 0.9900
C88 H88A 0.9800
C88 H88B 0.9800
C88 H88C 0.9800
N6 C89 1.506(6)
N6 C97 1.513(6)
N6 C101 1.522(6)
N6 C93 1.524(6)
C89 C90 1.493(8)
C89 H89A 0.9900
C89 H89B 0.9900
C90 C91 1.520(10)
C90 H90A 0.9900
C90 H90B 0.9900
C91 C92 1.200(12)
C91 H91A 0.9900
C91 H91B 0.9900
C92 H92A 0.9800
C92 H92B 0.9800
C92 H92C 0.9800
C93 C94 1.517(7)
C93 H93A 0.9900
C93 H93B 0.9900
C94 C95 1.520(7)
C94 H94A 0.9900
C94 H94B 0.9900
C95 C96 1.513(7)
C95 H95A 0.9900
C95 H95B 0.9900
C96 H96A 0.9800
C96 H96B 0.9800
C96 H96C 0.9800
C97 C98 1.505(7)
C97 H97A 0.9900
C97 H97B 0.9900
C98 C99 1.521(8)
C98 H98A 0.9900
C98 H98B 0.9900
C99 C100 1.483(9)
C99 H99A 0.9900
C99 H99B 0.9900
C100 H10M 0.9800
C100 H10N 0.9800
C100 H10O 0.9800
C101 C102 1.526(7)
C101 H10P 0.9900
C101 H10Q 0.9900
C102 C103 1.529(7)
C102 H10R 0.9900
C102 H10S 0.9900
C103 C104 1.506(8)
C103 H10T 0.9900
C103 H10U 0.9900
C104 H10V 0.9800
C104 H10W 0.9800
C104 H10X 0.9800
C105 Cl3 1.655(11)
C105 Cl5 1.650(9)
C105 Cl4 1.766(9)
C105 H105 1.0000
C15X Cl5X 1.698(17)
C15X Cl3X 1.713(16)
C15X Cl4X 1.741(16)
C15X H15X 1.0000
N19 C106 1.218(14)
C106 C107 1.413(16)
C107 H17J 0.9800
C107 H17K 0.9800
C107 H17L 0.9800
N20 C108 1.230(18)
C108 C109 1.490(18)
C109 H19P 0.9800
C109 H19Q 0.9800
C109 H19R 0.9800

loop_
_geom_hbond_atom_site_label_D
_geom_hbond_atom_site_label_H
_geom_hbond_atom_site_label_A
_geom_hbond_distance_DH
_geom_hbond_distance_HA
_geom_hbond_distance_DA
_geom_hbond_angle_DHA
N1 H1 Cl1 0.846(19) 2.26(2) 3.103(5) 174(4)
N2 H2 Cl1 0.84(2) 2.81(3) 3.559(5) 148(5)
N3 H3 O5 0.849(19) 2.13(3) 2.886(5) 149(5)
N4 H4 O5 0.849(19) 2.17(3) 2.937(5) 150(5)
N1A H1A O6A 0.84(2) 2.15(3) 2.906(5) 151(5)
N2A H2A O6A 0.85(2) 2.20(3) 3.004(5) 160(5)
N3A H3A Cl1 0.844(19) 2.87(3) 3.610(4) 148(4)
N4A H4A Cl1 0.840(19) 2.30(2) 3.125(4) 168(5)
N1B H1B Cl2 0.831(19) 2.35(2) 3.160(4) 167(5)
N2B H2B Cl2 0.842(19) 2.60(2) 3.412(4) 162(5)
N3B H3B O5B 0.840(19) 2.30(3) 3.060(5) 150(4)
N4B H4B O5B 0.845(19) 2.17(2) 2.975(5) 159.8(16)
N1C H1C O6C 0.85(2) 2.31(3) 3.051(5) 147(5)
N2C H2C O6C 0.84(2) 2.27(3) 3.035(5) 151(5)
N3C H3C Cl2 0.834(19) 3.34(4) 3.977(4) 136(4)
N4C H4C Cl2 0.836(19) 2.34(2) 3.165(4) 168(5)

loop_
_geom_torsion_atom_site_label_1
_geom_torsion_atom_site_label_2
_geom_torsion_atom_site_label_3
_geom_torsion_atom_site_label_4
_geom_torsion
C41 O1 C1 C6 -95.5(5)
C41 O1 C1 C2 84.1(5)
O1 C1 C2 C3 179.9(4)
C6 C1 C2 C3 -0.6(7)
O1 C1 C2 S4 -9.7(6)
C6 C1 C2 S4 169.8(3)
C36 S4 C2 C3 -148.3(3)
C36 S4 C2 C1 41.0(5)
C1 C2 C3 C4 1.5(7)
S4 C2 C3 C4 -169.8(4)
C2 C3 C4 C5 -1.8(7)
C2 C3 C4 C7 174.9(4)
C3 C4 C5 C6 1.2(7)
C7 C4 C5 C6 -175.6(4)
C4 C5 C6 C1 -0.3(7)
C4 C5 C6 S1 168.7(3)
O1 C1 C6 C5 179.6(4)
C2 C1 C6 C5 0.0(7)
O1 C1 C6 S1 11.1(6)
C2 C1 C6 S1 -168.5(3)
C12 S1 C6 C5 135.0(4)
C12 S1 C6 C1 -56.1(4)
C3 C4 C7 C8 139.3(4)
C5 C4 C7 C8 -44.1(6)
C3 C4 C7 C9 -101.3(5)
C5 C4 C7 C9 75.2(5)
C3 C4 C7 C10 18.0(6)
C5 C4 C7 C10 -165.4(4)
C50 O2 C11 C12 -96.0(5)
C50 O2 C11 C16 83.8(5)
O2 C11 C12 C13 -179.7(4)
C16 C11 C12 C13 0.6(6)
O2 C11 C12 S1 11.4(6)
C16 C11 C12 S1 -168.4(3)
C6 S1 C12 C11 -44.1(4)
C6 S1 C12 C13 146.5(3)
C11 C12 C13 C14 -2.9(7)
S1 C12 C13 C14 167.1(3)
C12 C13 C14 C15 2.5(6)
C12 C13 C14 C17 -179.4(4)
C13 C14 C15 C16 0.1(7)
C17 C14 C15 C16 -177.9(4)
O2 C11 C16 C15 -177.7(4)
C12 C11 C16 C15 2.0(6)
O2 C11 C16 S2 -3.4(6)
C12 C11 C16 S2 176.4(3)
C14 C15 C16 C11 -2.4(7)
C14 C15 C16 S2 -177.2(3)
C22 S2 C16 C11 48.2(4)
C22 S2 C16 C15 -137.3(4)
C15 C14 C17 C18X 107.9(8)
C13 C14 C17 C18X -70.1(8)
C15 C14 C17 C20 -59.5(7)
C13 C14 C17 C20 122.5(6)
C15 C14 C17 C18 63.4(7)
C13 C14 C17 C18 -114.5(6)
C15 C14 C17 C20X -15.2(8)
C13 C14 C17 C20X 166.8(7)
C15 C14 C17 C19X -130.7(6)
C13 C14 C17 C19X 51.3(7)
C15 C14 C17 C19 179.6(5)
C13 C14 C17 C19 1.6(7)
C57 O3 C21 C22 -141.5(4)
C57 O3 C21 C26 47.2(6)
O3 C21 C22 C23 -168.2(4)
C26 C21 C22 C23 3.9(7)
O3 C21 C22 S2 5.5(6)
C26 C21 C22 S2 177.7(3)
C16 S2 C22 C23 -131.5(4)
C16 S2 C22 C21 54.4(4)
C21 C22 C23 C24 0.5(7)
S2 C22 C23 C24 -173.5(3)
C22 C23 C24 C25 -3.0(7)
C22 C23 C24 C27 177.5(4)
C23 C24 C25 C26 1.1(7)
C27 C24 C25 C26 -179.4(4)
C24 C25 C26 C21 3.4(7)
C24 C25 C26 S3 173.6(4)
O3 C21 C26 C25 165.4(4)
C22 C21 C26 C25 -5.7(6)
O3 C21 C26 S3 -3.8(7)
C22 C21 C26 S3 -174.9(3)
C32 S3 C26 C25 116.3(4)
C32 S3 C26 C21 -74.0(4)
C25 C24 C27 C30 -63.7(5)
C23 C24 C27 C30 115.8(5)
C25 C24 C27 C29 176.5(4)
C23 C24 C27 C29 -4.0(6)
C25 C24 C27 C28 56.1(5)
C23 C24 C27 C28 -124.4(5)
C66 O4 C31 C32 -70.2(5)
C66 O4 C31 C36 114.5(4)
O4 C31 C32 C33 -177.5(4)
C36 C31 C32 C33 -2.1(6)
O4 C31 C32 S3 4.4(6)
C36 C31 C32 S3 179.8(3)
C26 S3 C32 C31 -39.5(4)
C26 S3 C32 C33 142.4(3)
C31 C32 C33 C34 0.3(7)
S3 C32 C33 C34 178.6(3)
C32 C33 C34 C35 2.5(6)
C32 C33 C34 C37 -179.8(4)
C33 C34 C35 C36 -3.5(6)
C37 C34 C35 C36 178.9(4)
C34 C35 C36 C31 1.7(7)
C34 C35 C36 S4 -171.9(3)
O4 C31 C36 C35 176.8(4)
C32 C31 C36 C35 1.2(6)
O4 C31 C36 S4 -9.9(6)
C32 C31 C36 S4 174.5(3)
C2 S4 C36 C35 -130.8(4)
C2 S4 C36 C31 55.6(4)
C35 C34 C37 C39X -61.5(13)
C33 C34 C37 C39X 120.9(12)
C35 C34 C37 C39 -123.4(5)
C33 C34 C37 C39 59.1(6)
C35 C34 C37 C38 115.3(5)
C33 C34 C37 C38 -62.2(5)
C35 C34 C37 C40 -4.4(6)
C33 C34 C37 C40 178.0(4)
C35 C34 C37 C40X 63.1(13)
C33 C34 C37 C40X -114.5(13)
C35 C34 C37 C38X 175.9(13)
C33 C34 C37 C38X -1.6(13)
C1 O1 C41 C42 176.8(4)
O1 C41 C42 N1 162.7(4)
C41 C42 N1 C43 175.9(5)
C42 N1 C43 O5 -12.9(8)
C42 N1 C43 N2 167.4(5)
O5 C43 N2 C44 8.9(8)
N1 C43 N2 C44 -171.4(5)
C43 N2 C44 C45 -52.2(7)
C43 N2 C44 C49 129.3(6)
C49 C44 C45 C46 -0.6(8)
N2 C44 C45 C46 -179.0(5)
C44 C45 C46 C47 0.1(9)
C45 C46 C47 C48 0.9(9)
C46 C47 C48 C49 -1.5(8)
C45 C44 C49 C48 0.0(8)
N2 C44 C49 C48 178.5(5)
C47 C48 C49 C44 1.0(8)
C11 O2 C50 C51 -177.5(4)
O2 C50 C51 C52 156.9(4)
O2 C50 C51 C56 -25.4(6)
C56 C51 C52 C53 -3.1(7)
C50 C51 C52 C53 174.7(5)
C51 C52 C53 C54 0.8(8)
C52 C53 C54 C55 1.2(8)
C53 C54 C55 C56 -1.0(8)
C54 C55 C56 C51 -1.3(7)
C52 C51 C56 C55 3.3(7)
C50 C51 C56 C55 -174.4(5)
C21 O3 C57 C58 155.5(4)
O3 C57 C58 N3 159.1(4)
C57 C58 N3 C59 -85.1(5)
C58 N3 C59 O6 6.5(7)
C58 N3 C59 N4 -171.9(4)
O6 C59 N4 C60 16.5(8)
N3 C59 N4 C60 -165.1(4)
C59 N4 C60 C61 -31.2(8)
C59 N4 C60 C65 150.6(5)
C65 C60 C61 C62 -2.2(8)
N4 C60 C61 C62 179.7(5)
C60 C61 C62 C63 1.5(9)
C61 C62 C63 C64 -0.3(9)
C62 C63 C64 C65 -0.2(9)
C63 C64 C65 C60 -0.6(8)
C61 C60 C65 C64 1.8(8)
N4 C60 C65 C64 180.0(5)
C31 O4 C66 C67 -70.8(5)
O4 C66 C67 C72 -93.3(6)
O4 C66 C67 C68 90.6(5)
C72 C67 C68 C69 0.1(7)
C66 C67 C68 C69 176.3(5)
C67 C68 C69 C70 0.5(8)
C68 C69 C70 C71 -1.3(9)
C69 C70 C71 C72 1.4(9)
C68 C67 C72 C71 0.1(8)
C66 C67 C72 C71 -176.0(5)
C70 C71 C72 C67 -0.8(8)
C41A O1A C1A C6A -91.1(5)
C41A O1A C1A C2A 87.5(5)
O1A C1A C2A C3A -175.1(4)
C6A C1A C2A C3A 3.6(7)
O1A C1A C2A S4A -1.7(6)
C6A C1A C2A S4A 177.0(3)
C36A S4A C2A C3A -115.2(4)
C36A S4A C2A C1A 71.4(4)
C1A C2A C3A C4A -1.9(7)
S4A C2A C3A C4A -175.4(4)
C2A C3A C4A C5A -2.0(7)
C2A C3A C4A C7A 177.0(4)
C3A C4A C5A C6A 4.2(7)
C7A C4A C5A C6A -174.8(4)
O1A C1A C6A C5A 177.2(4)
C2A C1A C6A C5A -1.4(7)
O1A C1A C6A S1A 4.3(6)
C2A C1A C6A S1A -174.3(3)
C4A C5A C6A C1A -2.5(7)
C4A C5A C6A S1A 170.7(4)
C12A S1A C6A C1A -51.5(4)
C12A S1A C6A C5A 135.5(4)
C5A C4A C7A C9A -7.9(7)
C3A C4A C7A C9A 173.1(5)
C5A C4A C7A C10A -128.9(5)
C3A C4A C7A C10A 52.2(6)
C5A C4A C7A C8A 112.3(5)
C3A C4A C7A C8A -66.6(6)
C50A O2A C11A C16A 90.5(6)
C50A O2A C11A C12A -89.2(5)
O2A C11A C12A C13A 179.7(4)
C16A C11A C12A C13A 0.0(7)
O2A C11A C12A S1A 4.7(6)
C16A C11A C12A S1A -174.9(4)
C6A S1A C12A C13A 130.1(4)
C6A S1A C12A C11A -54.8(4)
C11A C12A C13A C14A -0.2(7)
S1A C12A C13A C14A 175.0(4)
C12A C13A C14A C15A 1.2(7)
C12A C13A C14A C17A -178.4(5)
C13A C14A C15A C16A -2.0(7)
C17A C14A C15A C16A 177.6(5)
C14A C15A C16A C11A 1.9(7)
C14A C15A C16A S2A -171.4(4)
O2A C11A C16A C15A 179.5(4)
C12A C11A C16A C15A -0.9(7)
O2A C11A C16A S2A -7.9(7)
C12A C11A C16A S2A 171.8(4)
C22A S2A C16A C15A -145.9(4)
C22A S2A C16A C11A 41.1(5)
C13A C14A C17A C20A -140.1(6)
C15A C14A C17A C20A 40.4(7)
C13A C14A C17A C18A -11.8(8)
C15A C14A C17A C18A 168.6(6)
C13A C14A C17A C19A 104.8(6)
C15A C14A C17A C19A -74.7(6)
C57A O3A C21A C26A -98.2(5)
C57A O3A C21A C22A 87.7(5)
O3A C21A C22A C23A 172.5(4)
C26A C21A C22A C23A -1.8(7)
O3A C21A C22A S2A -15.4(6)
C26A C21A C22A S2A 170.3(4)
C16A S2A C22A C21A 57.3(5)
C16A S2A C22A C23A -130.2(4)
C21A C22A C23A C24A 1.1(7)
S2A C22A C23A C24A -171.5(4)
C22A C23A C24A C25A -0.4(7)
C22A C23A C24A C27A 179.3(4)
C23A C24A C25A C26A 0.5(7)
C27A C24A C25A C26A -179.2(4)
O3A C21A C26A C25A -172.3(4)
C22A C21A C26A C25A 1.9(7)
O3A C21A C26A S3A 17.3(7)
C22A C21A C26A S3A -168.5(4)
C24A C25A C26A C21A -1.3(7)
C24A C25A C26A S3A 170.1(4)
C32A S3A C26A C21A -40.2(5)
C32A S3A C26A C25A 148.9(4)
C25A C24A C27A C30A -29.8(7)
C23A C24A C27A C30A 150.5(5)
C25A C24A C27A C29A 93.7(6)
C23A C24A C27A C29A -86.1(6)
C25A C24A C27A C28A -147.8(5)
C23A C24A C27A C28A 32.5(6)
C66A O4A C31A C36A 123.8(4)
C66A O4A C31A C32A -60.4(6)
O4A C31A C32A C33A 178.6(4)
C36A C31A C32A C33A -5.6(7)
O4A C31A C32A S3A 2.9(7)
C36A C31A C32A S3A 178.8(3)
C26A S3A C32A C33A 126.0(4)
C26A S3A C32A C31A -58.1(4)
C31A C32A C33A C34A 2.3(7)
S3A C32A C33A C34A 178.3(4)
C32A C33A C34A C35A 2.6(7)
C32A C33A C34A C37A -177.9(4)
C33A C34A C35A C36A -4.2(7)
C37A C34A C35A C36A 176.3(4)
C34A C35A C36A C31A 0.9(7)
C34A C35A C36A S4A -171.1(4)
O4A C31A C36A C35A -179.8(4)
C32A C31A C36A C35A 4.1(7)
O4A C31A C36A S4A -8.7(6)
C32A C31A C36A S4A 175.2(3)
C2A S4A C36A C35A -146.3(4)
C2A S4A C36A C31A 42.1(5)
C33A C34A C37A C40A -128.4(5)
C35A C34A C37A C40A 51.0(6)
C33A C34A C37A C38A -6.6(6)
C35A C34A C37A C38A 172.9(4)
C33A C34A C37A C39A 111.9(5)
C35A C34A C37A C39A -68.6(5)
C1A O1A C41A C42A 165.6(4)
O1A C41A C42A N1A 72.7(6)
C41A C42A N1A C43A 98.0(6)
C42A N1A C43A O5A -16.5(7)
C42A N1A C43A N2A 163.4(4)
O5A C43A N2A C44A 11.9(8)
N1A C43A N2A C44A -167.9(4)
C43A N2A C44A C49A 142.2(6)
C43A N2A C44A C45A -36.7(7)
C49A C44A C45A C46A -1.9(8)
N2A C44A C45A C46A 177.0(5)
C44A C45A C46A C47A 0.5(10)
C45A C46A C47A C48A 1.5(13)
C46A C47A C48A C49A -2.1(14)
C45A C44A C49A C48A 1.3(10)
N2A C44A C49A C48A -177.6(7)
C47A C48A C49A C44A 0.7(13)
C11A O2A C50A C51A 178.3(4)
O2A C50A C51A C52A -177.0(5)
O2A C50A C51A C56A 2.9(7)
C56A C51A C52A C53A 0.6(9)
C50A C51A C52A C53A -179.5(5)
C51A C52A C53A C54A -0.9(10)
C52A C53A C54A C55A 1.3(10)
C53A C54A C55A C56A -1.5(10)
C54A C55A C56A C51A 1.2(9)
C52A C51A C56A C55A -0.8(8)
C50A C51A C56A C55A 179.4(5)
C21A O3A C57A C58A -173.4(4)
O3A C57A C58A N3A 179.8(4)
C57A C58A N3A C59A -171.2(4)
C58A N3A C59A O6A 1.4(7)
C58A N3A C59A N4A -178.5(4)
O6A C59A N4A C60A 9.3(8)
N3A C59A N4A C60A -170.8(4)
C59A N4A C60A C65A -165.0(5)
C59A N4A C60A C61A 19.6(8)
C65A C60A C61A C62A 1.1(7)
N4A C60A C61A C62A 176.4(4)
C60A C61A C62A C63A -1.0(7)
C61A C62A C63A C64A 0.4(8)
C62A C63A C64A C65A 0.0(8)
C63A C64A C65A C60A 0.1(8)
C61A C60A C65A C64A -0.7(7)
N4A C60A C65A C64A -176.2(4)
C31A O4A C66A C67A -39.3(6)
O4A C66A C67A C68A -49.7(6)
O4A C66A C67A C72A 132.0(5)
C72A C67A C68A C69A -1.3(7)
C66A C67A C68A C69A -179.6(5)
C67A C68A C69A C70A 1.9(8)
C68A C69A C70A C71A -0.7(8)
C69A C70A C71A C72A -1.2(8)
C70A C71A C72A C67A 1.8(8)
C68A C67A C72A C71A -0.6(7)
C66A C67A C72A C71A 177.8(5)
C41B O1B C1B C2B 85.1(5)
C41B O1B C1B C6B -92.6(5)
O1B C1B C2B C3B -176.3(4)
C6B C1B C2B C3B 1.4(7)
O1B C1B C2B S4B -8.7(6)
C6B C1B C2B S4B 169.0(4)
C36B S4B C2B C3B -147.1(4)
C36B S4B C2B C1B 44.9(5)
C1B C2B C3B C4B -0.2(7)
S4B C2B C3B C4B -169.0(4)
C2B C3B C4B C5B -2.1(7)
C2B C3B C4B C7B 175.8(4)
C3B C4B C5B C6B 3.3(7)
C7B C4B C5B C6B -174.7(4)
C4B C5B C6B C1B -2.1(7)
C4B C5B C6B S1B 166.1(4)
O1B C1B C6B C5B 177.4(4)
C2B C1B C6B C5B -0.3(7)
O1B C1B C6B S1B 9.9(6)
C2B C1B C6B S1B -167.9(3)
C12B S1B C6B C5B 136.9(4)
C12B S1B C6B C1B -55.1(4)
C3B C4B C7B C10B -5.8(6)
C5B C4B C7B C10B 172.1(4)
C3B C4B C7B C8B -124.3(5)
C5B C4B C7B C8B 53.6(5)
C3B C4B C7B C9B 116.6(5)
C5B C4B C7B C9B -65.5(5)
C50B O2B C11B C16B 89.8(5)
C50B O2B C11B C12B -91.1(5)
O2B C11B C12B C13B -178.8(4)
C16B C11B C12B C13B 0.3(6)
O2B C11B C12B S1B 11.1(6)
C16B C11B C12B S1B -169.8(3)
C6B S1B C12B C11B -43.3(4)
C6B S1B C12B C13B 146.2(3)
C11B C12B C13B C14B -1.7(7)
S1B C12B C13B C14B 169.3(3)
C12B C13B C14B C15B 2.4(7)
C12B C13B C14B C17B 179.8(4)
C13B C14B C15B C16B -1.9(7)
C17B C14B C15B C16B -179.4(4)
O2B C11B C16B C15B 179.2(4)
C12B C11B C16B C15B 0.1(6)
O2B C11B C16B S2B -6.4(6)
C12B C11B C16B S2B 174.5(3)
C14B C15B C16B C11B 0.7(7)
C14B C15B C16B S2B -174.0(3)
C22B S2B C16B C11B 46.5(4)
C22B S2B C16B C15B -139.1(4)
C13B C14B C17B C18B 21.7(7)
C15B C14B C17B C18B -161.1(5)
C13B C14B C17B C19B -101.6(6)
C15B C14B C17B C19B 75.7(6)
C13B C14B C17B C20B 139.1(5)
C15B C14B C17B C20B -43.6(6)
C57B O3B C21B C26B 52.8(7)
C57B O3B C21B C22B -136.5(4)
O3B C21B C22B C23B -167.5(4)
C26B C21B C22B C23B 4.2(7)
O3B C21B C22B S2B 5.3(6)
C26B C21B C22B S2B 177.1(3)
C16B S2B C22B C23B -129.1(4)
C16B S2B C22B C21B 57.7(4)
C21B C22B C23B C24B -0.2(7)
S2B C22B C23B C24B -173.4(4)
C22B C23B C24B C25B -3.9(7)
C22B C23B C24B C27B 173.6(4)
C23B C24B C25B C26B 4.2(7)
C27B C24B C25B C26B -173.3(4)
C24B C25B C26B C21B -0.3(7)
C24B C25B C26B S3B 169.3(4)
O3B C21B C26B C25B 166.7(4)
C22B C21B C26B C25B -3.9(7)
O3B C21B C26B S3B -1.9(7)
C22B C21B C26B S3B -172.6(3)
C32B S3B C26B C25B 118.0(4)
C32B S3B C26B C21B -72.9(4)
C25B C24B C27B C30B -38.9(6)
C23B C24B C27B C30B 143.6(4)
C25B C24B C27B C29B 80.0(6)
C23B C24B C27B C29B -97.5(5)
C25B C24B C27B C28B -159.7(5)
C23B C24B C27B C28B 22.9(6)
C66B O4B C31B C32B -80.1(5)
C66B O4B C31B C36B 97.0(5)
O4B C31B C32B C33B 168.4(4)
C36B C31B C32B C33B -8.7(6)
O4B C31B C32B S3B -8.4(6)
C36B C31B C32B S3B 174.5(3)
C26B S3B C32B C31B -47.1(4)
C26B S3B C32B C33B 136.0(3)
C31B C32B C33B C34B 1.7(7)
S3B C32B C33B C34B 178.7(3)
C32B C33B C34B C35B 6.2(6)
C32B C33B C34B C37B -175.3(4)
C33B C34B C35B C36B -7.1(6)
C37B C34B C35B C36B 174.4(4)
C34B C35B C36B C31B 0.2(7)
C34B C35B C36B S4B -171.8(3)
O4B C31B C36B C35B -169.4(4)
C32B C31B C36B C35B 7.8(6)
O4B C31B C36B S4B 2.2(5)
C32B C31B C36B S4B 179.4(3)
C2B S4B C36B C35B -127.8(4)
C2B S4B C36B C31B 60.4(4)
C33B C34B C37B C39B -0.4(6)
C35B C34B C37B C39B 178.0(4)
C33B C34B C37B C38B -122.0(5)
C35B C34B C37B C38B 56.4(5)
C33B C34B C37B C40B 120.0(5)
C35B C34B C37B C40B -61.6(5)
C1B O1B C41B C42B 175.4(4)
O1B C41B C42B N1B 164.3(4)
C41B C42B N1B C43B -173.1(4)
C42B N1B C43B O5B -21.0(7)
C42B N1B C43B N2B 160.1(4)
O5B C43B N2B C44B 6.7(7)
N1B C43B N2B C44B -174.3(4)
C43B N2B C44B C45B -49.3(7)
C43B N2B C44B C49B 132.5(5)
C49B C44B C45B C46B -0.7(8)
N2B C44B C45B C46B -179.0(5)
C44B C45B C46B C47B -0.1(8)
C45B C46B C47B C48B 1.0(8)
C46B C47B C48B C49B -1.0(8)
C47B C48B C49B C44B 0.3(8)
C45B C44B C49B C48B 0.6(7)
N2B C44B C49B C48B 178.9(4)
C11B O2B C50B C51B -179.9(4)
O2B C50B C51B C52B 173.6(5)
O2B C50B C51B C56B -8.1(7)
C56B C51B C52B C53B -0.3(9)
C50B C51B C52B C53B 178.0(5)
C51B C52B C53B C54B 0.2(10)
C52B C53B C54B C55B -0.1(10)
C53B C54B C55B C56B 0.0(9)
C52B C51B C56B C55B 0.2(8)
C50B C51B C56B C55B -178.0(5)
C54B C55B C56B C51B -0.1(8)
C21B O3B C57B C58B 153.9(4)
O3B C57B C58B N3B 161.6(4)
C57B C58B N3B C59B -81.2(6)
C58B N3B C59B O6B 9.3(7)
C58B N3B C59B N4B -170.7(4)
O6B C59B N4B C60B 15.9(8)
N3B C59B N4B C60B -164.1(4)
C59B N4B C60B C61B -31.4(7)
C59B N4B C60B C65B 149.2(5)
C65B C60B C61B C62B -3.0(7)
N4B C60B C61B C62B 177.7(5)
C60B C61B C62B C63B 1.9(8)
C61B C62B C63B C64B 0.1(9)
C62B C63B C64B C65B -0.9(8)
C63B C64B C65B C60B -0.3(8)
C61B C60B C65B C64B 2.2(7)
N4B C60B C65B C64B -178.4(4)
C31B O4B C66B C67B -160.2(4)
O4B C66B C67B C68B 66.2(7)
O4B C66B C67B C72B -116.3(5)
C72B C67B C68B C69B -0.3(8)
C66B C67B C68B C69B 177.2(6)
C67B C68B C69B C70B 1.3(10)
C68B C69B C70B C71B -2.1(10)
C69B C70B C71B C72B 1.9(9)
C70B C71B C72B C67B -0.8(8)
C68B C67B C72B C71B 0.0(8)
C66B C67B C72B C71B -177.5(5)
C41C O1C C1C C6C -89.8(5)
C41C O1C C1C C2C 87.6(5)
O1C C1C C2C C3C -172.3(4)
C6C C1C C2C C3C 5.2(6)
O1C C1C C2C S4C -3.8(6)
C6C C1C C2C S4C 173.7(3)
C36C S4C C2C C3C -132.5(3)
C36C S4C C2C C1C 58.6(4)
C1C C2C C3C C4C 0.1(7)
S4C C2C C3C C4C -169.2(3)
C2C C3C C4C C5C -4.8(6)
C2C C3C C4C C7C 173.4(4)
C3C C4C C5C C6C 4.5(6)
C7C C4C C5C C6C -173.7(4)
C4C C5C C6C C1C 0.7(7)
C4C C5C C6C S1C 171.6(3)
O1C C1C C6C C5C 171.9(4)
C2C C1C C6C C5C -5.6(6)
O1C C1C C6C S1C 1.7(6)
C2C C1C C6C S1C -175.9(3)
C12C S1C C6C C5C 134.3(4)
C12C S1C C6C C1C -55.0(4)
C5C C4C C7C C8C -125.4(5)
C3C C4C C7C C8C 56.5(6)
C5C C4C C7C C10C 114.4(5)
C3C C4C C7C C10C -63.7(6)
C5C C4C C7C C9C -2.6(7)
C3C C4C C7C C9C 179.3(5)
C50C O2C C11C C12C -85.5(5)
C50C O2C C11C C16C 90.5(5)
O2C C11C C12C C13C 167.5(4)
C16C C11C C12C C13C -8.6(7)
O2C C11C C12C S1C -6.2(6)
C16C C11C C12C S1C 177.7(3)
C6C S1C C12C C13C 129.6(4)
C6C S1C C12C C11C -56.6(4)
C11C C12C C13C C14C 4.5(7)
S1C C12C C13C C14C 178.5(4)
C12C C13C C14C C15C 2.6(7)
C12C C13C C14C C17C -174.6(4)
C13C C14C C15C C16C -5.7(7)
C17C C14C C15C C16C 171.4(4)
C14C C15C C16C C11C 1.7(7)
C14C C15C C16C S2C -168.5(4)
O2C C11C C16C C15C -170.6(4)
C12C C11C C16C C15C 5.6(7)
O2C C11C C16C S2C -0.8(6)
C12C C11C C16C S2C 175.3(3)
C22C S2C C16C C15C -124.7(4)
C22C S2C C16C C11C 65.4(4)
C13C C14C C17C C18C -164.7(4)
C15C C14C C17C C18C 18.3(6)
C13C C14C C17C C20C -43.9(6)
C15C C14C C17C C20C 139.0(5)
C13C C14C C17C C19C 74.3(5)
C15C C14C C17C C19C -102.7(5)
C57C O3C C21C C22C 101.5(5)
C57C O3C C21C C26C -83.5(5)
O3C C21C C22C C23C 171.7(4)
C26C C21C C22C C23C -3.5(6)
O3C C21C C22C S2C -17.6(6)
C26C C21C C22C S2C 167.2(3)
C16C S2C C22C C21C 48.6(4)
C16C S2C C22C C23C -140.2(3)
C21C C22C C23C C24C 3.6(7)
S2C C22C C23C C24C -168.0(3)
C22C C23C C24C C25C -1.5(6)
C22C C23C C24C C27C 178.7(4)
C23C C24C C25C C26C -0.3(6)
C27C C24C C25C C26C 179.4(4)
O3C C21C C26C C25C -173.4(4)
C22C C21C C26C C25C 1.7(6)
O3C C21C C26C S3C 12.3(6)
C22C C21C C26C S3C -172.6(3)
C24C C25C C26C C21C 0.3(7)
C24C C25C C26C S3C 175.0(3)
C32C S3C C26C C21C -45.3(4)
C32C S3C C26C C25C 140.2(3)
C25C C24C C27C C28C -166.7(4)
C23C C24C C27C C28C 13.0(6)
C25C C24C C27C C29C 73.5(5)
C23C C24C C27C C29C -106.7(5)
C25C C24C C27C C30C -45.8(6)
C23C C24C C27C C30C 133.9(4)
C66C O4C C31C C32C -88.7(5)
C66C O4C C31C C36C 95.6(5)
O4C C31C C32C C33C -175.9(4)
C36C C31C C32C C33C -0.1(7)
O4C C31C C32C S3C 10.6(7)
C36C C31C C32C S3C -173.7(4)
C26C S3C C32C C33C 141.0(4)
C26C S3C C32C C31C -45.2(5)
C31C C32C C33C C34C 0.6(7)
S3C C32C C33C C34C 174.6(4)
C32C C33C C34C C35C 0.3(7)
C32C C33C C34C C37C 177.9(5)
C33C C34C C35C C36C -1.8(7)
C37C C34C C35C C36C -179.4(4)
C34C C35C C36C C31C 2.3(7)
C34C C35C C36C S4C -167.4(4)
O4C C31C C36C C35C 174.6(4)
C32C C31C C36C C35C -1.2(7)
O4C C31C C36C S4C -16.6(7)
C32C C31C C36C S4C 167.6(4)
C2C S4C C36C C35C -140.2(4)
C2C S4C C36C C31C 50.5(5)
C35C C34C C37C C38C -175.3(4)
C33C C34C C37C C38C 7.2(7)
C35C C34C C37C C39C -55.3(6)
C33C C34C C37C C39C 127.2(5)
C35C C34C C37C C40C 63.9(6)
C33C C34C C37C C40C -113.6(5)
C1C O1C C41C C42C 151.8(4)
O1C C41C C42C N1C 82.2(6)
C41C C42C N1C C43C 113.3(5)
C42C N1C C43C O5C -14.6(7)
C42C N1C C43C N2C 165.5(4)
O5C C43C N2C C44C 8.4(8)
N1C C43C N2C C44C -171.7(4)
C43C N2C C44C C49C -27.0(8)
C43C N2C C44C C45C 153.5(5)
C49C C44C C45C C46C 1.7(8)
N2C C44C C45C C46C -178.7(5)
C44C C45C C46C C47C -0.7(9)
C45C C46C C47C C48C -0.2(10)
C46C C47C C48C C49C 0.0(10)
C47C C48C C49C C44C 1.0(9)
C45C C44C C49C C48C -1.9(8)
N2C C44C C49C C48C 178.7(5)
C11C O2C C50C C51C -176.2(4)
O2C C50C C51C C56C -87.8(6)
O2C C50C C51C C52C 93.4(5)
C56C C51C C52C C53C 0.8(7)
C50C C51C C52C C53C 179.6(4)
C51C C52C C53C C54C -0.7(8)
C52C C53C C54C C55C -0.3(8)
C53C C54C C55C C56C 1.2(8)
C54C C55C C56C C51C -1.2(8)
C52C C51C C56C C55C 0.2(7)
C50C C51C C56C C55C -178.6(5)
C21C O3C C57C C58C 173.7(4)
O3C C57C C58C N3C -179.7(4)
C57C C58C N3C C59C -162.6(4)
C58C N3C C59C O6C 3.5(7)
C58C N3C C59C N4C -176.9(4)
O6C C59C N4C C60C 15.4(7)
N3C C59C N4C C60C -164.2(4)
C59C N4C C60C C65C -159.9(5)
C59C N4C C60C C61C 24.3(7)
C65C C60C C61C C62C 0.3(7)
N4C C60C C61C C62C 176.0(4)
C60C C61C C62C C63C -0.1(7)
C61C C62C C63C C64C -0.8(7)
C62C C63C C64C C65C 1.5(8)
C63C C64C C65C C60C -1.3(8)
C61C C60C C65C C64C 0.4(7)
N4C C60C C65C C64C -175.5(4)
C31C O4C C66C C67C 178.5(4)
O4C C66C C67C C72C -1.9(6)
O4C C66C C67C C68C 179.6(4)
C72C C67C C68C C69C 0.4(7)
C66C C67C C68C C69C 179.0(4)
C67C C68C C69C C70C 0.0(7)
C68C C69C C70C C71C -0.2(7)
C69C C70C C71C C72C 0.0(7)
C70C C71C C72C C67C 0.3(7)
C68C C67C C72C C71C -0.5(7)
C66C C67C C72C C71C -179.0(4)
C85 N5 C73 C74 -55.1(5)
C77 N5 C73 C74 -176.0(4)
C81 N5 C73 C74 63.2(5)
N5 C73 C74 C75 -176.0(4)
C73 C74 C75 C76 -175.2(4)
C85 N5 C77 C78 59.9(6)
C81 N5 C77 C78 -59.1(6)
C73 N5 C77 C78 -179.6(4)
N5 C77 C78 C79 -166.0(4)
C77 C78 C79 C80 73.1(6)
C85 N5 C81 C82 176.1(4)
C77 N5 C81 C82 -62.0(5)
C73 N5 C81 C82 55.1(5)
N5 C81 C82 C83 171.6(4)
C81 C82 C83 C84 -72.9(6)
C77 N5 C85 C86 55.4(5)
C81 N5 C85 C86 177.2(4)
C73 N5 C85 C86 -61.7(5)
N5 C85 C86 C87 175.7(5)
C85 C86 C87 C88 -87.1(12)
C97 N6 C89 C90 176.6(5)
C101 N6 C89 C90 54.8(6)
C93 N6 C89 C90 -61.6(6)
N6 C89 C90 C91 174.6(6)
C89 C90 C91 C92 -159.8(17)
C89 N6 C93 C94 -55.4(6)
C97 N6 C93 C94 63.6(6)
C101 N6 C93 C94 -175.4(4)
N6 C93 C94 C95 -170.0(4)
C93 C94 C95 C96 -179.2(5)
C89 N6 C97 C98 175.5(4)
C101 N6 C97 C98 -62.9(5)
C93 N6 C97 C98 54.3(6)
N6 C97 C98 C99 174.2(4)
C97 C98 C99 C100 -75.6(8)
C89 N6 C101 C102 63.1(6)
C97 N6 C101 C102 -56.1(6)
C93 N6 C101 C102 -177.2(4)
N6 C101 C102 C103 -168.1(4)
C101 C102 C103 C104 72.5(6)
